data_1550709
loop_
_publ_author_name
'Shi, Xiaodong'
'He, Ying'
'Zhang, Yanbin'
'Wojtas, Lukasz'
'Ahkmedov, Novruz G.'
'Thai, David'
'Wang, Heng'
'Li, Xiaopeng'
'Guo, Hao'

_publ_section_title
;
 Construction of cross-layer linked G-octamer via conformational control:
 stable G-quadruplex in H-bond competitive solvent
;
_journal_name_full 'Chemical Science'
_journal_paper_doi 10.1039/C9SC00190E
_journal_year 2019
_chemical_formula_sum 'C216.5 H304.75 F6 K N48.25 O40 P Si8'
_chemical_formula_weight 4632.11
_space_group_crystal_system orthorhombic
_space_group_IT_number 18
_space_group_name_Hall 'P 2 2ab'
_space_group_name_H-M_alt 'P 21 21 2'
_symmetry_space_group_name_Hall 'P 2 2ab'
_symmetry_space_group_name_H-M 'P 21 21 2'
_atom_sites_solution_hydrogens geom
_audit_creation_method SHELXL-2017/1
_audit_update_record
;
2018-10-04 deposited with the CCDC.    2019-03-05 downloaded from the CCDC.
;
_cell_angle_alpha 90
_cell_angle_beta 90
_cell_angle_gamma 90
_cell_formula_units_Z 4
_cell_length_a 43.3567(17)
_cell_length_b 43.6708(16)
_cell_length_c 14.0917(6)
_cell_measurement_reflns_used 9660
_cell_measurement_temperature 100(2)
_cell_measurement_theta_max 67.3
_cell_measurement_theta_min 3.2
_cell_volume 26681.5(18)
_computing_structure_refinement 'SHELXL-2017/1 (Sheldrick, 2017)'
_computing_structure_solution 'SHELXT 2014/5 (Sheldrick, 2014)'
_diffrn_ambient_temperature 100(2)
_diffrn_measured_fraction_theta_full 1.000
_diffrn_measured_fraction_theta_max 0.998
_diffrn_measurement_device_type 'Bruker D8 Venture PHOTON 100 CMOS'
_diffrn_measurement_method 'omega scans'
_diffrn_radiation_monochromator mirrors
_diffrn_radiation_type CuK\a
_diffrn_radiation_wavelength 1.54178
_diffrn_reflns_av_R_equivalents 0.1095
_diffrn_reflns_av_unetI/netI 0.0568
_diffrn_reflns_Laue_measured_fraction_full 1.000
_diffrn_reflns_Laue_measured_fraction_max 0.998
_diffrn_reflns_limit_h_max 51
_diffrn_reflns_limit_h_min -52
_diffrn_reflns_limit_k_max 52
_diffrn_reflns_limit_k_min -52
_diffrn_reflns_limit_l_max 16
_diffrn_reflns_limit_l_min -16
_diffrn_reflns_number 317194
_diffrn_reflns_point_group_measured_fraction_full 0.999
_diffrn_reflns_point_group_measured_fraction_max 0.997
_diffrn_reflns_theta_full 67.679
_diffrn_reflns_theta_max 68.477
_diffrn_reflns_theta_min 3.136
_diffrn_source 'INCOATEC Imus micro-focus source'
_exptl_absorpt_coefficient_mu 1.202
_exptl_absorpt_correction_T_max 1
_exptl_absorpt_correction_T_min 0.7047
_exptl_absorpt_correction_type multi-scan
_exptl_absorpt_process_details 'SADABS-2016/2,Bruker AXS'
_exptl_crystal_colour yellow
_exptl_crystal_density_diffrn 1.153
_exptl_crystal_description plate
_exptl_crystal_F_000 9846
_exptl_crystal_size_max 0.110
_exptl_crystal_size_mid 0.050
_exptl_crystal_size_min 0.010
_refine_diff_density_max 0.810
_refine_diff_density_min -0.557
_refine_diff_density_rms 0.085
_refine_ls_abs_structure_details
;
 Flack x determined using 13199 quotients [(I+)-(I-)]/[(I+)+(I-)]
 (Parsons, Flack and Wagner, Acta Cryst. B69 (2013) 249-259).
;
_refine_ls_abs_structure_Flack 0.103(4)
_refine_ls_extinction_method none
_refine_ls_goodness_of_fit_ref 1.033
_refine_ls_hydrogen_treatment constr
_refine_ls_matrix_type full
_refine_ls_number_parameters 3715
_refine_ls_number_reflns 48890
_refine_ls_number_restraints 6703
_refine_ls_restrained_S_all 1.010
_refine_ls_R_factor_all 0.1203
_refine_ls_R_factor_gt 0.0972
_refine_ls_shift/su_max 0.000
_refine_ls_shift/su_mean 0.000
_refine_ls_structure_factor_coef Fsqd
_refine_ls_weighting_details 'w=1/[\s^2^(Fo^2^)+(0.1870P)^2^+15.2374P] where P=(Fo^2^+2Fc^2^)/3'
_refine_ls_weighting_scheme calc
_refine_ls_wR_factor_gt 0.2632
_refine_ls_wR_factor_ref 0.2889
_reflns_Friedel_coverage 0.865
_reflns_Friedel_fraction_full 0.999
_reflns_Friedel_fraction_max 0.996
_reflns_number_gt 37176
_reflns_number_total 48890
_reflns_threshold_expression 'I > 2\s(I)'
_cod_data_source_file c9sc00190e2.cif
_cod_data_source_block HY_III_8_4_8Ph_G_KPF6
_cod_original_formula_sum 'C216.50 H304.75 F6 K N48.25 O40 P Si8'
_cod_database_code 1550709
_shelx_shelxl_version_number 2017/1
_shelx_space_group_comment
;
The symmetry employed for this shelxl refinement is uniquely defined
by the following loop, which should always be used as a source of
symmetry information in preference to the above space-group names.
They are only intended as comments.
;
_shelx_estimated_absorpt_t_min 0.879
_shelx_estimated_absorpt_t_max 0.988

loop_
_space_group_symop_operation_xyz
'x, y, z'
'-x, -y, z'
'-x+1/2, y+1/2, -z'
'x+1/2, -y+1/2, -z'

loop_
_atom_site_label
_atom_site_type_symbol
_atom_site_fract_x
_atom_site_fract_y
_atom_site_fract_z
_atom_site_U_iso_or_equiv
_atom_site_adp_type
_atom_site_occupancy
_atom_site_site_symmetry_order
_atom_site_calc_flag
_atom_site_refinement_flags_posn
_atom_site_refinement_flags_adp
_atom_site_refinement_flags_occupancy
_atom_site_disorder_assembly
_atom_site_disorder_group
K1 K 0.71562(3) 0.78489(3) 0.27960(10) 0.0421(3) Uani 1 1 d . . . . .
O1_1 O 0.71724(11) 0.84331(10) 0.3501(4) 0.0585(13) Uani 1 1 d . . . . .
O19_1 O 0.65844(19) 0.98212(15) 0.3890(7) 0.114(3) Uani 1 1 d D U . . .
O23_1 O 0.62186(19) 0.97807(18) 0.1809(7) 0.115(3) Uani 1 1 d D U . . .
O25_1 O 0.5881(3) 0.9959(3) 0.2846(9) 0.153(4) Uani 1 1 d D U . . .
N3_1 N 0.66598(13) 0.85356(13) 0.3740(5) 0.0534(15) Uani 1 1 d . . . . .
H3_1 H 0.662732 0.834096 0.386615 0.064 Uiso 1 1 calc R U . . .
N5_1 N 0.64287(14) 0.90330(13) 0.3602(5) 0.0593(16) Uani 1 1 d . . . . .
N8_1 N 0.72276(14) 0.91121(13) 0.2967(5) 0.0536(14) Uani 1 1 d D . . . .
N10_1 N 0.68046(14) 0.94113(12) 0.3074(5) 0.0554(15) Uani 1 1 d D U . . .
N11_1 N 0.61440(15) 0.86130(16) 0.4057(7) 0.081(3) Uani 1 1 d . . . . .
H11A_1 H 0.598053 0.873172 0.409377 0.097 Uiso 1 1 calc R U . . .
H11B_1 H 0.612855 0.841665 0.418933 0.097 Uiso 1 1 calc R U . . .
C2_1 C 0.69575(16) 0.86229(15) 0.3493(6) 0.0519(17) Uani 1 1 d . . . . .
C4_1 C 0.64146(17) 0.87301(16) 0.3800(7) 0.0585(19) Uani 1 1 d . . . . .
C6_1 C 0.67190(17) 0.91171(15) 0.3340(6) 0.0538(17) Uani 1 1 d D . . . .
C7_1 C 0.69752(16) 0.89421(16) 0.3256(6) 0.0515(16) Uani 1 1 d . . . . .
C9_1 C 0.71183(17) 0.93944(16) 0.2867(6) 0.0574(18) Uani 1 1 d D U . . .
C12_1 C 0.73098(19) 0.96592(17) 0.2574(7) 0.066(2) Uani 1 1 d D U . . .
C13_1 C 0.7524(2) 0.9622(2) 0.1851(8) 0.088(3) Uani 1 1 d D U . . .
H13_1 H 0.754623 0.942808 0.155253 0.106 Uiso 1 1 calc R U . . .
C14_1 C 0.7706(3) 0.9865(3) 0.1563(10) 0.111(4) Uani 1 1 d D U . . .
H14_1 H 0.785223 0.983951 0.106797 0.133 Uiso 1 1 calc R U . . .
C15_1 C 0.7672(3) 1.0145(3) 0.1998(11) 0.128(5) Uani 1 1 d D U . . .
H15_1 H 0.779780 1.031164 0.180074 0.153 Uiso 1 1 calc R U . . .
C16_1 C 0.7462(3) 1.0190(2) 0.2707(11) 0.111(4) Uani 1 1 d D U . . .
H16_1 H 0.743745 1.038621 0.298671 0.133 Uiso 1 1 calc R U . . .
C17_1 C 0.7280(3) 0.9938(2) 0.3022(8) 0.086(3) Uani 1 1 d D U . . .
H17_1 H 0.713997 0.996242 0.353453 0.104 Uiso 1 1 calc R U . . .
C18_1 C 0.66106(19) 0.96793(16) 0.3009(8) 0.076(2) Uani 1 1 d D U . . .
H18_1 H 0.671177 0.982695 0.256440 0.092 Uiso 1 1 calc R U . . .
C20_1 C 0.6259(3) 0.9842(2) 0.4159(9) 0.098(3) Uani 1 1 d D U . . .
H20_1 H 0.620683 1.006027 0.430665 0.117 Uiso 1 1 calc R U . . .
C21_1 C 0.6061(3) 0.9734(2) 0.3361(9) 0.103(3) Uani 1 1 d D U . . .
H21_1 H 0.592341 0.956496 0.358542 0.123 Uiso 1 1 calc R U . . .
C22_1 C 0.6283(2) 0.9613(2) 0.2630(8) 0.090(3) Uani 1 1 d D U . . .
H22_1 H 0.625170 0.938918 0.252313 0.108 Uiso 1 1 calc R U . . .
C24_1 C 0.6037(3) 1.0044(3) 0.2026(12) 0.126(4) Uani 1 1 d D U . . .
C26_1 C 0.5778(6) 1.0067(5) 0.130(2) 0.215(11) Uani 1 1 d D U . . .
H26A_1 H 0.586378 1.012692 0.068025 0.323 Uiso 1 1 calc R U . . .
H26B_1 H 0.567528 0.986800 0.123661 0.323 Uiso 1 1 calc R U . . .
H26C_1 H 0.562770 1.022109 0.150304 0.323 Uiso 1 1 calc R U . . .
C27_1 C 0.6236(4) 1.0324(3) 0.2033(15) 0.134(5) Uani 1 1 d D U . . .
H27A_1 H 0.632894 1.035224 0.140583 0.201 Uiso 1 1 calc R U . . .
H27B_1 H 0.610914 1.050352 0.218850 0.201 Uiso 1 1 calc R U . . .
H27C_1 H 0.639847 1.030096 0.250978 0.201 Uiso 1 1 calc R U . . .
C28_1 C 0.6242(3) 0.9652(4) 0.5070(10) 0.138(5) Uani 1 1 d D U . . .
H28A_1^a H 0.625115 0.942975 0.494098 0.166 Uiso 0.5 1 calc R U P A 1
H28B_1^a H 0.640550 0.970940 0.552718 0.166 Uiso 0.5 1 calc R U P A 1
H28A_1^b H 0.618251 0.944530 0.485029 0.166 Uiso 0.5 1 calc R U P B 2
H28B_1^b H 0.645935 0.963449 0.527675 0.166 Uiso 0.5 1 calc R U P B 2
O29_1^a O 0.5928(3) 0.9751(4) 0.5401(8) 0.102(5) Uani 0.5 1 d D U P C 1
Si30_1^a Si 0.5778(3) 0.9659(2) 0.6439(7) 0.128(3) Uani 0.5 1 d D U P C 1
C31_1^a C 0.5613(10) 1.0005(6) 0.704(3) 0.248(19) Uani 0.5 1 d D U P C 1
H31A_1^a H 0.552535 0.994616 0.765125 0.371 Uiso 0.5 1 calc R U P C 1
H31B_1^a H 0.577672 1.015665 0.713543 0.371 Uiso 0.5 1 calc R U P C 1
H31C_1^a H 0.545119 1.009364 0.663697 0.371 Uiso 0.5 1 calc R U P C 1
C32_1^a C 0.6063(7) 0.9455(9) 0.721(2) 0.230(19) Uani 0.5 1 d D U P C 1
H32A_1^a H 0.596678 0.940372 0.781938 0.345 Uiso 0.5 1 calc R U P C 1
H32B_1^a H 0.613106 0.926644 0.689567 0.345 Uiso 0.5 1 calc R U P C 1
H32C_1^a H 0.624201 0.958774 0.732197 0.345 Uiso 0.5 1 calc R U P C 1
C33_1^a C 0.5470(5) 0.9377(6) 0.6047(19) 0.168(9) Uani 0.5 1 d D U P C 1
C34_1^a C 0.5255(9) 0.9531(10) 0.530(3) 0.226(19) Uani 0.5 1 d D U P C 1
H34A_1^a H 0.538102 0.962072 0.479164 0.339 Uiso 0.5 1 calc R U P C 1
H34B_1^a H 0.511620 0.937716 0.502847 0.339 Uiso 0.5 1 calc R U P C 1
H34C_1^a H 0.513361 0.969250 0.560450 0.339 Uiso 0.5 1 calc R U P C 1
C35_1^a C 0.5629(9) 0.9100(7) 0.550(3) 0.171(12) Uani 0.5 1 d D U P C 1
H35A_1^a H 0.575809 0.918030 0.498501 0.256 Uiso 0.5 1 calc R U P C 1
H35B_1^a H 0.575730 0.898280 0.594163 0.256 Uiso 0.5 1 calc R U P C 1
H35C_1^a H 0.546961 0.896603 0.523204 0.256 Uiso 0.5 1 calc R U P C 1
C36_1^a C 0.5276(10) 0.9240(13) 0.682(3) 0.28(2) Uani 0.5 1 d D U P C 1
H36A_1^a H 0.540977 0.914298 0.729521 0.415 Uiso 0.5 1 calc R U P C 1
H36B_1^a H 0.515396 0.940159 0.712815 0.415 Uiso 0.5 1 calc R U P C 1
H36C_1^a H 0.513655 0.908625 0.655212 0.415 Uiso 0.5 1 calc R U P C 1
O29_1^b O 0.6087(6) 0.9689(6) 0.5868(17) 0.189(9) Uani 0.5 1 d D U P C 2
Si30_1^b Si 0.5823(3) 0.9452(4) 0.6251(9) 0.161(4) Uani 0.5 1 d D U P C 2
C31_1^b C 0.5988(9) 0.9139(7) 0.700(2) 0.203(18) Uani 0.5 1 d D U P C 2
H31D_1^b H 0.582174 0.900316 0.720908 0.304 Uiso 0.5 1 calc R U P C 2
H31E_1^b H 0.613742 0.902146 0.662330 0.304 Uiso 0.5 1 calc R U P C 2
H31F_1^b H 0.609127 0.922796 0.755066 0.304 Uiso 0.5 1 calc R U P C 2
C32_1^b C 0.5627(9) 0.9280(8) 0.517(2) 0.200(15) Uani 0.5 1 d D U P C 2
H32D_1^b H 0.546715 0.913628 0.538033 0.300 Uiso 0.5 1 calc R U P C 2
H32E_1^b H 0.553276 0.944386 0.479693 0.300 Uiso 0.5 1 calc R U P C 2
H32F_1^b H 0.577984 0.917164 0.478694 0.300 Uiso 0.5 1 calc R U P C 2
C33_1^b C 0.5552(6) 0.9699(7) 0.6948(19) 0.186(10) Uani 0.5 1 d D U P C 2
C34_1^b C 0.5804(10) 0.9841(10) 0.766(3) 0.227(18) Uani 0.5 1 d D U P C 2
H34D_1^b H 0.596772 0.993940 0.729028 0.340 Uiso 0.5 1 calc R U P C 2
H34E_1^b H 0.570480 0.999304 0.806985 0.340 Uiso 0.5 1 calc R U P C 2
H34F_1^b H 0.589195 0.967725 0.804880 0.340 Uiso 0.5 1 calc R U P C 2
C35_1^b C 0.5430(11) 0.9968(10) 0.638(3) 0.22(2) Uani 0.5 1 d D U P C 2
H35D_1^b H 0.559908 1.006190 0.602251 0.333 Uiso 0.5 1 calc R U P C 2
H35E_1^b H 0.527067 0.989684 0.593843 0.333 Uiso 0.5 1 calc R U P C 2
H35F_1^b H 0.534061 1.012007 0.681297 0.333 Uiso 0.5 1 calc R U P C 2
C36_1^b C 0.5302(10) 0.9549(12) 0.750(4) 0.28(2) Uani 0.5 1 d D U P C 2
H36D_1^b H 0.538777 0.937657 0.786257 0.417 Uiso 0.5 1 calc R U P C 2
H36E_1^b H 0.521201 0.969769 0.794579 0.417 Uiso 0.5 1 calc R U P C 2
H36F_1^b H 0.514207 0.947446 0.707125 0.417 Uiso 0.5 1 calc R U P C 2
O1_2 O 0.75748(13) 0.80527(11) 0.1435(4) 0.0580(12) Uani 1 1 d . . . . .
O19_2 O 0.89788(14) 0.81958(13) -0.0510(4) 0.0634(13) Uani 1 1 d D U . . .
O23_2 O 0.93375(14) 0.81168(13) 0.1513(4) 0.0688(14) Uani 1 1 d D U . . .
N3_2 N 0.79340(14) 0.76692(12) 0.1448(4) 0.0502(13) Uani 1 1 d . . . . .
H3_2 H 0.779074 0.754093 0.164200 0.060 Uiso 1 1 calc R U . . .
N5_2 N 0.84659(14) 0.77265(12) 0.1020(4) 0.0481(13) Uani 1 1 d . . . . .
N8_2 N 0.81100(15) 0.84707(12) 0.0830(4) 0.0521(14) Uani 1 1 d D . . . .
N10_2 N 0.85794(14) 0.82573(13) 0.0633(4) 0.0499(13) Uani 1 1 d D U . . .
N11_2 N 0.82733(17) 0.72580(13) 0.1469(5) 0.0570(15) Uani 1 1 d . . . . .
H11A_2 H 0.845757 0.717728 0.139076 0.068 Uiso 1 1 calc R U . . .
H11B_2 H 0.811862 0.714245 0.165670 0.068 Uiso 1 1 calc R U . . .
C2_2 C 0.78510(18) 0.79730(15) 0.1304(5) 0.0488(15) Uani 1 1 d . . . . .
C4_2 C 0.82285(18) 0.75562(15) 0.1303(5) 0.0477(15) Uani 1 1 d . . . . .
C6_2 C 0.83837(18) 0.80241(14) 0.0908(4) 0.0465(15) Uani 1 1 d D . . . .
C7_2 C 0.80996(17) 0.81571(14) 0.1034(5) 0.0470(15) Uani 1 1 d . . . . .
C9_2 C 0.83955(18) 0.85243(15) 0.0602(5) 0.0531(16) Uani 1 1 d D U . . .
C12_2 C 0.85127(18) 0.88274(16) 0.0330(6) 0.0625(19) Uani 1 1 d D U . . .
C13_2 C 0.8411(2) 0.90764(18) 0.0856(8) 0.079(3) Uani 1 1 d D U . . .
H13_2 H 0.827430 0.904529 0.137441 0.095 Uiso 1 1 calc R U . . .
C14_2 C 0.8507(3) 0.9370(2) 0.0631(10) 0.097(3) Uani 1 1 d D U . . .
H14_2 H 0.843722 0.953926 0.099350 0.117 Uiso 1 1 calc R U . . .
C15_2 C 0.8704(3) 0.9414(2) -0.0119(11) 0.108(4) Uani 1 1 d D U . . .
H15_2 H 0.876415 0.961579 -0.028635 0.130 Uiso 1 1 calc R U . . .
C16_2 C 0.8813(3) 0.9173(2) -0.0624(10) 0.101(4) Uani 1 1 d D U . . .
H16_2 H 0.895584 0.920637 -0.112378 0.121 Uiso 1 1 calc R U . . .
C17_2 C 0.8714(3) 0.8871(2) -0.0411(8) 0.083(3) Uani 1 1 d D U . . .
H17_2 H 0.878585 0.870215 -0.077320 0.100 Uiso 1 1 calc R U . . .
C18_2 C 0.89142(17) 0.82479(17) 0.0460(4) 0.0513(15) Uani 1 1 d D U . . .
H18_2 H 0.900395 0.845031 0.064434 0.062 Uiso 1 1 calc R U . . .
C20_2 C 0.90831(18) 0.78837(19) -0.0656(5) 0.0597(18) Uani 1 1 d D U . . .
H20_2 H 0.926096 0.788993 -0.110715 0.072 Uiso 1 1 calc R U . . .
C21_2 C 0.92042(18) 0.7773(2) 0.0301(5) 0.0628(19) Uani 1 1 d D U . . .
H21_2^a H 0.909484 0.757538 0.042451 0.075 Uiso 1 1 calc R U . D 1
C22_2 C 0.90780(17) 0.79963(16) 0.1031(5) 0.0518(15) Uani 1 1 d D U . . .
H22_2 H 0.893311 0.789266 0.147976 0.062 Uiso 1 1 calc R U . . .
C24_2 C 0.9613(2) 0.7991(2) 0.1081(6) 0.074(2) Uani 1 1 d D U . . .
O25_2^a O 0.9512(2) 0.7717(3) 0.0516(8) 0.058(2) Uani 0.5 1 d D U P E 1
C26_2^a C 0.9872(5) 0.7908(6) 0.1678(14) 0.083(5) Uani 0.5 1 d D U P E 1
H26A_2^a H 1.003958 0.782673 0.128336 0.125 Uiso 0.5 1 calc R U P E 1
H26B_2^a H 0.994530 0.808932 0.202048 0.125 Uiso 0.5 1 calc R U P E 1
H26C_2^a H 0.980756 0.775135 0.213514 0.125 Uiso 0.5 1 calc R U P E 1
C27_2^a C 0.9711(6) 0.8226(6) 0.0279(17) 0.104(7) Uani 0.5 1 d D U P E 1
H27A_2^a H 0.953061 0.827647 -0.010962 0.156 Uiso 0.5 1 calc R U P E 1
H27B_2^a H 0.979175 0.841250 0.057335 0.156 Uiso 0.5 1 calc R U P E 1
H27C_2^a H 0.987041 0.813341 -0.012166 0.156 Uiso 0.5 1 calc R U P E 1
O25_2^b O 0.9520(3) 0.7912(4) 0.0231(8) 0.078(3) Uani 0.5 1 d D U P E 2
C26_2^b C 0.9695(4) 0.7730(4) 0.1755(11) 0.070(4) Uani 0.5 1 d D U P E 2
H26D_2^b H 0.976187 0.781488 0.236572 0.105 Uiso 0.5 1 calc R U P E 2
H26E_2^b H 0.951369 0.760003 0.185258 0.105 Uiso 0.5 1 calc R U P E 2
H26F_2^b H 0.986244 0.760776 0.148143 0.105 Uiso 0.5 1 calc R U P E 2
C27_2^b C 0.9825(5) 0.8265(5) 0.1191(14) 0.096(6) Uani 0.5 1 d D U P E 2
H27D_2^b H 0.987455 0.829464 0.186364 0.144 Uiso 0.5 1 calc R U P E 2
H27E_2^b H 1.001581 0.823025 0.083359 0.144 Uiso 0.5 1 calc R U P E 2
H27F_2^b H 0.972184 0.844882 0.094677 0.144 Uiso 0.5 1 calc R U P E 2
C28_2 C 0.88387(19) 0.7688(2) -0.1086(5) 0.0609(18) Uani 1 1 d D U . . .
H28A_2^a H 0.892334 0.747983 -0.118370 0.073 Uiso 0.25 1 calc R U P F 1
H28B_2^a H 0.866537 0.767102 -0.063190 0.073 Uiso 0.25 1 calc R U P F 1
H28A_2^b H 0.891759 0.747732 -0.117737 0.073 Uiso 0.75 1 calc R U P G 2
H28B_2^b H 0.865767 0.767858 -0.065903 0.073 Uiso 0.75 1 calc R U P G 2
O29_2^a O 0.8723(12) 0.7797(10) -0.196(3) 0.073(10) Uani 0.25 1 d D U P H 1
Si30_2^a Si 0.8503(2) 0.8068(3) -0.2402(6) 0.078(3) Uani 0.25 1 d D U P H 1
C31_2^a C 0.8731(10) 0.8425(8) -0.265(3) 0.093(10) Uani 0.25 1 d D U P H 1
H31A_2^a H 0.859382 0.858211 -0.291091 0.140 Uiso 0.25 1 calc R U P H 1
H31B_2^a H 0.882240 0.849965 -0.205664 0.140 Uiso 0.25 1 calc R U P H 1
H31C_2^a H 0.889441 0.837894 -0.310578 0.140 Uiso 0.25 1 calc R U P H 1
C32_2^a C 0.8168(6) 0.8147(13) -0.158(2) 0.096(13) Uani 0.25 1 d D U P H 1
H32A_2^a H 0.803805 0.830825 -0.185139 0.144 Uiso 0.25 1 calc R U P H 1
H32B_2^a H 0.804541 0.795977 -0.150081 0.144 Uiso 0.25 1 calc R U P H 1
H32C_2^a H 0.824619 0.821317 -0.096100 0.144 Uiso 0.25 1 calc R U P H 1
C33_2^a C 0.8356(6) 0.7924(7) -0.3568(16) 0.079(7) Uani 0.25 1 d D U P H 1
C34_2^a C 0.8630(8) 0.7824(10) -0.421(3) 0.083(10) Uani 0.25 1 d D U P H 1
H34A_2^a H 0.877054 0.799732 -0.430160 0.125 Uiso 0.25 1 calc R U P H 1
H34B_2^a H 0.874042 0.765435 -0.391244 0.125 Uiso 0.25 1 calc R U P H 1
H34C_2^a H 0.855000 0.775813 -0.483062 0.125 Uiso 0.25 1 calc R U P H 1
C35_2^a C 0.8138(8) 0.7647(9) -0.344(3) 0.092(9) Uani 0.25 1 d D U P H 1
H35A_2^a H 0.825130 0.747749 -0.314525 0.138 Uiso 0.25 1 calc R U P H 1
H35B_2^a H 0.796451 0.770537 -0.303404 0.138 Uiso 0.25 1 calc R U P H 1
H35C_2^a H 0.806032 0.758179 -0.406174 0.138 Uiso 0.25 1 calc R U P H 1
C36_2^a C 0.8156(9) 0.8177(11) -0.404(4) 0.091(14) Uani 0.25 1 d D U P H 1
H36A_2^a H 0.828163 0.836074 -0.413851 0.136 Uiso 0.25 1 calc R U P H 1
H36B_2^a H 0.807790 0.810325 -0.464843 0.136 Uiso 0.25 1 calc R U P H 1
H36C_2^a H 0.798209 0.822683 -0.362073 0.136 Uiso 0.25 1 calc R U P H 1
O29_2^b O 0.8752(4) 0.7814(3) -0.1970(8) 0.063(3) Uani 0.75 1 d D U P H 2
Si30_2^b Si 0.83999(7) 0.77964(9) -0.23983(19) 0.0654(8) Uani 0.75 1 d D U P H 2
C31_2^b C 0.8105(3) 0.7879(4) -0.1444(9) 0.086(4) Uani 0.75 1 d D U P H 2
H31D_2^b H 0.789747 0.786718 -0.171621 0.130 Uiso 0.75 1 calc R U P H 2
H31E_2^b H 0.812542 0.772825 -0.093360 0.130 Uiso 0.75 1 calc R U P H 2
H31F_2^b H 0.813981 0.808503 -0.118899 0.130 Uiso 0.75 1 calc R U P H 2
C32_2^b C 0.8341(3) 0.7402(3) -0.2882(9) 0.087(4) Uani 0.75 1 d D U P H 2
H32D_2^b H 0.813230 0.738491 -0.314352 0.130 Uiso 0.75 1 calc R U P H 2
H32E_2^b H 0.849230 0.736279 -0.338472 0.130 Uiso 0.75 1 calc R U P H 2
H32F_2^b H 0.836779 0.725173 -0.237254 0.130 Uiso 0.75 1 calc R U P H 2
C33_2^b C 0.8392(3) 0.8088(3) -0.3353(7) 0.079(3) Uani 0.75 1 d D U P H 2
C34_2^b C 0.8658(3) 0.8031(4) -0.4064(8) 0.078(4) Uani 0.75 1 d D U P H 2
H34D_2^b H 0.863934 0.782470 -0.432832 0.117 Uiso 0.75 1 calc R U P H 2
H34E_2^b H 0.864625 0.818209 -0.457835 0.117 Uiso 0.75 1 calc R U P H 2
H34F_2^b H 0.885611 0.805157 -0.373622 0.117 Uiso 0.75 1 calc R U P H 2
C35_2^b C 0.8419(5) 0.8413(3) -0.2932(9) 0.101(5) Uani 0.75 1 d D U P H 2
H35D_2^b H 0.824988 0.844718 -0.248294 0.151 Uiso 0.75 1 calc R U P H 2
H35E_2^b H 0.861670 0.843386 -0.260235 0.151 Uiso 0.75 1 calc R U P H 2
H35F_2^b H 0.840684 0.856439 -0.344448 0.151 Uiso 0.75 1 calc R U P H 2
C36_2^b C 0.8080(4) 0.8061(5) -0.3896(11) 0.087(5) Uani 0.75 1 d D U P H 2
H36D_2^b H 0.806043 0.785530 -0.416624 0.131 Uiso 0.75 1 calc R U P H 2
H36E_2^b H 0.790879 0.809786 -0.345420 0.131 Uiso 0.75 1 calc R U P H 2
H36F_2^b H 0.807290 0.821325 -0.440650 0.131 Uiso 0.75 1 calc R U P H 2
Si30_3 Si 0.65920(10) 0.56066(7) -0.0082(3) 0.1034(10) Uani 1 1 d D U . . .
O1_3 O 0.74136(14) 0.73288(10) 0.1986(4) 0.0665(15) Uani 1 1 d . . . . .
O19_3 O 0.76242(15) 0.58410(11) 0.1572(4) 0.0682(14) Uani 1 1 d D U . . .
O23_3 O 0.75062(18) 0.56741(14) 0.3869(5) 0.0867(19) Uani 1 1 d D U . . .
O25_3 O 0.71966(18) 0.53704(12) 0.2958(6) 0.0861(19) Uani 1 1 d D U . . .
O29_3 O 0.68993(18) 0.55647(15) 0.0584(7) 0.096(2) Uani 1 1 d D U . . .
N3_3 N 0.70318(17) 0.69680(13) 0.2175(5) 0.0580(15) Uani 1 1 d . . . . .
H3_3 H 0.689204 0.711378 0.214512 0.070 Uiso 1 1 calc R U . . .
N5_3 N 0.71195(18) 0.64308(12) 0.2317(5) 0.0610(17) Uani 1 1 d . . . . .
N8_3 N 0.78566(18) 0.67935(13) 0.2224(5) 0.0626(17) Uani 1 1 d D . . . .
N10_3 N 0.76671(17) 0.63172(13) 0.2354(5) 0.0604(16) Uani 1 1 d D U . . .
N11_3 N 0.66279(18) 0.66307(14) 0.2354(6) 0.0679(18) Uani 1 1 d . . . . .
H11A_3 H 0.655142 0.644550 0.242500 0.082 Uiso 1 1 calc R U . . .
H11B_3 H 0.650378 0.678996 0.233078 0.082 Uiso 1 1 calc R U . . .
C2_3 C 0.7343(2) 0.70520(15) 0.2112(6) 0.0594(19) Uani 1 1 d . . . . .
C4_3 C 0.6932(2) 0.66701(16) 0.2282(5) 0.0578(18) Uani 1 1 d . . . . .
C6_3 C 0.7421(2) 0.65144(15) 0.2287(6) 0.0576(18) Uani 1 1 d D . . . .
C7_3 C 0.7540(2) 0.68014(15) 0.2218(6) 0.0594(19) Uani 1 1 d . . . . .
C9_3 C 0.7930(2) 0.65007(15) 0.2296(5) 0.0585(18) Uani 1 1 d D U . . .
C12_3 C 0.82539(19) 0.63911(15) 0.2282(6) 0.0599(17) Uani 1 1 d D U . . .
C13_3 C 0.8471(2) 0.65599(18) 0.2771(6) 0.069(2) Uani 1 1 d D U . . .
H13_3 H 0.840934 0.673477 0.312503 0.083 Uiso 1 1 calc R U . . .
C14_3 C 0.8777(2) 0.64738(19) 0.2745(8) 0.081(2) Uani 1 1 d D U . . .
H14_3 H 0.892625 0.659057 0.307993 0.097 Uiso 1 1 calc R U . . .
C15_3 C 0.8868(2) 0.6219(2) 0.2236(9) 0.087(3) Uani 1 1 d D U . . .
H15_3 H 0.907792 0.615746 0.224148 0.104 Uiso 1 1 calc R U . . .
C16_3 C 0.8658(2) 0.6057(2) 0.1727(9) 0.086(3) Uani 1 1 d D U . . .
H16_3 H 0.872385 0.588762 0.135534 0.103 Uiso 1 1 calc R U . . .
C17_3 C 0.8345(2) 0.61381(18) 0.1748(7) 0.073(2) Uani 1 1 d D U . . .
H17_3 H 0.819677 0.602224 0.140330 0.088 Uiso 1 1 calc R U . . .
C18_3 C 0.7661(2) 0.59835(15) 0.2475(6) 0.064(2) Uani 1 1 d D U . . .
H18_3 H 0.786322 0.591758 0.274658 0.077 Uiso 1 1 calc R U . . .
C20_3 C 0.7346(2) 0.56558(17) 0.1523(6) 0.069(2) Uani 1 1 d D U . . .
H20_3 H 0.740525 0.544067 0.136346 0.083 Uiso 1 1 calc R U . . .
C21_3 C 0.7201(2) 0.56588(16) 0.2501(6) 0.073(2) Uani 1 1 d D U . . .
H21_3 H 0.698663 0.574286 0.246261 0.087 Uiso 1 1 calc R U . . .
C22_3 C 0.7404(2) 0.58693(17) 0.3132(6) 0.066(2) Uani 1 1 d D U . . .
H22_3 H 0.728093 0.604417 0.339105 0.080 Uiso 1 1 calc R U . . .
C24_3 C 0.7451(3) 0.53628(18) 0.3569(8) 0.086(3) Uani 1 1 d D U . . .
C26_3 C 0.7359(3) 0.5191(3) 0.4484(10) 0.110(4) Uani 1 1 d D U . . .
H26A_3 H 0.753617 0.518409 0.491773 0.166 Uiso 1 1 calc R U . . .
H26B_3 H 0.718758 0.529752 0.479177 0.166 Uiso 1 1 calc R U . . .
H26C_3 H 0.729652 0.498150 0.432459 0.166 Uiso 1 1 calc R U . . .
C27_3 C 0.7730(3) 0.5224(3) 0.3113(12) 0.123(5) Uani 1 1 d D U . . .
H27A_3 H 0.790134 0.522406 0.356619 0.185 Uiso 1 1 calc R U . . .
H27B_3 H 0.768373 0.501360 0.292119 0.185 Uiso 1 1 calc R U . . .
H27C_3 H 0.778707 0.534475 0.255316 0.185 Uiso 1 1 calc R U . . .
C28_3 C 0.7147(2) 0.5777(2) 0.0751(8) 0.083(3) Uani 1 1 d D U . . .
H28A_3 H 0.706246 0.597930 0.093510 0.099 Uiso 1 1 calc R U . . .
H28B_3 H 0.726998 0.580377 0.016443 0.099 Uiso 1 1 calc R U . . .
C31_3 C 0.6682(5) 0.5876(4) -0.1046(11) 0.147(6) Uani 1 1 d D U . . .
H31A_3 H 0.650027 0.590321 -0.144973 0.221 Uiso 1 1 calc R U . . .
H31B_3 H 0.674204 0.607433 -0.077510 0.221 Uiso 1 1 calc R U . . .
H31C_3 H 0.685291 0.579522 -0.142714 0.221 Uiso 1 1 calc R U . . .
C32_3 C 0.6500(4) 0.5223(3) -0.0631(16) 0.159(8) Uani 1 1 d D U . . .
H32A_3 H 0.631710 0.524143 -0.103452 0.239 Uiso 1 1 calc R U . . .
H32B_3 H 0.667558 0.515434 -0.101639 0.239 Uiso 1 1 calc R U . . .
H32C_3 H 0.646070 0.507272 -0.012834 0.239 Uiso 1 1 calc R U . . .
C33_3 C 0.6272(3) 0.5724(3) 0.0670(10) 0.110(3) Uani 1 1 d D U . . .
C34_3 C 0.6203(4) 0.5457(4) 0.1398(14) 0.141(6) Uani 1 1 d D U . . .
H34A_3 H 0.615127 0.526922 0.104995 0.212 Uiso 1 1 calc R U . . .
H34B_3 H 0.638588 0.542019 0.179145 0.212 Uiso 1 1 calc R U . . .
H34C_3 H 0.602929 0.551473 0.180494 0.212 Uiso 1 1 calc R U . . .
C35_3 C 0.6352(4) 0.6012(3) 0.1211(12) 0.123(5) Uani 1 1 d D U . . .
H35A_3 H 0.653556 0.597620 0.160000 0.185 Uiso 1 1 calc R U . . .
H35B_3 H 0.639289 0.617863 0.076128 0.185 Uiso 1 1 calc R U . . .
H35C_3 H 0.617862 0.606924 0.162161 0.185 Uiso 1 1 calc R U . . .
C36_3 C 0.5982(4) 0.5785(4) 0.0063(18) 0.185(10) Uani 1 1 d D U . . .
H36A_3 H 0.592807 0.559992 -0.029178 0.277 Uiso 1 1 calc R U . . .
H36B_3 H 0.581038 0.584298 0.047712 0.277 Uiso 1 1 calc R U . . .
H36C_3 H 0.602465 0.595237 -0.038321 0.277 Uiso 1 1 calc R U . . .
O1_4 O 0.72025(10) 0.73866(11) 0.4124(4) 0.0527(12) Uani 1 1 d . . . . .
O19_4 O 0.78564(13) 0.61857(15) 0.6248(4) 0.0754(17) Uani 1 1 d D U . . .
O23_4 O 0.81553(16) 0.59124(13) 0.4266(6) 0.088(2) Uani 1 1 d D U . . .
O25_4 O 0.85387(15) 0.6003(2) 0.5324(6) 0.100(2) Uani 1 1 d D U . . .
N3_4 N 0.77235(13) 0.73134(12) 0.4242(4) 0.0467(13) Uani 1 1 d . . . . .
H3_4 H 0.775398 0.750303 0.405265 0.056 Uiso 1 1 calc R U . . .
N5_4 N 0.79622(13) 0.68504(13) 0.4747(4) 0.0463(12) Uani 1 1 d . . . . .
N8_4 N 0.71474(13) 0.67188(12) 0.4726(4) 0.0468(12) Uani 1 1 d D . . . .
N10_4 N 0.75830(13) 0.64574(12) 0.5063(4) 0.0484(13) Uani 1 1 d D U . . .
N11_4 N 0.82495(13) 0.72726(14) 0.4347(5) 0.0534(14) Uani 1 1 d . . . . .
H11A_4 H 0.841865 0.716944 0.447752 0.064 Uiso 1 1 calc R U . . .
H11B_4 H 0.826190 0.746349 0.415055 0.064 Uiso 1 1 calc R U . . .
C2_4 C 0.74198(15) 0.72143(15) 0.4308(5) 0.0454(14) Uani 1 1 d . . . . .
C4_4 C 0.79795(15) 0.71421(15) 0.4446(4) 0.0434(14) Uani 1 1 d . . . . .
C6_4 C 0.76707(16) 0.67501(14) 0.4799(4) 0.0424(14) Uani 1 1 d D . . . .
C7_4 C 0.74025(16) 0.69012(15) 0.4593(5) 0.0463(15) Uani 1 1 d . . . . .
C9_4 C 0.72637(17) 0.64556(16) 0.5008(5) 0.0528(16) Uani 1 1 d D U . . .
C12_4 C 0.70657(18) 0.61851(16) 0.5230(6) 0.0617(19) Uani 1 1 d D U . . .
C13_4 C 0.6815(2) 0.61271(17) 0.4647(7) 0.073(2) Uani 1 1 d D U . . .
H13_4 H 0.677289 0.625893 0.412646 0.087 Uiso 1 1 calc R U . . .
C14_4 C 0.6624(2) 0.5878(2) 0.4819(10) 0.098(3) Uani 1 1 d D U . . .
H14_4 H 0.645587 0.583521 0.440639 0.118 Uiso 1 1 calc R U . . .
C15_4 C 0.6681(3) 0.5691(3) 0.5605(11) 0.112(4) Uani 1 1 d D U . . .
H15_4 H 0.655122 0.551995 0.572969 0.135 Uiso 1 1 calc R U . . .
C16_4 C 0.6925(3) 0.5754(2) 0.6200(9) 0.100(4) Uani 1 1 d D U . . .
H16_4 H 0.695915 0.563048 0.674420 0.120 Uiso 1 1 calc R U . . .
C17_4 C 0.7124(2) 0.5999(2) 0.6009(7) 0.076(2) Uani 1 1 d D U . . .
H17_4 H 0.729629 0.603735 0.640665 0.091 Uiso 1 1 calc R U . . .
C18_4 C 0.77805(18) 0.61943(17) 0.5270(6) 0.062(2) Uani 1 1 d D U . . .
H18_4 H 0.766531 0.600309 0.510672 0.075 Uiso 1 1 calc R U . . .
C20_4 C 0.8170(2) 0.6278(2) 0.6394(6) 0.082(2) Uani 1 1 d D U . . .
H20_4 H 0.827079 0.612555 0.682506 0.099 Uiso 1 1 calc R U . . .
C21_4 C 0.83323(19) 0.6264(2) 0.5431(6) 0.075(2) Uani 1 1 d D U . . .
H21_4 H 0.844144 0.646076 0.528983 0.090 Uiso 1 1 calc R U . . .
C22_4 C 0.80846(18) 0.61991(17) 0.4700(6) 0.065(2) Uani 1 1 d D U . . .
H22_4 H 0.807926 0.636540 0.421194 0.078 Uiso 1 1 calc R U . . .
C24_4 C 0.8375(3) 0.5759(2) 0.4840(10) 0.106(4) Uani 1 1 d D U . . .
C26_4 C 0.8595(3) 0.5601(3) 0.4161(12) 0.136(6) Uani 1 1 d D U . . .
H26A_4 H 0.875231 0.549035 0.452375 0.205 Uiso 1 1 calc R U . . .
H26B_4 H 0.848003 0.545595 0.376444 0.205 Uiso 1 1 calc R U . . .
H26C_4 H 0.869438 0.575427 0.375627 0.205 Uiso 1 1 calc R U . . .
C27_4 C 0.8215(3) 0.5534(3) 0.5489(12) 0.127(6) Uani 1 1 d D U . . .
H27A_4 H 0.836957 0.542958 0.588167 0.190 Uiso 1 1 calc R U . . .
H27B_4 H 0.807035 0.564408 0.589952 0.190 Uiso 1 1 calc R U . . .
H27C_4 H 0.810313 0.538297 0.510911 0.190 Uiso 1 1 calc R U . . .
C28_4 C 0.8182(2) 0.6589(3) 0.6868(6) 0.091(3) Uani 1 1 d D U . . .
H28A_4^a H 0.839630 0.666828 0.689437 0.110 Uiso 0.5 1 calc R U P I 1
H28B_4^a H 0.805085 0.673907 0.653024 0.110 Uiso 0.5 1 calc R U P I 1
H28A_4^b H 0.840161 0.665273 0.688225 0.110 Uiso 0.5 1 calc R U P J 2
H28B_4^b H 0.807406 0.673455 0.644420 0.110 Uiso 0.5 1 calc R U P J 2
O29_4^a O 0.8066(5) 0.6528(5) 0.7801(15) 0.081(5) Uani 0.5 1 d D U P K 1
Si30_4^a Si 0.76994(15) 0.65062(11) 0.8099(3) 0.0754(13) Uani 0.5 1 d D U P K 1
C31_4^a C 0.7450(5) 0.6729(5) 0.7276(14) 0.081(5) Uani 0.5 1 d D U P K 1
H31A_4^a H 0.723414 0.671065 0.747617 0.122 Uiso 0.5 1 calc R U P K 1
H31B_4^a H 0.751147 0.694478 0.728874 0.122 Uiso 0.5 1 calc R U P K 1
H31C_4^a H 0.747251 0.664864 0.663066 0.122 Uiso 0.5 1 calc R U P K 1
C32_4^a C 0.7575(7) 0.6109(4) 0.8322(18) 0.093(8) Uani 0.5 1 d D U P K 1
H32A_4^a H 0.735645 0.610693 0.849599 0.140 Uiso 0.5 1 calc R U P K 1
H32B_4^a H 0.760573 0.598647 0.774624 0.140 Uiso 0.5 1 calc R U P K 1
H32C_4^a H 0.769759 0.602198 0.884066 0.140 Uiso 0.5 1 calc R U P K 1
C33_4^a C 0.7706(5) 0.6711(4) 0.9292(11) 0.091(5) Uani 0.5 1 d D U P K 1
C34_4^a C 0.7930(8) 0.6541(7) 0.9934(17) 0.121(10) Uani 0.5 1 d D U P K 1
H34A_4^a H 0.813139 0.652593 0.962078 0.182 Uiso 0.5 1 calc R U P K 1
H34B_4^a H 0.795215 0.665180 1.053370 0.182 Uiso 0.5 1 calc R U P K 1
H34C_4^a H 0.785093 0.633434 1.005959 0.182 Uiso 0.5 1 calc R U P K 1
C35_4^a C 0.7807(9) 0.7057(5) 0.912(2) 0.101(9) Uani 0.5 1 d D U P K 1
H35A_4^a H 0.765625 0.715706 0.870475 0.152 Uiso 0.5 1 calc R U P K 1
H35B_4^a H 0.781497 0.716446 0.972980 0.152 Uiso 0.5 1 calc R U P K 1
H35C_4^a H 0.801058 0.706151 0.882113 0.152 Uiso 0.5 1 calc R U P K 1
C36_4^a C 0.7390(6) 0.6738(10) 0.976(2) 0.136(11) Uani 0.5 1 d D U P K 1
H36A_4^a H 0.725002 0.684773 0.933262 0.204 Uiso 0.5 1 calc R U P K 1
H36B_4^a H 0.730850 0.653237 0.988234 0.204 Uiso 0.5 1 calc R U P K 1
H36C_4^a H 0.740972 0.684984 1.035645 0.204 Uiso 0.5 1 calc R U P K 1
O29_4^b O 0.8061(4) 0.6635(5) 0.7810(12) 0.084(6) Uani 0.5 1 d D U P K 2
Si30_4^b Si 0.77608(14) 0.68061(16) 0.8289(3) 0.0851(16) Uani 0.5 1 d D U P K 2
C31_4^b C 0.7498(7) 0.6934(8) 0.7302(17) 0.129(12) Uani 0.5 1 d D U P K 2
H31D_4^b H 0.731688 0.703699 0.757163 0.193 Uiso 0.5 1 calc R U P K 2
H31E_4^b H 0.760841 0.707667 0.688602 0.193 Uiso 0.5 1 calc R U P K 2
H31F_4^b H 0.743089 0.675574 0.693369 0.193 Uiso 0.5 1 calc R U P K 2
C32_4^b C 0.7886(11) 0.7161(7) 0.896(3) 0.146(14) Uani 0.5 1 d D U P K 2
H32D_4^b H 0.770519 0.726029 0.923696 0.220 Uiso 0.5 1 calc R U P K 2
H32E_4^b H 0.803088 0.710349 0.945916 0.220 Uiso 0.5 1 calc R U P K 2
H32F_4^b H 0.798715 0.730303 0.851617 0.220 Uiso 0.5 1 calc R U P K 2
C33_4^b C 0.7581(5) 0.6505(5) 0.9061(12) 0.111(6) Uani 0.5 1 d D U P K 2
C34_4^b C 0.7472(10) 0.6238(8) 0.846(2) 0.153(14) Uani 0.5 1 d D U P K 2
H34D_4^b H 0.732710 0.631246 0.797513 0.230 Uiso 0.5 1 calc R U P K 2
H34E_4^b H 0.765002 0.614339 0.814278 0.230 Uiso 0.5 1 calc R U P K 2
H34F_4^b H 0.736961 0.608670 0.886007 0.230 Uiso 0.5 1 calc R U P K 2
C35_4^b C 0.7808(7) 0.6396(7) 0.9819(17) 0.108(8) Uani 0.5 1 d D U P K 2
H35D_4^b H 0.787603 0.657033 1.020230 0.162 Uiso 0.5 1 calc R U P K 2
H35E_4^b H 0.770705 0.624464 1.022876 0.162 Uiso 0.5 1 calc R U P K 2
H35F_4^b H 0.798746 0.630133 0.951147 0.162 Uiso 0.5 1 calc R U P K 2
C36_4^b C 0.7301(6) 0.6621(9) 0.962(2) 0.129(11) Uani 0.5 1 d D U P K 2
H36D_4^b H 0.736294 0.679430 1.002345 0.194 Uiso 0.5 1 calc R U P K 2
H36E_4^b H 0.713957 0.668756 0.918203 0.194 Uiso 0.5 1 calc R U P K 2
H36F_4^b H 0.722130 0.645590 1.002528 0.194 Uiso 0.5 1 calc R U P K 2
O1_5 O 0.68362(13) 0.82335(11) 0.1604(4) 0.0638(15) Uani 1 1 d . . . . .
O19_5 O 0.6501(2) 0.94993(19) -0.0879(6) 0.108(3) Uani 1 1 d D U . . .
O23_5 O 0.67645(19) 0.99821(13) 0.0543(6) 0.101(3) Uani 1 1 d D U . . .
O25_5 O 0.70632(18) 1.00139(15) -0.0790(6) 0.096(2) Uani 1 1 d D U . . .
N3_5 N 0.71994(15) 0.85636(13) 0.1043(5) 0.0546(15) Uani 1 1 d . . . . .
H3_5 H 0.734155 0.842704 0.118281 0.066 Uiso 1 1 calc R U . . .
N5_5 N 0.70968(16) 0.90559(14) 0.0399(5) 0.0602(17) Uani 1 1 d . . . . .
N8_5 N 0.63755(16) 0.87470(14) 0.1180(5) 0.0620(17) Uani 1 1 d D . . . .
N10_5 N 0.65497(16) 0.91760(14) 0.0467(5) 0.0638(17) Uani 1 1 d D U . . .
N11_5 N 0.75889(16) 0.88700(14) 0.0454(5) 0.0648(18) Uani 1 1 d . . . . .
H11A_5 H 0.765543 0.904047 0.019097 0.078 Uiso 1 1 calc R U . . .
H11B_5 H 0.772031 0.872404 0.060138 0.078 Uiso 1 1 calc R U . . .
C2_5 C 0.68968(19) 0.84939(16) 0.1257(6) 0.0558(18) Uani 1 1 d . . . . .
C4_5 C 0.7294(2) 0.88335(16) 0.0625(6) 0.0587(18) Uani 1 1 d . . . . .
C6_5 C 0.68031(18) 0.89910(16) 0.0623(6) 0.0540(17) Uani 1 1 d D . . . .
C7_5 C 0.66926(18) 0.87283(16) 0.1046(6) 0.0550(17) Uani 1 1 d . . . . .
C9_5 C 0.62962(19) 0.90183(19) 0.0815(7) 0.067(2) Uani 1 1 d D U . . .
C12_5 C 0.5975(2) 0.9124(2) 0.0804(8) 0.084(3) Uani 1 1 d D U . . .
C13_5 C 0.5796(2) 0.9065(2) 0.1595(9) 0.094(3) Uani 1 1 d D U . . .
H13_5 H 0.588270 0.896262 0.212632 0.113 Uiso 1 1 calc R U . . .
C14_5 C 0.5493(3) 0.9156(3) 0.1609(12) 0.129(5) Uani 1 1 d D U . . .
H14_5 H 0.537065 0.911878 0.215517 0.154 Uiso 1 1 calc R U . . .
C15_5 C 0.5366(3) 0.9301(4) 0.0831(13) 0.142(6) Uani 1 1 d D U . . .
H15_5 H 0.515487 0.935832 0.084411 0.170 Uiso 1 1 calc R U . . .
C16_5 C 0.5540(3) 0.9364(4) 0.0036(13) 0.131(5) Uani 1 1 d D U . . .
H16_5 H 0.545298 0.947372 -0.047976 0.157 Uiso 1 1 calc R U . . .
C17_5 C 0.5855(2) 0.9260(3) -0.0002(9) 0.097(3) Uani 1 1 d D U . . .
H17_5 H 0.597525 0.928429 -0.055974 0.116 Uiso 1 1 calc R U . . .
C18_5 C 0.6547(2) 0.94884(18) 0.0098(7) 0.076(2) Uani 1 1 d D U . . .
H18_5 H 0.636974 0.959768 0.040281 0.091 Uiso 1 1 calc R U . . .
C20_5 C 0.6788(3) 0.9554(3) -0.1360(8) 0.104(3) Uani 1 1 d D U . . .
H20_5 H 0.674958 0.970845 -0.187147 0.125 Uiso 1 1 calc R U . . .
C21_5 C 0.7004(2) 0.96966(19) -0.0644(7) 0.085(3) Uani 1 1 d D U . . .
H21_5 H 0.720241 0.957988 -0.062119 0.102 Uiso 1 1 calc R U . . .
C22_5 C 0.6839(2) 0.96751(17) 0.0301(7) 0.072(2) Uani 1 1 d D U . . .
H22_5 H 0.697062 0.957590 0.079623 0.086 Uiso 1 1 calc R U . . .
C24_5 C 0.6874(3) 1.0177(2) -0.0189(10) 0.113(4) Uani 1 1 d D U . . .
C26_5 C 0.7016(5) 1.0453(3) 0.0253(14) 0.164(7) Uani 1 1 d D U . . .
H26A_5 H 0.686489 1.055309 0.066646 0.246 Uiso 1 1 calc R U . . .
H26B_5 H 0.719580 1.039119 0.062955 0.246 Uiso 1 1 calc R U . . .
H26C_5 H 0.708103 1.059544 -0.024473 0.246 Uiso 1 1 calc R U . . .
C27_5 C 0.6572(4) 1.0275(4) -0.0733(15) 0.170(7) Uani 1 1 d D U . . .
H27A_5 H 0.643766 1.039125 -0.030390 0.256 Uiso 1 1 calc R U . . .
H27B_5 H 0.662719 1.040383 -0.127763 0.256 Uiso 1 1 calc R U . . .
H27C_5 H 0.646298 1.009242 -0.095659 0.256 Uiso 1 1 calc R U . . .
C28_5 C 0.6857(4) 0.9249(3) -0.1831(10) 0.133(5) Uani 1 1 d D U . . .
H28A_5^a H 0.694499 0.911034 -0.134648 0.160 Uiso 0.75 1 calc R U P L 1
H28B_5^a H 0.666003 0.915905 -0.204643 0.160 Uiso 0.75 1 calc R U P L 1
H28A_5^b H 0.693159 0.909659 -0.136544 0.160 Uiso 0.25 1 calc R U P M 2
H28B_5^b H 0.667405 0.916729 -0.216373 0.160 Uiso 0.25 1 calc R U P M 2
O29_5^a O 0.7051(4) 0.9257(4) -0.2574(9) 0.132(5) Uani 0.75 1 d D U P N 1
Si30_5^a Si 0.72040(18) 0.89663(11) -0.3179(4) 0.125(2) Uani 0.75 1 d D U P N 1
C31_5^a C 0.7381(7) 0.8698(5) -0.2294(16) 0.134(9) Uani 0.75 1 d D U P N 1
H31A_5^a H 0.747309 0.852336 -0.262860 0.201 Uiso 0.75 1 calc R U P N 1
H31B_5^a H 0.754076 0.880530 -0.193365 0.201 Uiso 0.75 1 calc R U P N 1
H31C_5^a H 0.722115 0.862358 -0.185893 0.201 Uiso 0.75 1 calc R U P N 1
C32_5^a C 0.6889(6) 0.8783(5) -0.3888(17) 0.140(7) Uani 0.75 1 d D U P N 1
H32A_5^a H 0.697325 0.861075 -0.425114 0.210 Uiso 0.75 1 calc R U P N 1
H32B_5^a H 0.672748 0.870812 -0.345940 0.210 Uiso 0.75 1 calc R U P N 1
H32C_5^a H 0.680041 0.893364 -0.432594 0.210 Uiso 0.75 1 calc R U P N 1
C33_5^a C 0.7491(4) 0.9142(3) -0.3979(10) 0.117(5) Uani 0.75 1 d D U P N 1
C34_5^a C 0.7321(7) 0.9362(5) -0.4628(15) 0.131(8) Uani 0.75 1 d D U P N 1
H34A_5^a H 0.721482 0.951697 -0.424552 0.196 Uiso 0.75 1 calc R U P N 1
H34B_5^a H 0.746912 0.946272 -0.505131 0.196 Uiso 0.75 1 calc R U P N 1
H34C_5^a H 0.716963 0.924899 -0.500753 0.196 Uiso 0.75 1 calc R U P N 1
C35_5^a C 0.7734(5) 0.9326(5) -0.3372(15) 0.133(6) Uani 0.75 1 d D U P N 1
H35A_5^a H 0.784470 0.918480 -0.295168 0.199 Uiso 0.75 1 calc R U P N 1
H35B_5^a H 0.788184 0.942637 -0.379797 0.199 Uiso 0.75 1 calc R U P N 1
H35C_5^a H 0.762787 0.948108 -0.299151 0.199 Uiso 0.75 1 calc R U P N 1
C36_5^a C 0.7654(8) 0.8902(4) -0.4590(18) 0.172(11) Uani 0.75 1 d D U P N 1
H36A_5^a H 0.776506 0.875843 -0.417878 0.258 Uiso 0.75 1 calc R U P N 1
H36B_5^a H 0.750195 0.879084 -0.496888 0.258 Uiso 0.75 1 calc R U P N 1
H36C_5^a H 0.780143 0.900457 -0.501265 0.258 Uiso 0.75 1 calc R U P N 1
O29_5^b O 0.7093(10) 0.9332(9) -0.248(2) 0.116(9) Uani 0.25 1 d D U P N 2
Si30_5^b Si 0.7120(3) 0.9157(2) -0.3521(8) 0.084(3) Uani 0.25 1 d D U P N 2
C31_5^b C 0.7199(17) 0.9444(12) -0.447(4) 0.13(2) Uani 0.25 1 d D U P N 2
H31D_5^b H 0.721509 0.933918 -0.508698 0.196 Uiso 0.25 1 calc R U P N 2
H31E_5^b H 0.703053 0.959308 -0.449697 0.196 Uiso 0.25 1 calc R U P N 2
H31F_5^b H 0.739338 0.954998 -0.433730 0.196 Uiso 0.25 1 calc R U P N 2
C32_5^b C 0.6759(8) 0.8944(9) -0.381(4) 0.103(12) Uani 0.25 1 d D U P N 2
H32D_5^b H 0.678135 0.884322 -0.442429 0.155 Uiso 0.25 1 calc R U P N 2
H32E_5^b H 0.672033 0.879013 -0.331641 0.155 Uiso 0.25 1 calc R U P N 2
H32F_5^b H 0.658564 0.908808 -0.383157 0.155 Uiso 0.25 1 calc R U P N 2
C33_5^b C 0.7461(8) 0.8888(9) -0.332(3) 0.135(10) Uani 0.25 1 d D U P N 2
C34_5^b C 0.7730(12) 0.9066(14) -0.288(6) 0.18(2) Uani 0.25 1 d D U P N 2
H34D_5^b H 0.779553 0.922902 -0.331336 0.276 Uiso 0.25 1 calc R U P N 2
H34E_5^b H 0.766385 0.915641 -0.227658 0.276 Uiso 0.25 1 calc R U P N 2
H34F_5^b H 0.790310 0.892628 -0.276571 0.276 Uiso 0.25 1 calc R U P N 2
C35_5^b C 0.7356(17) 0.8633(11) -0.265(4) 0.129(17) Uani 0.25 1 d D U P N 2
H35D_5^b H 0.730743 0.872035 -0.203069 0.194 Uiso 0.25 1 calc R U P N 2
H35E_5^b H 0.717278 0.853298 -0.291439 0.194 Uiso 0.25 1 calc R U P N 2
H35F_5^b H 0.752232 0.848214 -0.258530 0.194 Uiso 0.25 1 calc R U P N 2
C36_5^b C 0.7541(18) 0.8768(14) -0.431(4) 0.16(2) Uani 0.25 1 d D U P N 2
H36D_5^b H 0.760669 0.893878 -0.471551 0.243 Uiso 0.25 1 calc R U P N 2
H36E_5^b H 0.770926 0.861855 -0.426244 0.243 Uiso 0.25 1 calc R U P N 2
H36F_5^b H 0.735972 0.866940 -0.459153 0.243 Uiso 0.25 1 calc R U P N 2
O1_6 O 0.77196(10) 0.79380(10) 0.3634(4) 0.0492(11) Uani 1 1 d . . . . .
O19_6 O 0.90496(13) 0.85600(12) 0.4297(4) 0.0657(14) Uani 1 1 d D U . . .
O23_6 O 0.9297(2) 0.87498(16) 0.2338(8) 0.119(3) Uani 1 1 d D U . . .
O25_6 O 0.9206(2) 0.92071(17) 0.2980(8) 0.122(3) Uani 1 1 d D U . . .
N3_6 N 0.78203(12) 0.84434(12) 0.3348(4) 0.0470(12) Uani 1 1 d . . . . .
H3_6 H 0.762079 0.848055 0.333656 0.056 Uiso 1 1 calc R U . . .
N5_6 N 0.83227(13) 0.86644(13) 0.3239(5) 0.0510(14) Uani 1 1 d . . . . .
N8_6 N 0.84175(12) 0.78545(13) 0.3496(4) 0.0431(11) Uani 1 1 d D . . . .
N10_6 N 0.87192(12) 0.82678(13) 0.3336(4) 0.0447(12) Uani 1 1 d D U . . .
N11_6 N 0.78875(14) 0.89659(13) 0.3094(6) 0.0657(19) Uani 1 1 d . . . . .
H11A_6 H 0.800399 0.912898 0.301618 0.079 Uiso 1 1 calc R U . . .
H11B_6 H 0.768534 0.898324 0.308528 0.079 Uiso 1 1 calc R U . . .
C2_6 C 0.79133(14) 0.81445(15) 0.3486(5) 0.0437(14) Uani 1 1 d . . . . .
C4_6 C 0.80187(16) 0.86897(15) 0.3226(6) 0.0500(16) Uani 1 1 d . . . . .
C6_6 C 0.84194(15) 0.83714(16) 0.3332(4) 0.0436(14) Uani 1 1 d D . . . .
C7_6 C 0.82387(14) 0.81135(14) 0.3428(4) 0.0408(13) Uani 1 1 d . . . . .
C9_6 C 0.87033(14) 0.79506(15) 0.3445(4) 0.0427(13) Uani 1 1 d D U . . .
C12_6 C 0.89704(15) 0.77402(16) 0.3526(5) 0.0481(14) Uani 1 1 d D U . . .
C13_6 C 0.89652(16) 0.74764(17) 0.2998(5) 0.0536(16) Uani 1 1 d D U . . .
H13_6 H 0.879535 0.743640 0.259009 0.064 Uiso 1 1 calc R U . . .
C14_6 C 0.92069(19) 0.7266(2) 0.3053(6) 0.067(2) Uani 1 1 d D U . . .
H14_6 H 0.920319 0.708491 0.268175 0.080 Uiso 1 1 calc R U . . .
C15_6 C 0.9455(2) 0.7326(2) 0.3662(7) 0.072(2) Uani 1 1 d D U . . .
H15_6 H 0.961906 0.718284 0.371523 0.086 Uiso 1 1 calc R U . . .
C16_6 C 0.94586(19) 0.7589(2) 0.4175(6) 0.070(2) Uani 1 1 d D U . . .
H16_6 H 0.962825 0.763092 0.458039 0.085 Uiso 1 1 calc R U . . .
C17_6 C 0.92174(16) 0.7796(2) 0.4113(5) 0.0577(18) Uani 1 1 d D U . . .
H17_6 H 0.922290 0.797858 0.447902 0.069 Uiso 1 1 calc R U . . .
C18_6 C 0.89989(15) 0.84539(16) 0.3365(5) 0.0537(16) Uani 1 1 d D U . . .
H18_6 H 0.917691 0.832048 0.318313 0.064 Uiso 1 1 calc R U . . .
C20_6 C 0.9052(2) 0.88916(19) 0.4339(7) 0.070(2) Uani 1 1 d D U . . .
H20_6 H 0.925911 0.896454 0.455431 0.084 Uiso 1 1 calc R U . . .
C21_6 C 0.8987(3) 0.9010(2) 0.3328(8) 0.085(2) Uani 1 1 d D U . . .
H21_6 H 0.877756 0.910544 0.329412 0.102 Uiso 1 1 calc R U . . .
C22_6 C 0.90011(19) 0.87316(18) 0.2724(7) 0.0660(19) Uani 1 1 d D U . . .
H22_6 H 0.883551 0.872565 0.222994 0.079 Uiso 1 1 calc R U . . .
C24_6 C 0.9394(2) 0.9052(2) 0.2292(9) 0.093(3) Uani 1 1 d D U . . .
C26_6 C 0.9330(4) 0.9199(4) 0.1398(12) 0.142(6) Uani 1 1 d D U . . .
H26A_6 H 0.940471 0.941059 0.141709 0.213 Uiso 1 1 calc R U . . .
H26B_6 H 0.943550 0.908788 0.088741 0.213 Uiso 1 1 calc R U . . .
H26C_6 H 0.910753 0.919767 0.128198 0.213 Uiso 1 1 calc R U . . .
C27_6 C 0.9716(3) 0.9127(4) 0.2589(19) 0.171(9) Uani 1 1 d D U . . .
H27A_6 H 0.975138 0.934757 0.251942 0.257 Uiso 1 1 calc R U . . .
H27B_6 H 0.974594 0.906813 0.325393 0.257 Uiso 1 1 calc R U . . .
H27C_6 H 0.986231 0.901472 0.218897 0.257 Uiso 1 1 calc R U . . .
C28_6 C 0.8811(3) 0.8991(2) 0.5032(9) 0.094(3) Uani 1 1 d D U . . .
H28A_6^a H 0.860756 0.890828 0.484202 0.113 Uiso 0.75 1 calc R U P O 1
H28B_6^a H 0.886090 0.891173 0.567174 0.113 Uiso 0.75 1 calc R U P O 1
H28A_6^b H 0.860452 0.899110 0.473105 0.113 Uiso 0.25 1 calc R U P P 2
H28B_6^b H 0.880641 0.885260 0.558762 0.113 Uiso 0.25 1 calc R U P P 2
O29_6^a O 0.8798(4) 0.9317(3) 0.5056(9) 0.118(4) Uani 0.75 1 d D U P Q 1
Si30_6^a Si 0.8805(3) 0.95141(17) 0.6014(5) 0.167(3) Uani 0.75 1 d D U P Q 1
C31_6^a C 0.8620(8) 0.9324(6) 0.7034(15) 0.203(8) Uani 0.75 1 d D U P Q 1
H31A_6^a H 0.863298 0.945691 0.759191 0.304 Uiso 0.75 1 calc R U P Q 1
H31B_6^a H 0.840334 0.928256 0.688583 0.304 Uiso 0.75 1 calc R U P Q 1
H31C_6^a H 0.872644 0.913015 0.716578 0.304 Uiso 0.75 1 calc R U P Q 1
C32_6^a C 0.8630(9) 0.9903(5) 0.579(2) 0.219(9) Uani 0.75 1 d D U P Q 1
H32A_6^a H 0.863415 1.002334 0.638011 0.328 Uiso 0.75 1 calc R U P Q 1
H32B_6^a H 0.874856 1.000998 0.530119 0.328 Uiso 0.75 1 calc R U P Q 1
H32C_6^a H 0.841590 0.987926 0.558048 0.328 Uiso 0.75 1 calc R U P Q 1
C33_6^a C 0.9238(5) 0.9563(7) 0.619(2) 0.220(7) Uani 0.75 1 d D U P Q 1
C34_6^a C 0.9381(10) 0.9276(9) 0.666(4) 0.288(16) Uani 0.75 1 d D U P Q 1
H34A_6^a H 0.925348 0.921418 0.720700 0.432 Uiso 0.75 1 calc R U P Q 1
H34B_6^a H 0.938916 0.910768 0.620375 0.432 Uiso 0.75 1 calc R U P Q 1
H34C_6^a H 0.958975 0.932339 0.688341 0.432 Uiso 0.75 1 calc R U P Q 1
C35_6^a C 0.9413(8) 0.9686(10) 0.532(2) 0.256(13) Uani 0.75 1 d D U P Q 1
H35A_6^a H 0.930608 0.986633 0.507221 0.384 Uiso 0.75 1 calc R U P Q 1
H35B_6^a H 0.962306 0.974307 0.551111 0.384 Uiso 0.75 1 calc R U P Q 1
H35C_6^a H 0.942247 0.952736 0.483145 0.384 Uiso 0.75 1 calc R U P Q 1
C36_6^a C 0.9265(11) 0.9823(9) 0.696(3) 0.291(15) Uani 0.75 1 d D U P Q 1
H36A_6^a H 0.915664 0.975963 0.754034 0.436 Uiso 0.75 1 calc R U P Q 1
H36B_6^a H 0.948242 0.986036 0.710725 0.436 Uiso 0.75 1 calc R U P Q 1
H36C_6^a H 0.917111 1.001195 0.671796 0.436 Uiso 0.75 1 calc R U P Q 1
O29_6^b O 0.8896(8) 0.9298(6) 0.532(3) 0.126(7) Uani 0.25 1 d D U P Q 2
Si30_6^b Si 0.8626(6) 0.9546(4) 0.5541(16) 0.143(5) Uani 0.25 1 d D U P Q 2
C31_6^b C 0.8335(15) 0.9414(15) 0.644(5) 0.192(15) Uani 0.25 1 d D U P Q 2
H31D_6^b H 0.818031 0.957473 0.653496 0.289 Uiso 0.25 1 calc R U P Q 2
H31E_6^b H 0.823351 0.922770 0.620893 0.289 Uiso 0.25 1 calc R U P Q 2
H31F_6^b H 0.843912 0.937083 0.704127 0.289 Uiso 0.25 1 calc R U P Q 2
C32_6^b C 0.8425(17) 0.9659(16) 0.440(4) 0.190(18) Uani 0.25 1 d D U P Q 2
H32D_6^b H 0.826269 0.980790 0.454213 0.285 Uiso 0.25 1 calc R U P Q 2
H32E_6^b H 0.857525 0.974964 0.396565 0.285 Uiso 0.25 1 calc R U P Q 2
H32F_6^b H 0.833356 0.947655 0.410886 0.285 Uiso 0.25 1 calc R U P Q 2
C33_6^b C 0.8838(10) 0.9899(7) 0.599(4) 0.166(8) Uani 0.25 1 d D U P Q 2
C34_6^b C 0.902(2) 0.9843(17) 0.689(5) 0.212(15) Uani 0.25 1 d D U P Q 2
H34D_6^b H 0.887834 0.976795 0.738165 0.318 Uiso 0.25 1 calc R U P Q 2
H34E_6^b H 0.917773 0.968931 0.676372 0.318 Uiso 0.25 1 calc R U P Q 2
H34F_6^b H 0.911401 1.003422 0.709352 0.318 Uiso 0.25 1 calc R U P Q 2
C35_6^b C 0.9029(15) 1.0017(11) 0.516(5) 0.174(14) Uani 0.25 1 d D U P Q 2
H35D_6^b H 0.889440 1.004712 0.460695 0.261 Uiso 0.25 1 calc R U P Q 2
H35E_6^b H 0.912547 1.021181 0.533069 0.261 Uiso 0.25 1 calc R U P Q 2
H35F_6^b H 0.918918 0.986690 0.500090 0.261 Uiso 0.25 1 calc R U P Q 2
C36_6^b C 0.8575(15) 1.0130(11) 0.622(5) 0.193(15) Uani 0.25 1 d D U P Q 2
H36D_6^b H 0.845435 1.016947 0.564764 0.290 Uiso 0.25 1 calc R U P Q 2
H36E_6^b H 0.844012 1.004281 0.671241 0.290 Uiso 0.25 1 calc R U P Q 2
H36F_6^b H 0.866431 1.032170 0.645377 0.290 Uiso 0.25 1 calc R U P Q 2
O1_7 O 0.66761(13) 0.75088(11) 0.2044(4) 0.0593(13) Uani 1 1 d . . . . .
N3_7 N 0.63069(15) 0.78788(14) 0.1910(5) 0.0656(19) Uani 1 1 d . . . . .
H3_7 H 0.645216 0.801787 0.184334 0.079 Uiso 1 1 calc R U . . .
N5_7 N 0.57619(18) 0.77992(17) 0.2005(6) 0.083(3) Uani 1 1 d . . . . .
N8_7 N 0.61399(18) 0.70705(15) 0.2369(6) 0.0701(19) Uani 1 1 d D . . . .
N10_7 N 0.56524(16) 0.72504(16) 0.2258(5) 0.0694(18) Uani 1 1 d D U . . .
N11_7 N 0.59563(18) 0.82756(19) 0.1738(8) 0.105(4) Uani 1 1 d . . . . .
H11A_7 H 0.576697 0.834829 0.173635 0.126 Uiso 1 1 calc R U . . .
H11B_7 H 0.611355 0.839973 0.165000 0.126 Uiso 1 1 calc R U . . .
C2_7 C 0.6399(2) 0.75760(16) 0.2043(6) 0.0578(19) Uani 1 1 d . . . . .
C4_7 C 0.6005(2) 0.7976(2) 0.1876(8) 0.077(3) Uani 1 1 d . . . . .
C6_7 C 0.5854(2) 0.74950(18) 0.2140(7) 0.070(2) Uani 1 1 d D . . . .
C7_7 C 0.6142(2) 0.73860(17) 0.2183(6) 0.064(2) Uani 1 1 d . . . . .
C9_7 C 0.5840(2) 0.70002(18) 0.2395(7) 0.072(2) Uani 1 1 d D U . . .
C12_7 C 0.5738(3) 0.6677(2) 0.2521(9) 0.094(3) Uani 1 1 d D U . . .
C13_7 C 0.5885(3) 0.6502(2) 0.3179(10) 0.105(4) Uani 1 1 d D U . . .
H13_7 H 0.603998 0.659447 0.356157 0.126 Uiso 1 1 calc R U . . .
C14_7 C 0.5816(3) 0.6188(2) 0.3315(13) 0.132(5) Uani 1 1 d D U . . .
H14_7 H 0.592390 0.607019 0.377361 0.158 Uiso 1 1 calc R U . . .
C15_7 C 0.5591(4) 0.6059(3) 0.2774(14) 0.157(7) Uani 1 1 d D U . . .
H15_7 H 0.553787 0.584976 0.285672 0.188 Uiso 1 1 calc R U . . .
C16_7 C 0.5437(4) 0.6236(3) 0.2094(14) 0.152(6) Uani 1 1 d D U . . .
H16_7 H 0.528103 0.614371 0.171913 0.182 Uiso 1 1 calc R U . . .
C17_7 C 0.5508(4) 0.6551(3) 0.1947(11) 0.130(5) Uani 1 1 d D U . . .
H17_7 H 0.540446 0.666949 0.148129 0.155 Uiso 1 1 calc R U . . .
C28_7^a C 0.5272(5) 0.7685(4) 0.0318(13) 0.056(5) Uani 0.5 1 d D U P R 1
H28A_7^a H 0.546821 0.774132 0.062896 0.067 Uiso 0.5 1 calc R U P R 1
H28B_7^a H 0.531601 0.753491 -0.019185 0.067 Uiso 0.5 1 calc R U P R 1
O29_7^a O 0.5124(4) 0.7950(3) -0.0065(10) 0.075(4) Uani 0.5 1 d D U P R 1
Si30_7^a Si 0.5287(2) 0.81705(15) -0.0892(6) 0.101(2) Uani 0.5 1 d D U P R 1
C31_7^a C 0.5425(10) 0.7907(7) -0.185(2) 0.158(14) Uani 0.5 1 d D U P R 1
H31A_7^a H 0.552286 0.802596 -0.235198 0.238 Uiso 0.5 1 calc R U P R 1
H31B_7^a H 0.557469 0.776217 -0.157998 0.238 Uiso 0.5 1 calc R U P R 1
H31C_7^a H 0.524925 0.779303 -0.210718 0.238 Uiso 0.5 1 calc R U P R 1
C32_7^a C 0.5606(9) 0.8404(8) -0.036(3) 0.195(17) Uani 0.5 1 d D U P R 1
H32A_7^a H 0.569975 0.853290 -0.084608 0.293 Uiso 0.5 1 calc R U P R 1
H32B_7^a H 0.552132 0.853472 0.014806 0.293 Uiso 0.5 1 calc R U P R 1
H32C_7^a H 0.576211 0.826752 -0.008682 0.293 Uiso 0.5 1 calc R U P R 1
C33_7^a C 0.4981(6) 0.8430(5) -0.1333(18) 0.125(7) Uani 0.5 1 d D U P R 1
C34_7^a C 0.4737(8) 0.8232(7) -0.180(2) 0.122(9) Uani 0.5 1 d D U P R 1
H34A_7^a H 0.464787 0.809309 -0.132512 0.183 Uiso 0.5 1 calc R U P R 1
H34B_7^a H 0.457362 0.836282 -0.205915 0.183 Uiso 0.5 1 calc R U P R 1
H34C_7^a H 0.483015 0.811217 -0.231086 0.183 Uiso 0.5 1 calc R U P R 1
C35_7^a C 0.4839(10) 0.8598(10) -0.047(3) 0.184(15) Uani 0.5 1 d D U P R 1
H35A_7^a H 0.499672 0.872578 -0.016757 0.277 Uiso 0.5 1 calc R U P R 1
H35B_7^a H 0.466768 0.872655 -0.068216 0.277 Uiso 0.5 1 calc R U P R 1
H35C_7^a H 0.476330 0.844639 -0.001185 0.277 Uiso 0.5 1 calc R U P R 1
C36_7^a C 0.5151(11) 0.8667(8) -0.195(3) 0.186(15) Uani 0.5 1 d D U P R 1
H36A_7^a H 0.530177 0.877768 -0.156363 0.280 Uiso 0.5 1 calc R U P R 1
H36B_7^a H 0.525853 0.856091 -0.246956 0.280 Uiso 0.5 1 calc R U P R 1
H36C_7^a H 0.500200 0.881156 -0.221785 0.280 Uiso 0.5 1 calc R U P R 1
C18_7^a C 0.5303(4) 0.7288(4) 0.2308(13) 0.060(4) Uani 0.5 1 d D U P R 1
H18_7^a H 0.522768 0.710917 0.268520 0.072 Uiso 0.5 1 calc R U P R 1
O19_7^a O 0.5161(3) 0.7259(3) 0.1399(9) 0.066(3) Uani 0.5 1 d D U P R 1
C20_7^a C 0.5054(4) 0.7551(4) 0.1023(11) 0.053(3) Uani 0.5 1 d D U P R 1
H20_7^a H 0.485373 0.751265 0.068996 0.064 Uiso 0.5 1 calc R U P R 1
C21_7^a C 0.4985(3) 0.7750(4) 0.1885(9) 0.045(3) Uani 0.5 1 d D U P R 1
H21_7^a H 0.507434 0.796035 0.181238 0.054 Uiso 0.5 1 calc R U P R 1
C22_7^a C 0.5133(4) 0.7576(4) 0.2739(11) 0.051(4) Uani 0.5 1 d D U P R 1
H22_7^a H 0.527680 0.770929 0.310861 0.061 Uiso 0.5 1 calc R U P R 1
O23_7^a O 0.4865(3) 0.7490(4) 0.3288(10) 0.056(3) Uani 0.5 1 d D U P R 1
C24_7^a C 0.4616(4) 0.7705(5) 0.3044(13) 0.066(4) Uani 0.5 1 d D U P R 1
O25_7^a O 0.4664(2) 0.7761(3) 0.2061(7) 0.069(3) Uani 0.5 1 d D U P R 1
C26_7^a C 0.4642(4) 0.7998(4) 0.3601(12) 0.066(4) Uani 0.5 1 d D U P R 1
H26A_7^a H 0.460790 0.795561 0.427623 0.099 Uiso 0.5 1 calc R U P R 1
H26B_7^a H 0.484744 0.808642 0.351321 0.099 Uiso 0.5 1 calc R U P R 1
H26C_7^a H 0.448557 0.814391 0.337761 0.099 Uiso 0.5 1 calc R U P R 1
C27_7^a C 0.4310(4) 0.7544(5) 0.3179(12) 0.075(5) Uani 0.5 1 d D U P R 1
H27A_7^a H 0.427631 0.750508 0.385644 0.113 Uiso 0.5 1 calc R U P R 1
H27B_7^a H 0.414344 0.767268 0.293296 0.113 Uiso 0.5 1 calc R U P R 1
H27C_7^a H 0.431258 0.734847 0.283579 0.113 Uiso 0.5 1 calc R U P R 1
C28_7^b C 0.5303(4) 0.7587(4) 0.0135(12) 0.046(4) Uani 0.5 1 d D U P R 2
H28A_7^b H 0.546518 0.769099 0.050889 0.056 Uiso 0.5 1 calc R U P R 2
H28B_7^b H 0.540390 0.745296 -0.033865 0.056 Uiso 0.5 1 calc R U P R 2
O29_7^b O 0.5115(3) 0.7808(3) -0.0333(9) 0.056(3) Uani 0.5 1 d D U P R 2
Si30_7^b Si 0.51838(12) 0.81771(11) -0.0359(4) 0.0605(10) Uani 0.5 1 d D U P R 2
C31_7^b C 0.5582(4) 0.8254(5) -0.0822(16) 0.088(6) Uani 0.5 1 d D U P R 2
H31D_7^b H 0.561886 0.847558 -0.083261 0.132 Uiso 0.5 1 calc R U P R 2
H31E_7^b H 0.573392 0.815523 -0.040977 0.132 Uiso 0.5 1 calc R U P R 2
H31F_7^b H 0.560039 0.817223 -0.146720 0.132 Uiso 0.5 1 calc R U P R 2
C32_7^b C 0.5172(4) 0.8344(4) 0.0873(12) 0.074(5) Uani 0.5 1 d D U P R 2
H32D_7^b H 0.521348 0.856407 0.084176 0.112 Uiso 0.5 1 calc R U P R 2
H32E_7^b H 0.496719 0.830982 0.114941 0.112 Uiso 0.5 1 calc R U P R 2
H32F_7^b H 0.532826 0.824413 0.126827 0.112 Uiso 0.5 1 calc R U P R 2
C33_7^b C 0.4867(4) 0.8342(4) -0.1109(12) 0.071(4) Uani 0.5 1 d D U P R 2
C34_7^b C 0.4908(7) 0.8221(7) -0.2129(15) 0.105(8) Uani 0.5 1 d D U P R 2
H34D_7^b H 0.511232 0.827951 -0.236737 0.157 Uiso 0.5 1 calc R U P R 2
H34E_7^b H 0.489029 0.799694 -0.213024 0.157 Uiso 0.5 1 calc R U P R 2
H34F_7^b H 0.474863 0.830855 -0.253914 0.157 Uiso 0.5 1 calc R U P R 2
C35_7^b C 0.4552(4) 0.8249(5) -0.0753(18) 0.096(6) Uani 0.5 1 d D U P R 2
H35D_7^b H 0.452341 0.832477 -0.010474 0.144 Uiso 0.5 1 calc R U P R 2
H35E_7^b H 0.439333 0.833683 -0.116688 0.144 Uiso 0.5 1 calc R U P R 2
H35F_7^b H 0.453499 0.802523 -0.075798 0.144 Uiso 0.5 1 calc R U P R 2
C36_7^b C 0.4899(7) 0.8695(4) -0.120(2) 0.102(7) Uani 0.5 1 d D U P R 2
H36D_7^b H 0.510544 0.874672 -0.142684 0.153 Uiso 0.5 1 calc R U P R 2
H36E_7^b H 0.474395 0.877291 -0.164161 0.153 Uiso 0.5 1 calc R U P R 2
H36F_7^b H 0.486645 0.878943 -0.057154 0.153 Uiso 0.5 1 calc R U P R 2
C18_7^b C 0.5336(4) 0.7198(5) 0.2108(13) 0.060(4) Uani 0.5 1 d D U P R 2
H18A_7^b H 0.526591 0.701972 0.249604 0.072 Uiso 0.5 1 calc R U P R 2
O19_7^b O 0.5276(3) 0.7144(3) 0.1152(8) 0.053(2) Uani 0.5 1 d D U P R 2
C20_7^b C 0.5102(3) 0.7400(4) 0.0777(9) 0.049(3) Uani 0.5 1 d D U P R 2
H20A_7^b H 0.492901 0.731546 0.038898 0.058 Uiso 0.5 1 calc R U P R 2
C21_7^b C 0.4964(3) 0.7565(4) 0.1624(10) 0.046(3) Uani 0.5 1 d D U P R 2
H21A_7^b H 0.494209 0.779043 0.151372 0.055 Uiso 0.5 1 calc R U P R 2
C22_7^b C 0.5172(4) 0.7493(5) 0.2447(11) 0.054(4) Uani 0.5 1 d D U P R 2
H22A_7^b H 0.532104 0.766202 0.258406 0.065 Uiso 0.5 1 calc R U P R 2
O23_7^b O 0.4984(3) 0.7422(4) 0.3238(10) 0.055(3) Uani 0.5 1 d D U P R 2
C24_7^b C 0.4664(3) 0.7434(4) 0.2907(10) 0.064(3) Uani 0.5 1 d D U P R 2
O25_7^b O 0.4681(2) 0.7425(4) 0.1901(7) 0.071(3) Uani 0.5 1 d D U P R 2
C26_7^b C 0.4534(6) 0.7743(6) 0.321(2) 0.094(8) Uani 0.5 1 d D U P R 2
H26D_7^b H 0.452146 0.775112 0.390512 0.141 Uiso 0.5 1 calc R U P R 2
H26E_7^b H 0.466890 0.790720 0.298319 0.141 Uiso 0.5 1 calc R U P R 2
H26F_7^b H 0.432732 0.776901 0.294084 0.141 Uiso 0.5 1 calc R U P R 2
C27_7^b C 0.4495(5) 0.7171(6) 0.3235(13) 0.109(8) Uani 0.5 1 d D U P R 2
H27D_7^b H 0.448233 0.717529 0.392912 0.164 Uiso 0.5 1 calc R U P R 2
H27E_7^b H 0.428695 0.717420 0.296561 0.164 Uiso 0.5 1 calc R U P R 2
H27F_7^b H 0.460161 0.698387 0.303295 0.164 Uiso 0.5 1 calc R U P R 2
O1_8 O 0.66513(10) 0.78928(10) 0.4026(4) 0.0497(11) Uani 1 1 d . . . . .
O19_8 O 0.53516(13) 0.74679(18) 0.6140(4) 0.0830(19) Uani 1 1 d D U . . .
O23_8 O 0.51183(12) 0.69598(15) 0.4925(6) 0.0814(19) Uani 1 1 d D U . . .
O25_8 O 0.52822(16) 0.6733(2) 0.6268(8) 0.143(4) Uani 1 1 d D U . . .
N3_8 N 0.65625(12) 0.73952(13) 0.4435(5) 0.0502(14) Uani 1 1 d . . . . .
H3_8 H 0.676019 0.735666 0.435884 0.060 Uiso 1 1 calc R U . . .
N5_8 N 0.60737(14) 0.71900(15) 0.4882(6) 0.068(2) Uani 1 1 d . . . . .
N8_8 N 0.59615(13) 0.79841(14) 0.4326(5) 0.0568(15) Uani 1 1 d D . . . .
N10_8 N 0.56761(12) 0.75824(16) 0.4824(5) 0.0597(17) Uani 1 1 d D U . . .
N11_8 N 0.65017(15) 0.68796(16) 0.4845(7) 0.077(2) Uani 1 1 d . . . . .
H11A_8 H 0.638825 0.672468 0.503836 0.093 Uiso 1 1 calc R U . . .
H11B_8 H 0.669986 0.685353 0.473629 0.093 Uiso 1 1 calc R U . . .
C2_8 C 0.64609(15) 0.76917(15) 0.4269(5) 0.0463(15) Uani 1 1 d . . . . .
C4_8 C 0.63728(17) 0.71552(18) 0.4715(7) 0.061(2) Uani 1 1 d . . . . .
C6_8 C 0.59753(16) 0.74759(18) 0.4719(6) 0.0587(19) Uani 1 1 d D . . . .
C7_8 C 0.61442(15) 0.77274(16) 0.4413(5) 0.0500(16) Uani 1 1 d . . . . .
C9_8 C 0.56849(16) 0.78934(18) 0.4584(6) 0.0591(19) Uani 1 1 d D U . . .
C12_8 C 0.54212(18) 0.8110(2) 0.4585(9) 0.094(4) Uani 1 1 d D U . . .
C13_8 C 0.5401(2) 0.8311(3) 0.3835(10) 0.130(6) Uani 1 1 d D U . . .
H13_8 H 0.554461 0.829464 0.332939 0.156 Uiso 1 1 calc R U . . .
C14_8 C 0.5181(3) 0.8533(4) 0.3793(14) 0.197(10) Uani 1 1 d D U . . .
H14_8 H 0.516535 0.866478 0.325861 0.236 Uiso 1 1 calc R U . . .
C15_8 C 0.4979(4) 0.8561(4) 0.4568(16) 0.210(10) Uani 1 1 d D U . . .
H15_8 H 0.482843 0.871950 0.456769 0.252 Uiso 1 1 calc R U . . .
C16_8 C 0.4995(3) 0.8365(4) 0.5325(14) 0.160(8) Uani 1 1 d D U . . .
H16_8 H 0.485422 0.838478 0.583698 0.192 Uiso 1 1 calc R U . . .
C17_8 C 0.5221(2) 0.8134(3) 0.5344(10) 0.109(4) Uani 1 1 d D U . . .
H17_8 H 0.523498 0.799747 0.586668 0.131 Uiso 1 1 calc R U . . .
C18_8 C 0.54011(15) 0.74173(19) 0.5166(6) 0.0624(19) Uani 1 1 d D U . . .
H18_8 H 0.521687 0.749174 0.480609 0.075 Uiso 1 1 calc R U . . .
C20_8 C 0.5494(2) 0.7229(3) 0.6681(8) 0.119(4) Uani 1 1 d D U . . .
H20_8 H 0.535762 0.717659 0.723028 0.143 Uiso 1 1 calc R U . . .
C21_8 C 0.5516(2) 0.6951(3) 0.6028(10) 0.119(4) Uani 1 1 d D U . . .
H21_8 H 0.572657 0.685835 0.603515 0.143 Uiso 1 1 calc R U . . .
C22_8 C 0.54276(17) 0.7072(2) 0.5036(8) 0.084(3) Uani 1 1 d D U . . .
H22_8 H 0.557197 0.700847 0.451905 0.100 Uiso 1 1 calc R U . . .
C24_8 C 0.5107(2) 0.6676(2) 0.5449(10) 0.110(4) Uani 1 1 d D U . . .
C26_8 C 0.4773(2) 0.6623(3) 0.5719(11) 0.100(4) Uani 1 1 d D U . . .
H26A_8 H 0.465167 0.658293 0.514515 0.149 Uiso 1 1 calc R U . . .
H26B_8 H 0.475894 0.644619 0.614574 0.149 Uiso 1 1 calc R U . . .
H26C_8 H 0.469224 0.680499 0.603990 0.149 Uiso 1 1 calc R U . . .
C27_8 C 0.5242(3) 0.6422(3) 0.4868(17) 0.168(7) Uani 1 1 d D U . . .
H27A_8 H 0.511434 0.638848 0.430385 0.252 Uiso 1 1 calc R U . . .
H27B_8 H 0.545168 0.647789 0.467215 0.252 Uiso 1 1 calc R U . . .
H27C_8 H 0.524903 0.623411 0.524678 0.252 Uiso 1 1 calc R U . . .
C28_8 C 0.5806(3) 0.7322(4) 0.7053(9) 0.136(5) Uani 1 1 d D U . . .
H28A_8^a H 0.596609 0.723022 0.663984 0.163 Uiso 0.5 1 calc R U P S 1
H28B_8^a H 0.582491 0.754752 0.699513 0.163 Uiso 0.5 1 calc R U P S 1
H28A_8^b H 0.578672 0.747276 0.757528 0.163 Uiso 0.5 1 calc R U P T 2
H28B_8^b H 0.593513 0.741169 0.654309 0.163 Uiso 0.5 1 calc R U P T 2
O29_8^a O 0.5871(3) 0.7242(3) 0.7983(9) 0.076(3) Uani 0.5 1 d D U P U 1
Si30_8^a Si 0.62101(11) 0.72876(11) 0.8515(4) 0.0664(11) Uani 0.5 1 d D U P U 1
C31_8^a C 0.6202(4) 0.7621(4) 0.9296(13) 0.077(4) Uani 0.5 1 d D U P U 1
H31A_8^a H 0.640288 0.764437 0.960339 0.115 Uiso 0.5 1 calc R U P U 1
H31B_8^a H 0.615525 0.780435 0.892262 0.115 Uiso 0.5 1 calc R U P U 1
H31C_8^a H 0.604210 0.759211 0.978045 0.115 Uiso 0.5 1 calc R U P U 1
C32_8^a C 0.6491(9) 0.7299(11) 0.748(3) 0.151(16) Uani 0.5 1 d D U P U 1
H32A_8^a H 0.670099 0.732559 0.771766 0.227 Uiso 0.5 1 calc R U P U 1
H32B_8^a H 0.647716 0.710670 0.712159 0.227 Uiso 0.5 1 calc R U P U 1
H32C_8^a H 0.643796 0.747053 0.705959 0.227 Uiso 0.5 1 calc R U P U 1
C33_8^a C 0.6257(5) 0.6915(4) 0.9200(15) 0.089(5) Uani 0.5 1 d D U P U 1
C34_8^a C 0.5972(5) 0.6902(5) 0.9832(15) 0.078(5) Uani 0.5 1 d D U P U 1
H34A_8^a H 0.597743 0.707291 1.028349 0.117 Uiso 0.5 1 calc R U P U 1
H34B_8^a H 0.578646 0.691822 0.943809 0.117 Uiso 0.5 1 calc R U P U 1
H34C_8^a H 0.596906 0.670808 1.017969 0.117 Uiso 0.5 1 calc R U P U 1
C35_8^a C 0.6271(8) 0.6657(6) 0.8468(19) 0.130(9) Uani 0.5 1 d D U P U 1
H35A_8^a H 0.645889 0.667811 0.808683 0.195 Uiso 0.5 1 calc R U P U 1
H35B_8^a H 0.627266 0.645889 0.879385 0.195 Uiso 0.5 1 calc R U P U 1
H35C_8^a H 0.609006 0.666903 0.805225 0.195 Uiso 0.5 1 calc R U P U 1
C36_8^a C 0.6553(6) 0.6954(8) 0.981(2) 0.095(8) Uani 0.5 1 d D U P U 1
H36A_8^a H 0.673412 0.696145 0.939203 0.142 Uiso 0.5 1 calc R U P U 1
H36B_8^a H 0.653986 0.714486 1.017268 0.142 Uiso 0.5 1 calc R U P U 1
H36C_8^a H 0.657301 0.678067 1.024652 0.142 Uiso 0.5 1 calc R U P U 1
Si30_8^b Si 0.62751(11) 0.69917(13) 0.7991(3) 0.0676(12) Uani 0.5 1 d D U P U 2
O29_8^b O 0.5947(3) 0.7012(3) 0.7420(9) 0.073(3) Uani 0.5 1 d D U P U 2
C31_8^b C 0.6522(6) 0.7326(7) 0.764(3) 0.128(12) Uani 0.5 1 d D U P U 2
H31D_8^b H 0.671905 0.731580 0.798107 0.192 Uiso 0.5 1 calc R U P U 2
H31E_8^b H 0.655957 0.732062 0.695699 0.192 Uiso 0.5 1 calc R U P U 2
H31F_8^b H 0.641594 0.751727 0.780730 0.192 Uiso 0.5 1 calc R U P U 2
C32_8^b C 0.6451(7) 0.6618(5) 0.7687(19) 0.117(9) Uani 0.5 1 d D U P U 2
H32D_8^b H 0.664906 0.659705 0.801710 0.175 Uiso 0.5 1 calc R U P U 2
H32E_8^b H 0.631279 0.645222 0.788371 0.175 Uiso 0.5 1 calc R U P U 2
H32F_8^b H 0.648481 0.660683 0.700053 0.175 Uiso 0.5 1 calc R U P U 2
C33_8^b C 0.6174(6) 0.7004(7) 0.9281(13) 0.123(7) Uani 0.5 1 d D U P U 2
C34_8^b C 0.5981(9) 0.7276(9) 0.951(3) 0.186(14) Uani 0.5 1 d D U P U 2
H34D_8^b H 0.579473 0.727421 0.911618 0.279 Uiso 0.5 1 calc R U P U 2
H34E_8^b H 0.592134 0.726883 1.018280 0.279 Uiso 0.5 1 calc R U P U 2
H34F_8^b H 0.609824 0.746327 0.938884 0.279 Uiso 0.5 1 calc R U P U 2
C35_8^b C 0.6000(8) 0.6696(8) 0.946(3) 0.165(11) Uani 0.5 1 d D U P U 2
H35D_8^b H 0.613499 0.652338 0.929859 0.248 Uiso 0.5 1 calc R U P U 2
H35E_8^b H 0.594016 0.668201 1.012847 0.248 Uiso 0.5 1 calc R U P U 2
H35F_8^b H 0.581446 0.668811 0.906087 0.248 Uiso 0.5 1 calc R U P U 2
C36_8^b C 0.6467(8) 0.7009(12) 0.991(3) 0.151(15) Uani 0.5 1 d D U P U 2
H36D_8^b H 0.659611 0.683070 0.976329 0.226 Uiso 0.5 1 calc R U P U 2
H36E_8^b H 0.658424 0.719688 0.978732 0.226 Uiso 0.5 1 calc R U P U 2
H36F_8^b H 0.640734 0.700244 1.058128 0.226 Uiso 0.5 1 calc R U P U 2
P41_11 P 0.44696(14) 0.89755(13) 0.1989(7) 0.108(2) Uani 0.5 1 d . U P . .
F42_11 F 0.4521(6) 0.9321(3) 0.188(2) 0.191(9) Uani 0.5 1 d . U P . .
F43_11 F 0.4773(4) 0.8907(5) 0.155(3) 0.204(9) Uani 0.5 1 d . U P . .
F44_11 F 0.4449(5) 0.8620(3) 0.201(2) 0.162(8) Uani 0.5 1 d . U P . .
F45_11 F 0.4650(8) 0.8972(6) 0.290(3) 0.230(11) Uani 0.5 1 d . U P . .
F46_11 F 0.4155(5) 0.9002(6) 0.2434(19) 0.201(11) Uani 0.5 1 d . U P . .
F47_11 F 0.4321(6) 0.8990(7) 0.104(2) 0.191(8) Uani 0.5 1 d . U P . .
P41_12 P 0.9627(3) 1.0260(2) 0.2215(16) 0.236(8) Uani 0.5 1 d D U P . .
F42_12 F 0.9773(8) 1.0416(9) 0.132(2) 0.355(19) Uani 0.5 1 d D U P . .
F43_12 F 0.9288(6) 1.0322(9) 0.188(4) 0.39(2) Uani 0.5 1 d D U P . .
F44_12 F 0.9651(8) 1.0564(6) 0.278(3) 0.37(2) Uani 0.5 1 d D U P . .
F45_12 F 0.9944(6) 1.0186(8) 0.272(3) 0.322(16) Uani 0.5 1 d D U P . .
F46_12 F 0.9599(10) 0.9930(5) 0.182(4) 0.38(2) Uani 0.5 1 d D U P . .
F47_12 F 0.9478(9) 1.0107(10) 0.320(3) 0.37(2) Uani 0.5 1 d D U P . .
N41_21^a N 0.7406(7) 0.7603(7) -0.280(2) 0.155(11) Uani 0.5 1 d D U P V 1
C42_21^a C 0.7286(6) 0.7763(5) -0.3358(17) 0.105(7) Uani 0.5 1 d D U P V 1
C43_21^a C 0.7209(6) 0.7934(6) -0.4242(18) 0.099(8) Uani 0.5 1 d D U P V 1
N41_22 N 0.8833(3) 0.6953(3) 0.0593(9) 0.122(4) Uani 1 1 d D U . . .
C42_22^a C 0.9038(8) 0.6893(6) 0.011(2) 0.127(10) Uani 0.5 1 d D U P W 1
C43_22^a C 0.9316(10) 0.6870(12) -0.049(3) 0.21(2) Uani 0.5 1 d D U P W 1
C42_22^b C 0.8774(5) 0.6785(6) -0.0073(17) 0.097(6) Uani 0.5 1 d D U P W 2
C43_22^b C 0.8750(9) 0.6554(12) -0.085(3) 0.187(18) Uani 0.5 1 d D U P W 2
N41_23 N 0.88328(19) 0.6955(2) 0.5089(7) 0.085(2) Uani 1 1 d D U . . .
C42_23^b C 0.8964(10) 0.6774(9) 0.550(3) 0.106(11) Uani 0.5 1 d D U P X 2
C43_23^b C 0.9135(7) 0.6529(9) 0.594(4) 0.167(16) Uani 0.5 1 d D U P X 2
C42_23^a C 0.8978(8) 0.6723(6) 0.507(2) 0.081(7) Uani 0.5 1 d D U P X 1
C43_23^a C 0.9155(5) 0.6438(5) 0.506(3) 0.098(8) Uani 0.5 1 d D U P X 1
N41_24^a N 0.6939(10) 0.8119(7) -0.101(3) 0.183(15) Uani 0.5 1 d D U P Y 1
C42_24^a C 0.7053(6) 0.7924(6) -0.061(2) 0.106(7) Uani 0.5 1 d D U P Y 1
C43_24^a C 0.7159(8) 0.7662(6) -0.009(2) 0.104(7) Uani 0.5 1 d D U P Y 1
N41_25^a N 0.7803(2) 0.9439(2) -0.0597(9) 0.106(3) Uani 1 1 d D U . Z 1
C42_25^a C 0.7909(2) 0.9619(2) -0.1030(7) 0.075(2) Uani 1 1 d D U . Z 1
C43_25^a C 0.8095(4) 0.9852(2) -0.1523(9) 0.107(4) Uani 1 1 d D U . Z 1
N41_26^a N 0.4467(10) 0.9418(8) -0.084(3) 0.26(3) Uani 0.5 1 d D U P A 1
C42_26^a C 0.4689(10) 0.9564(11) -0.078(4) 0.22(2) Uani 0.5 1 d D U P A 1
C43_26^a C 0.4869(8) 0.9835(9) -0.047(3) 0.196(18) Uani 0.5 1 d D U P A 1
N41_28^a N 0.6393(11) 0.8534(8) -0.158(3) 0.149(14) Uani 0.5 1 d D U P B 1
C42_28^a C 0.6303(11) 0.8340(9) -0.216(3) 0.159(13) Uani 0.5 1 d D U P B 1
C43_28^a C 0.6202(11) 0.8210(9) -0.304(3) 0.152(15) Uani 0.5 1 d D U P B 1
N41_29^b N 0.6087(3) 0.6367(3) 0.5633(14) 0.159(7) Uani 1 1 d D U . C 2
C42_29^b C 0.5967(5) 0.6204(5) 0.6121(19) 0.188(10) Uani 1 1 d D U . C 2
C43_29^b C 0.5777(9) 0.6054(10) 0.684(3) 0.31(2) Uani 1 1 d D U . C 2
N41_30^a N 0.8302(4) 0.9538(4) 0.315(2) 0.179(10) Uani 0.75 1 d D U P D 1
C42_30^a C 0.8520(5) 0.9688(5) 0.300(2) 0.156(10) Uani 0.75 1 d D U P D 1
C43_30^a C 0.8789(8) 0.9906(10) 0.297(3) 0.241(19) Uani 0.75 1 d D U P D 1
N41_31 N 0.9471(6) 0.5872(9) 0.367(2) 0.170(14) Uani 0.5 1 d D U P . .
C42_31 C 0.9427(6) 0.5731(8) 0.436(2) 0.119(9) Uani 0.5 1 d D U P . .
C43_31 C 0.9388(8) 0.5580(8) 0.530(2) 0.137(11) Uani 0.5 1 d D U P . .
N41_32^b N 0.7278(16) 0.7774(16) -0.161(4) 0.16(2) Uiso 0.25 1 d D U P E 2
C42_32^b C 0.7186(11) 0.7722(11) -0.086(3) 0.086(11) Uiso 0.25 1 d D U P E 2
C43_32^b C 0.7001(13) 0.7742(13) -0.001(3) 0.090(15) Uiso 0.25 1 d D U P E 2
N41_33^b N 0.6297(14) 0.8734(13) -0.155(4) 0.127(18) Uiso 0.25 1 d D U P F 2
C42_33^b C 0.645(2) 0.8555(19) -0.124(7) 0.14(3) Uiso 0.25 1 d D U P F 2
C43_33^b C 0.6657(15) 0.8298(14) -0.107(5) 0.13(2) Uiso 0.25 1 d D U P F 2
N41_34^b N 0.5807(12) 0.8509(12) -0.375(4) 0.137(17) Uiso 0.25 1 d D U P G 2
C42_34^b C 0.5987(13) 0.8344(13) -0.342(5) 0.117(17) Uiso 0.25 1 d D U P G 2
C43_34^b C 0.6241(11) 0.8125(11) -0.337(4) 0.080(12) Uiso 0.25 1 d D U P G 2
N41_35^c N 0.6538(13) 0.8074(17) -0.350(6) 0.18(2) Uiso 0.25 1 d D U P H 3
C42_35^c C 0.6786(12) 0.8013(15) -0.374(5) 0.13(2) Uiso 0.25 1 d D U P H 3
C43_35^c C 0.7079(10) 0.7883(11) -0.399(3) 0.072(12) Uiso 0.25 1 d D U P H 3

loop_
_atom_site_aniso_label
_atom_site_aniso_U_11
_atom_site_aniso_U_22
_atom_site_aniso_U_33
_atom_site_aniso_U_23
_atom_site_aniso_U_13
_atom_site_aniso_U_12
K1 0.0374(6) 0.0355(6) 0.0533(7) 0.0060(5) -0.0066(6) -0.0014(5)
O1_1 0.034(2) 0.043(2) 0.098(4) -0.011(2) -0.009(3) 0.0015(19)
O19_1 0.111(5) 0.064(4) 0.168(7) -0.054(5) 0.065(5) -0.010(4)
O23_1 0.095(5) 0.090(4) 0.159(6) 0.065(5) 0.029(5) 0.011(4)
O25_1 0.143(8) 0.129(7) 0.189(9) 0.048(6) 0.035(6) 0.079(6)
N3_1 0.032(3) 0.042(3) 0.086(4) 0.000(3) 0.004(3) -0.002(2)
N5_1 0.043(3) 0.043(3) 0.092(5) -0.003(3) 0.017(3) 0.003(2)
N8_1 0.046(3) 0.046(3) 0.069(4) -0.008(3) 0.000(3) -0.013(2)
N10_1 0.053(3) 0.039(3) 0.074(4) -0.012(3) 0.014(3) -0.007(2)
N11_1 0.038(3) 0.054(3) 0.151(8) 0.025(4) 0.028(4) 0.009(3)
C2_1 0.036(3) 0.041(3) 0.079(5) -0.014(3) 0.008(3) -0.008(3)
C4_1 0.041(4) 0.048(4) 0.087(6) 0.002(4) 0.005(4) 0.006(3)
C6_1 0.049(4) 0.040(3) 0.073(5) -0.012(3) 0.007(3) -0.005(3)
C7_1 0.038(4) 0.046(3) 0.070(5) -0.011(3) -0.001(3) -0.004(3)
C9_1 0.045(4) 0.049(3) 0.079(5) -0.022(3) 0.010(3) -0.006(3)
C12_1 0.055(4) 0.055(4) 0.088(6) -0.011(4) 0.011(4) -0.013(3)
C13_1 0.070(6) 0.087(6) 0.108(8) -0.031(5) 0.028(5) -0.027(5)
C14_1 0.099(8) 0.095(7) 0.139(11) -0.028(7) 0.042(8) -0.045(6)
C15_1 0.134(11) 0.096(7) 0.153(12) -0.031(7) 0.060(9) -0.070(8)
C16_1 0.121(9) 0.060(5) 0.151(11) -0.031(6) 0.041(8) -0.040(6)
C17_1 0.092(7) 0.063(5) 0.104(7) -0.024(5) 0.032(6) -0.034(5)
C18_1 0.065(5) 0.039(3) 0.125(7) -0.002(4) 0.032(5) -0.001(3)
C20_1 0.091(6) 0.054(4) 0.148(8) -0.016(5) 0.056(6) 0.006(4)
C21_1 0.080(6) 0.075(6) 0.153(7) 0.039(5) 0.033(5) 0.019(4)
C22_1 0.061(5) 0.074(5) 0.134(7) 0.040(5) 0.021(5) 0.010(4)
C24_1 0.125(9) 0.076(6) 0.177(10) 0.057(7) -0.002(7) 0.017(5)
C26_1 0.23(2) 0.120(13) 0.30(2) -0.019(16) -0.13(2) 0.044(13)
C27_1 0.128(11) 0.107(8) 0.166(15) 0.002(10) 0.007(11) 0.007(7)
C28_1 0.116(9) 0.196(14) 0.103(8) -0.031(8) 0.028(7) -0.015(10)
O29_1^a 0.062(7) 0.199(15) 0.044(6) -0.017(8) -0.002(5) -0.002(8)
Si30_1^a 0.149(8) 0.132(7) 0.103(5) -0.026(5) 0.057(5) -0.002(6)
C31_1^a 0.40(5) 0.20(3) 0.15(3) -0.01(3) 0.08(3) 0.09(3)
C32_1^a 0.23(3) 0.38(5) 0.08(2) 0.03(3) 0.00(2) 0.06(3)
C33_1^a 0.143(19) 0.20(2) 0.16(2) 0.053(16) 0.003(14) -0.017(14)
C34_1^a 0.13(3) 0.25(4) 0.30(5) 0.05(4) -0.06(3) 0.03(3)
C35_1^a 0.18(3) 0.16(2) 0.18(3) 0.048(19) -0.05(2) -0.01(2)
C36_1^a 0.14(3) 0.40(6) 0.29(5) 0.10(4) 0.07(3) -0.08(4)
O29_1^b 0.187(18) 0.23(2) 0.144(15) 0.002(15) 0.082(14) -0.003(16)
Si30_1^b 0.118(7) 0.230(13) 0.135(8) 0.062(8) 0.002(6) 0.021(8)
C31_1^b 0.21(4) 0.26(4) 0.14(3) 0.05(3) -0.04(3) 0.05(3)
C32_1^b 0.23(4) 0.20(3) 0.17(3) 0.07(2) -0.06(3) 0.04(3)
C33_1^b 0.19(2) 0.23(2) 0.13(2) 0.041(16) 0.023(15) 0.039(18)
C34_1^b 0.28(4) 0.18(3) 0.22(4) -0.01(2) -0.08(3) 0.10(3)
C35_1^b 0.26(4) 0.29(4) 0.12(3) 0.03(3) 0.02(3) 0.13(3)
C36_1^b 0.21(4) 0.31(6) 0.31(6) 0.08(4) 0.11(3) 0.05(3)
O1_2 0.063(3) 0.043(2) 0.068(3) 0.010(2) 0.009(3) 0.004(2)
O19_2 0.079(4) 0.070(3) 0.041(3) 0.002(2) 0.012(2) -0.006(3)
O23_2 0.081(4) 0.072(3) 0.053(3) -0.015(3) -0.021(3) 0.009(3)
N3_2 0.058(4) 0.039(3) 0.054(3) 0.006(2) 0.013(3) 0.004(2)
N5_2 0.064(4) 0.043(3) 0.037(3) 0.005(2) 0.007(2) 0.006(3)
N8_2 0.058(4) 0.041(3) 0.058(3) 0.009(2) -0.003(3) 0.001(2)
N10_2 0.056(3) 0.046(3) 0.048(3) 0.005(2) -0.001(3) 0.001(2)
N11_2 0.073(4) 0.037(3) 0.061(4) -0.002(3) 0.017(3) 0.008(3)
C2_2 0.060(4) 0.041(3) 0.045(3) 0.006(3) 0.003(3) 0.005(3)
C4_2 0.064(4) 0.042(3) 0.038(3) 0.000(2) 0.011(3) 0.003(3)
C6_2 0.070(5) 0.040(3) 0.029(3) -0.002(2) 0.007(3) 0.002(3)
C7_2 0.060(4) 0.039(3) 0.042(3) 0.002(3) -0.001(3) 0.000(3)
C9_2 0.057(4) 0.048(3) 0.054(4) 0.007(3) -0.003(3) -0.004(3)
C12_2 0.059(5) 0.046(3) 0.083(5) 0.018(3) -0.007(4) -0.001(3)
C13_2 0.063(5) 0.051(4) 0.123(8) 0.002(4) -0.004(5) -0.008(4)
C14_2 0.089(7) 0.047(4) 0.157(10) 0.021(5) -0.005(6) -0.005(4)
C15_2 0.084(7) 0.054(5) 0.186(12) 0.040(6) -0.003(7) -0.007(5)
C16_2 0.097(8) 0.074(5) 0.131(9) 0.048(6) 0.016(7) -0.014(5)
C17_2 0.095(7) 0.061(5) 0.094(7) 0.027(4) 0.004(5) -0.009(4)
C18_2 0.062(4) 0.058(4) 0.034(3) -0.004(3) 0.003(3) 0.000(3)
C20_2 0.056(4) 0.086(5) 0.037(3) -0.013(3) 0.009(3) -0.002(4)
C21_2 0.058(4) 0.089(5) 0.041(3) -0.025(3) -0.005(3) 0.014(4)
C22_2 0.059(4) 0.059(4) 0.037(3) -0.007(3) 0.005(3) 0.008(3)
C24_2 0.064(5) 0.086(5) 0.073(5) -0.011(4) -0.012(4) -0.002(4)
O25_2^a 0.053(5) 0.071(6) 0.051(6) -0.005(5) 0.003(4) 0.007(5)
C26_2^a 0.067(10) 0.115(16) 0.068(11) -0.017(10) -0.013(8) 0.006(10)
C27_2^a 0.085(14) 0.126(16) 0.102(15) 0.014(12) -0.012(11) -0.030(13)
O25_2^b 0.059(6) 0.130(11) 0.044(5) -0.001(6) 0.001(4) 0.024(6)
C26_2^b 0.055(10) 0.097(11) 0.058(8) -0.014(7) 0.004(7) 0.024(8)
C27_2^b 0.102(13) 0.131(14) 0.056(10) -0.002(10) 0.000(10) -0.039(12)
C28_2 0.065(5) 0.080(5) 0.037(3) -0.007(3) -0.002(3) -0.003(4)
O29_2^a 0.062(18) 0.116(19) 0.043(14) 0.013(15) -0.003(12) 0.001(14)
Si30_2^a 0.070(6) 0.121(8) 0.044(4) 0.015(5) 0.000(4) 0.012(6)
C31_2^a 0.12(3) 0.12(2) 0.050(19) 0.004(17) 0.004(19) -0.005(18)
C32_2^a 0.045(16) 0.19(4) 0.049(16) -0.02(2) -0.016(11) -0.012(18)
C33_2^a 0.065(15) 0.123(18) 0.048(12) 0.002(12) -0.001(10) 0.018(12)
C34_2^a 0.08(2) 0.10(2) 0.08(2) -0.04(2) 0.009(16) -0.004(16)
C35_2^a 0.08(2) 0.14(2) 0.06(2) 0.022(18) -0.005(16) 0.007(16)
C36_2^a 0.04(2) 0.16(3) 0.07(2) 0.04(2) -0.002(17) 0.006(19)
O29_2^b 0.053(6) 0.107(7) 0.030(4) -0.004(5) 0.002(4) 0.004(5)
Si30_2^b 0.0490(15) 0.110(2) 0.0373(13) -0.0265(14) 0.0002(11) 0.0007(15)
C31_2^b 0.059(7) 0.149(13) 0.050(6) -0.037(8) -0.003(5) 0.005(8)
C32_2^b 0.078(8) 0.126(9) 0.057(7) -0.033(7) 0.015(6) -0.013(7)
C33_2^b 0.070(7) 0.127(8) 0.040(5) -0.027(5) -0.004(5) 0.030(7)
C34_2^b 0.063(7) 0.131(12) 0.041(5) -0.013(6) -0.004(5) 0.020(7)
C35_2^b 0.136(14) 0.118(9) 0.048(7) -0.017(6) -0.009(8) 0.019(9)
C36_2^b 0.074(9) 0.139(13) 0.050(7) -0.013(8) -0.010(7) 0.015(9)
Si30_3 0.126(3) 0.0695(16) 0.115(3) -0.0159(16) -0.018(2) -0.0009(17)
O1_3 0.081(4) 0.035(2) 0.084(4) 0.004(2) 0.015(3) -0.002(2)
O19_3 0.086(4) 0.045(3) 0.074(3) -0.006(2) 0.017(3) 0.000(2)
O23_3 0.103(5) 0.070(3) 0.087(4) 0.033(3) 0.018(4) 0.003(3)
O25_3 0.103(5) 0.045(3) 0.110(5) 0.015(3) 0.025(4) 0.000(3)
O29_3 0.093(5) 0.058(3) 0.138(7) -0.006(4) -0.010(4) 0.003(3)
N3_3 0.077(4) 0.035(3) 0.061(4) 0.001(3) 0.004(3) -0.003(3)
N5_3 0.088(5) 0.034(3) 0.061(4) -0.002(2) 0.008(3) -0.001(3)
N8_3 0.084(5) 0.042(3) 0.061(4) 0.002(3) 0.018(4) -0.001(3)
N10_3 0.080(4) 0.041(3) 0.061(4) 0.004(3) 0.016(3) 0.001(3)
N11_3 0.083(5) 0.037(3) 0.083(5) -0.002(3) 0.000(4) -0.009(3)
C2_3 0.078(5) 0.038(3) 0.061(4) -0.003(3) 0.016(4) -0.004(3)
C4_3 0.081(6) 0.044(3) 0.049(4) 0.000(3) 0.002(4) -0.006(3)
C6_3 0.081(6) 0.038(3) 0.054(4) 0.000(3) 0.010(4) 0.000(3)
C7_3 0.082(6) 0.037(3) 0.058(4) 0.001(3) 0.019(4) 0.000(3)
C9_3 0.086(5) 0.042(3) 0.048(4) 0.004(3) 0.022(4) 0.003(3)
C12_3 0.082(5) 0.041(3) 0.056(4) 0.006(3) 0.020(4) 0.003(3)
C13_3 0.083(5) 0.054(4) 0.071(5) 0.009(4) 0.018(4) 0.001(4)
C14_3 0.087(6) 0.057(4) 0.098(7) 0.001(4) 0.015(5) -0.004(4)
C15_3 0.084(6) 0.059(5) 0.117(8) 0.002(5) 0.021(6) -0.002(4)
C16_3 0.088(6) 0.054(4) 0.115(8) -0.007(5) 0.023(5) 0.005(4)
C17_3 0.087(6) 0.050(4) 0.083(6) -0.004(4) 0.026(5) 0.001(4)
C18_3 0.090(6) 0.036(3) 0.066(4) 0.007(3) 0.019(4) 0.003(3)
C20_3 0.080(5) 0.042(3) 0.085(5) 0.002(3) 0.012(4) 0.002(3)
C21_3 0.093(6) 0.042(3) 0.083(5) 0.003(3) 0.017(4) 0.002(4)
C22_3 0.078(5) 0.048(4) 0.074(5) 0.015(3) 0.016(4) 0.005(3)
C24_3 0.101(7) 0.047(4) 0.110(7) 0.019(4) 0.029(5) 0.004(4)
C26_3 0.132(11) 0.076(6) 0.123(9) 0.039(7) 0.045(8) 0.006(6)
C27_3 0.120(10) 0.104(8) 0.147(12) 0.051(8) 0.045(9) 0.038(7)
C28_3 0.089(6) 0.053(4) 0.106(7) -0.002(4) -0.002(5) 0.011(4)
C31_3 0.170(16) 0.161(14) 0.110(11) 0.022(10) -0.043(10) -0.013(12)
C32_3 0.153(14) 0.091(8) 0.23(2) -0.077(11) -0.046(14) 0.013(9)
C33_3 0.112(8) 0.080(6) 0.136(10) -0.023(6) -0.034(7) -0.007(6)
C34_3 0.125(12) 0.131(11) 0.168(15) 0.002(10) 0.017(11) -0.015(9)
C35_3 0.130(11) 0.093(7) 0.146(12) -0.051(8) -0.020(9) 0.011(7)
C36_3 0.156(14) 0.134(13) 0.26(2) -0.066(14) -0.117(16) 0.045(11)
O1_4 0.035(2) 0.051(2) 0.072(3) 0.022(2) -0.004(2) 0.0038(19)
O19_4 0.053(3) 0.099(4) 0.074(3) 0.052(3) 0.015(3) 0.015(3)
O23_4 0.075(4) 0.057(3) 0.132(6) 0.015(3) 0.026(4) 0.019(3)
O25_4 0.049(3) 0.131(5) 0.122(6) 0.063(5) 0.020(3) 0.033(3)
N3_4 0.039(3) 0.041(3) 0.060(3) 0.016(2) -0.001(2) 0.004(2)
N5_4 0.045(3) 0.050(3) 0.044(3) 0.016(2) 0.002(2) 0.010(2)
N8_4 0.044(3) 0.048(3) 0.049(3) 0.014(2) 0.007(2) -0.002(2)
N10_4 0.051(3) 0.046(3) 0.049(3) 0.019(2) 0.008(3) 0.012(2)
N11_4 0.039(3) 0.053(3) 0.068(4) 0.019(3) -0.005(3) 0.009(2)
C2_4 0.039(3) 0.046(3) 0.051(4) 0.013(3) -0.003(3) 0.002(3)
C4_4 0.041(3) 0.051(3) 0.038(3) 0.014(3) -0.002(3) 0.003(3)
C6_4 0.050(4) 0.048(3) 0.029(3) 0.012(2) 0.003(2) 0.009(3)
C7_4 0.050(4) 0.046(3) 0.042(3) 0.011(3) 0.003(3) 0.003(3)
C9_4 0.053(4) 0.054(4) 0.051(4) 0.018(3) 0.017(3) 0.012(3)
C12_4 0.056(4) 0.049(4) 0.079(5) 0.016(3) 0.023(4) 0.012(3)
C13_4 0.071(5) 0.049(4) 0.098(6) 0.010(4) 0.015(4) 0.001(4)
C14_4 0.070(6) 0.061(5) 0.162(10) 0.021(6) 0.020(6) -0.007(4)
C15_4 0.079(7) 0.073(6) 0.185(12) 0.051(7) 0.034(7) -0.003(5)
C16_4 0.089(7) 0.074(6) 0.137(9) 0.057(6) 0.045(6) 0.007(5)
C17_4 0.064(5) 0.070(5) 0.094(6) 0.038(5) 0.026(4) 0.013(4)
C18_4 0.057(4) 0.055(4) 0.076(5) 0.033(4) 0.016(3) 0.019(3)
C20_4 0.058(5) 0.115(6) 0.074(5) 0.055(4) 0.006(4) 0.017(4)
C21_4 0.056(4) 0.087(5) 0.082(5) 0.047(4) 0.007(4) 0.013(4)
C22_4 0.057(4) 0.055(4) 0.083(5) 0.026(4) 0.022(4) 0.017(3)
C24_4 0.078(6) 0.083(6) 0.157(10) 0.061(6) 0.043(6) 0.023(5)
C26_4 0.102(9) 0.115(9) 0.192(14) 0.071(9) 0.077(10) 0.055(7)
C27_4 0.109(9) 0.094(7) 0.177(14) 0.071(9) 0.062(9) 0.034(7)
C28_4 0.069(6) 0.154(8) 0.052(4) 0.037(5) 0.002(4) 0.005(6)
O29_4^a 0.093(9) 0.101(12) 0.049(7) 0.035(7) 0.004(7) 0.016(8)
Si30_4^a 0.111(4) 0.062(2) 0.053(2) -0.0062(19) 0.015(2) -0.010(2)
C31_4^a 0.077(11) 0.107(15) 0.060(10) -0.003(10) 0.015(8) -0.003(11)
C32_4^a 0.16(2) 0.051(8) 0.064(12) 0.008(8) 0.025(13) -0.016(11)
C33_4^a 0.153(15) 0.066(9) 0.053(8) 0.001(7) 0.026(9) -0.006(10)
C34_4^a 0.21(3) 0.115(19) 0.042(10) 0.000(12) 0.011(14) 0.012(19)
C35_4^a 0.16(2) 0.080(10) 0.061(12) -0.023(9) 0.044(14) -0.021(12)
C36_4^a 0.137(18) 0.20(3) 0.074(16) -0.059(17) 0.026(14) -0.070(16)
O29_4^b 0.070(8) 0.145(17) 0.038(6) 0.040(8) -0.011(5) 0.007(9)
Si30_4^b 0.095(4) 0.127(5) 0.033(2) -0.012(2) -0.012(2) 0.021(3)
C31_4^b 0.12(2) 0.19(3) 0.068(13) -0.031(16) -0.032(13) 0.08(2)
C32_4^b 0.19(4) 0.16(2) 0.10(2) -0.05(2) -0.04(2) 0.01(2)
C33_4^b 0.112(14) 0.181(16) 0.040(8) -0.012(9) 0.007(8) -0.029(12)
C34_4^b 0.16(3) 0.21(3) 0.084(18) -0.020(19) 0.021(18) -0.09(3)
C35_4^b 0.138(19) 0.14(2) 0.049(11) 0.017(13) 0.017(10) -0.021(16)
C36_4^b 0.105(17) 0.23(3) 0.056(14) 0.008(17) 0.021(13) -0.030(18)
O1_5 0.065(3) 0.042(2) 0.085(4) 0.024(2) -0.027(3) -0.012(2)
O19_5 0.107(6) 0.112(6) 0.106(5) 0.064(5) -0.010(4) 0.000(4)
O23_5 0.115(6) 0.048(3) 0.140(6) 0.028(3) 0.068(5) 0.007(3)
O25_5 0.101(5) 0.068(3) 0.120(6) 0.047(4) 0.044(4) 0.014(3)
N3_5 0.058(4) 0.041(3) 0.065(4) 0.020(3) -0.007(3) 0.001(3)
N5_5 0.067(4) 0.047(3) 0.067(4) 0.027(3) 0.012(3) 0.012(3)
N8_5 0.061(4) 0.050(3) 0.075(4) 0.027(3) -0.017(3) -0.006(3)
N10_5 0.062(4) 0.053(3) 0.076(4) 0.031(3) 0.008(3) 0.010(3)
N11_5 0.063(4) 0.047(3) 0.085(5) 0.023(3) 0.012(3) 0.007(3)
C2_5 0.060(5) 0.047(4) 0.060(4) 0.017(3) -0.017(3) -0.004(3)
C4_5 0.064(5) 0.045(3) 0.067(5) 0.019(3) 0.005(4) 0.001(3)
C6_5 0.056(4) 0.046(3) 0.060(4) 0.014(3) 0.001(3) 0.005(3)
C7_5 0.051(4) 0.050(4) 0.063(4) 0.016(3) -0.010(3) -0.005(3)
C9_5 0.062(4) 0.059(4) 0.080(6) 0.023(4) -0.012(4) -0.003(3)
C12_5 0.060(5) 0.070(5) 0.122(8) 0.040(5) -0.002(5) -0.002(4)
C13_5 0.058(5) 0.100(7) 0.124(8) 0.039(7) -0.002(5) -0.011(5)
C14_5 0.059(6) 0.136(11) 0.191(14) 0.058(10) 0.005(7) -0.018(6)
C15_5 0.053(6) 0.143(11) 0.228(15) 0.079(12) -0.001(7) 0.002(7)
C16_5 0.068(7) 0.132(10) 0.192(14) 0.064(11) -0.014(7) 0.012(7)
C17_5 0.074(6) 0.092(7) 0.125(9) 0.037(7) -0.016(6) 0.009(5)
C18_5 0.071(5) 0.053(4) 0.105(6) 0.042(4) 0.007(5) 0.009(3)
C20_5 0.132(9) 0.092(6) 0.089(6) 0.040(5) 0.015(6) 0.010(6)
C21_5 0.093(6) 0.062(4) 0.100(6) 0.043(4) 0.027(5) 0.017(4)
C22_5 0.076(5) 0.048(4) 0.092(6) 0.024(4) 0.024(4) 0.010(3)
C24_5 0.141(9) 0.053(4) 0.145(10) 0.043(5) 0.051(7) 0.012(5)
C26_5 0.213(17) 0.077(7) 0.202(17) 0.009(8) 0.099(13) -0.044(9)
C27_5 0.175(14) 0.135(12) 0.201(18) 0.066(12) 0.031(12) 0.076(11)
C28_5 0.186(14) 0.110(8) 0.103(9) 0.022(7) 0.021(8) 0.010(9)
O29_5^a 0.190(13) 0.136(12) 0.069(7) 0.010(6) -0.008(7) 0.045(10)
Si30_5^a 0.212(6) 0.075(3) 0.087(3) 0.010(2) 0.001(3) 0.015(3)
C31_5^a 0.19(2) 0.092(12) 0.117(17) 0.010(12) 0.007(14) 0.049(13)
C32_5^a 0.19(2) 0.111(15) 0.118(15) 0.005(12) -0.002(13) -0.007(13)
C33_5^a 0.211(14) 0.067(7) 0.073(8) -0.012(6) 0.002(8) 0.005(8)
C34_5^a 0.24(2) 0.068(9) 0.088(12) 0.008(8) -0.037(13) -0.031(11)
C35_5^a 0.170(18) 0.128(15) 0.101(13) 0.004(10) -0.009(11) 0.003(12)
C36_5^a 0.32(3) 0.071(10) 0.126(16) -0.011(10) 0.061(18) 0.006(14)
O29_5^b 0.18(2) 0.068(15) 0.105(15) -0.020(12) 0.025(14) -0.039(14)
Si30_5^b 0.129(9) 0.051(5) 0.071(6) 0.007(4) -0.011(6) 0.005(5)
C31_5^b 0.22(5) 0.08(3) 0.09(2) 0.03(2) -0.02(3) -0.04(3)
C32_5^b 0.14(2) 0.06(2) 0.11(3) -0.03(2) 0.01(2) -0.007(18)
C33_5^b 0.18(2) 0.10(2) 0.12(2) -0.012(15) -0.014(19) 0.051(16)
C34_5^b 0.19(3) 0.14(4) 0.22(5) 0.01(4) -0.06(4) 0.04(3)
C35_5^b 0.20(4) 0.11(3) 0.09(3) -0.01(2) -0.03(3) 0.06(2)
C36_5^b 0.24(5) 0.11(4) 0.14(3) -0.01(2) 0.04(3) 0.08(4)
O1_6 0.034(2) 0.049(2) 0.065(3) 0.008(2) -0.006(2) -0.0017(19)
O19_6 0.054(3) 0.063(3) 0.079(4) -0.025(3) -0.021(3) 0.002(2)
O23_6 0.108(5) 0.071(3) 0.177(8) -0.017(4) 0.087(6) -0.018(4)
O25_6 0.144(7) 0.068(4) 0.155(7) -0.013(4) 0.030(6) -0.031(4)
N3_6 0.029(3) 0.046(3) 0.066(4) 0.002(2) -0.005(2) -0.002(2)
N5_6 0.036(3) 0.047(3) 0.070(4) -0.005(3) -0.003(3) -0.002(2)
N8_6 0.032(3) 0.053(3) 0.045(3) 0.010(2) -0.007(2) 0.001(2)
N10_6 0.032(3) 0.055(3) 0.047(3) -0.008(2) -0.006(2) -0.002(2)
N11_6 0.039(3) 0.041(3) 0.117(6) -0.004(3) -0.001(3) -0.001(2)
C2_6 0.035(3) 0.048(3) 0.048(3) 0.003(3) -0.004(3) 0.001(3)
C4_6 0.036(4) 0.046(3) 0.067(4) -0.004(3) -0.005(3) -0.003(3)
C6_6 0.034(3) 0.058(4) 0.039(3) -0.002(3) -0.003(3) 0.000(3)
C7_6 0.033(3) 0.050(3) 0.039(3) 0.005(3) -0.008(2) -0.001(3)
C9_6 0.035(3) 0.056(3) 0.036(3) 0.002(3) -0.004(2) 0.003(3)
C12_6 0.039(3) 0.064(4) 0.041(3) 0.001(3) -0.003(3) 0.008(3)
C13_6 0.047(4) 0.065(4) 0.049(4) -0.002(3) -0.011(3) 0.010(3)
C14_6 0.066(5) 0.075(5) 0.060(4) -0.008(4) -0.010(4) 0.023(4)
C15_6 0.059(5) 0.087(5) 0.070(5) -0.008(4) -0.013(4) 0.030(4)
C16_6 0.046(4) 0.098(6) 0.067(5) -0.019(4) -0.019(4) 0.025(4)
C17_6 0.042(4) 0.082(5) 0.049(4) -0.011(3) -0.007(3) 0.014(3)
C18_6 0.030(3) 0.063(4) 0.068(4) -0.019(3) 0.002(3) -0.004(3)
C20_6 0.055(5) 0.066(4) 0.088(5) -0.027(4) -0.001(4) 0.004(4)
C21_6 0.094(6) 0.064(4) 0.097(6) -0.013(4) 0.020(5) 0.001(4)
C22_6 0.051(4) 0.067(4) 0.079(5) -0.012(3) 0.011(4) -0.012(3)
C24_6 0.055(5) 0.077(5) 0.146(8) 0.030(5) 0.012(5) -0.018(4)
C26_6 0.157(14) 0.140(12) 0.129(10) 0.033(9) -0.020(10) -0.059(11)
C27_6 0.090(8) 0.139(13) 0.28(3) 0.054(16) -0.037(11) -0.033(8)
C28_6 0.105(8) 0.075(5) 0.101(7) -0.035(5) 0.007(6) 0.021(5)
O29_6^a 0.184(10) 0.079(5) 0.091(7) -0.026(5) 0.008(7) 0.047(6)
Si30_6^a 0.266(9) 0.119(4) 0.117(4) -0.060(4) -0.025(5) 0.033(5)
C31_6^a 0.30(2) 0.216(17) 0.096(10) -0.042(10) 0.029(14) 0.123(16)
C32_6^a 0.34(2) 0.131(10) 0.186(19) -0.075(9) 0.016(19) 0.083(15)
C33_6^a 0.280(11) 0.185(17) 0.195(18) -0.043(14) -0.074(12) 0.009(12)
C34_6^a 0.28(3) 0.25(2) 0.33(4) 0.01(2) -0.06(3) 0.06(3)
C35_6^a 0.27(2) 0.27(3) 0.24(2) -0.04(2) -0.079(18) -0.08(3)
C36_6^a 0.34(3) 0.25(2) 0.28(3) -0.11(2) -0.07(3) -0.04(3)
O29_6^b 0.195(15) 0.080(10) 0.103(15) -0.053(11) -0.018(13) 0.031(9)
Si30_6^b 0.197(13) 0.099(8) 0.133(11) -0.047(8) -0.028(9) 0.052(8)
C31_6^b 0.22(3) 0.18(3) 0.17(3) -0.05(3) 0.02(2) 0.05(2)
C32_6^b 0.22(4) 0.18(4) 0.18(3) -0.02(3) -0.07(2) 0.03(3)
C33_6^b 0.248(19) 0.099(11) 0.151(16) -0.074(13) -0.035(14) 0.057(11)
C34_6^b 0.26(3) 0.18(3) 0.20(2) -0.05(2) -0.08(2) 0.01(2)
C35_6^b 0.24(4) 0.08(2) 0.20(3) -0.07(2) -0.02(3) 0.030(19)
C36_6^b 0.32(3) 0.097(19) 0.17(3) -0.05(2) 0.01(3) 0.09(2)
O1_7 0.065(4) 0.045(2) 0.068(3) 0.002(2) -0.015(3) -0.011(2)
N3_7 0.057(4) 0.050(3) 0.089(5) 0.023(3) -0.041(4) -0.020(3)
N5_7 0.074(5) 0.070(4) 0.106(6) 0.040(4) -0.060(4) -0.030(4)
N8_7 0.077(5) 0.048(3) 0.086(5) 0.000(3) -0.011(4) -0.024(3)
N10_7 0.067(4) 0.066(4) 0.076(4) 0.011(3) -0.029(3) -0.034(3)
N11_7 0.055(4) 0.080(5) 0.181(10) 0.070(6) -0.064(5) -0.020(4)
C2_7 0.067(5) 0.043(3) 0.064(5) 0.007(3) -0.026(4) -0.013(3)
C4_7 0.060(5) 0.066(5) 0.106(7) 0.040(5) -0.052(5) -0.024(4)
C6_7 0.074(6) 0.054(4) 0.082(6) 0.019(4) -0.042(5) -0.026(4)
C7_7 0.074(5) 0.048(4) 0.068(5) 0.006(3) -0.026(4) -0.015(4)
C9_7 0.084(6) 0.055(4) 0.076(5) 0.001(4) -0.016(5) -0.029(4)
C12_7 0.112(8) 0.057(5) 0.113(8) -0.001(5) -0.004(6) -0.047(5)
C13_7 0.103(8) 0.052(5) 0.160(11) 0.017(6) 0.009(7) -0.024(5)
C14_7 0.112(9) 0.054(5) 0.229(16) 0.023(7) 0.017(9) -0.024(6)
C15_7 0.203(16) 0.074(7) 0.194(16) -0.002(8) 0.027(11) -0.067(9)
C16_7 0.174(14) 0.106(9) 0.176(15) -0.024(8) 0.001(11) -0.094(10)
C17_7 0.145(11) 0.099(8) 0.144(11) -0.014(7) -0.020(9) -0.075(8)
C28_7^a 0.057(9) 0.065(10) 0.046(8) -0.021(7) 0.001(7) 0.014(8)
O29_7^a 0.089(9) 0.061(8) 0.074(9) 0.010(6) 0.007(7) 0.008(7)
Si30_7^a 0.155(7) 0.077(4) 0.071(4) -0.008(3) 0.022(4) -0.014(4)
C31_7^a 0.26(4) 0.12(2) 0.095(18) -0.012(14) 0.07(2) 0.02(2)
C32_7^a 0.26(4) 0.14(3) 0.19(3) 0.03(2) -0.07(3) -0.11(3)
C33_7^a 0.194(19) 0.091(15) 0.091(15) 0.005(10) -0.022(13) 0.004(11)
C34_7^a 0.18(2) 0.104(16) 0.084(17) 0.016(14) -0.035(18) 0.020(16)
C35_7^a 0.25(4) 0.15(3) 0.15(2) -0.04(2) -0.01(2) 0.05(3)
C36_7^a 0.32(4) 0.12(2) 0.11(2) 0.034(18) -0.03(2) -0.05(2)
C18_7^a 0.070(7) 0.042(9) 0.068(9) -0.011(7) -0.033(7) -0.025(6)
O19_7^a 0.072(8) 0.067(7) 0.058(7) -0.013(5) -0.033(6) -0.003(6)
C20_7^a 0.048(8) 0.062(8) 0.048(7) -0.008(6) -0.007(6) 0.009(6)
C21_7^a 0.029(5) 0.070(8) 0.036(6) 0.005(5) -0.005(4) 0.003(5)
C22_7^a 0.049(7) 0.053(8) 0.050(8) 0.008(6) -0.027(6) -0.014(6)
O23_7^a 0.055(8) 0.069(7) 0.044(6) 0.010(5) -0.022(6) -0.013(6)
C24_7^a 0.044(9) 0.105(11) 0.051(8) 0.010(8) -0.005(7) -0.005(7)
O25_7^a 0.029(4) 0.128(10) 0.048(5) 0.014(6) -0.005(4) 0.012(5)
C26_7^a 0.044(8) 0.086(9) 0.069(9) 0.013(7) 0.005(7) 0.012(7)
C27_7^a 0.047(8) 0.127(15) 0.052(9) -0.006(9) 0.004(7) -0.017(9)
C28_7^b 0.042(8) 0.053(8) 0.044(8) -0.012(7) -0.006(6) 0.006(6)
O29_7^b 0.061(6) 0.049(6) 0.058(7) 0.001(5) -0.010(5) -0.006(5)
Si30_7^b 0.066(3) 0.058(3) 0.057(3) -0.010(2) -0.011(2) 0.001(2)
C31_7^b 0.087(11) 0.087(13) 0.090(14) -0.025(10) 0.013(10) -0.054(10)
C32_7^b 0.075(11) 0.074(10) 0.074(10) -0.027(8) -0.019(8) 0.014(9)
C33_7^b 0.094(9) 0.061(8) 0.058(9) 0.007(7) -0.025(8) -0.008(8)
C34_7^b 0.14(2) 0.101(15) 0.071(12) -0.017(12) -0.022(12) -0.018(17)
C35_7^b 0.070(10) 0.101(14) 0.116(16) -0.005(13) -0.017(10) 0.018(9)
C36_7^b 0.131(19) 0.059(9) 0.115(18) 0.005(10) -0.046(15) 0.005(10)
C18_7^b 0.064(7) 0.057(11) 0.060(8) -0.011(7) -0.026(6) -0.026(6)
O19_7^b 0.044(6) 0.055(6) 0.061(6) -0.012(5) -0.006(4) -0.005(4)
C20_7^b 0.040(7) 0.068(8) 0.038(7) -0.008(6) -0.002(5) -0.005(6)
C21_7^b 0.029(6) 0.062(8) 0.047(7) -0.003(6) -0.004(5) 0.005(5)
C22_7^b 0.048(7) 0.070(10) 0.044(7) -0.010(7) -0.014(5) -0.027(6)
O23_7^b 0.039(7) 0.078(9) 0.047(6) 0.002(5) -0.017(5) -0.004(6)
C24_7^b 0.031(6) 0.119(11) 0.041(6) 0.003(7) -0.003(5) -0.006(7)
O25_7^b 0.029(5) 0.146(11) 0.039(5) 0.015(6) 0.000(4) -0.012(6)
C26_7^b 0.057(14) 0.157(15) 0.068(13) -0.005(12) -0.003(11) 0.041(13)
C27_7^b 0.097(15) 0.188(18) 0.044(8) 0.004(11) -0.003(9) -0.081(15)
O1_8 0.031(2) 0.047(2) 0.071(3) 0.017(2) -0.003(2) -0.0026(18)
O19_8 0.051(3) 0.132(5) 0.066(3) 0.047(3) -0.010(3) -0.017(3)
O23_8 0.032(3) 0.088(4) 0.124(5) 0.042(4) 0.006(3) -0.012(3)
O25_8 0.045(4) 0.158(7) 0.225(9) 0.140(7) -0.021(5) -0.030(4)
N3_8 0.028(3) 0.053(3) 0.070(4) 0.021(3) 0.002(2) -0.002(2)
N5_8 0.032(3) 0.064(4) 0.109(6) 0.042(4) 0.004(3) -0.003(3)
N8_8 0.034(3) 0.058(3) 0.079(4) 0.021(3) -0.001(3) 0.001(2)
N10_8 0.025(3) 0.083(4) 0.071(4) 0.037(3) -0.003(3) -0.001(3)
N11_8 0.040(3) 0.064(4) 0.127(7) 0.043(4) 0.013(4) 0.005(3)
C2_8 0.035(3) 0.051(3) 0.053(4) 0.015(3) -0.004(3) 0.000(3)
C4_8 0.042(4) 0.057(4) 0.084(5) 0.030(4) 0.001(4) -0.003(3)
C6_8 0.029(3) 0.066(4) 0.081(5) 0.028(4) -0.005(3) -0.001(3)
C7_8 0.033(3) 0.055(4) 0.062(4) 0.021(3) -0.006(3) -0.002(3)
C9_8 0.031(3) 0.072(4) 0.074(5) 0.032(4) 0.000(3) 0.002(3)
C12_8 0.034(4) 0.102(7) 0.147(9) 0.066(7) 0.011(5) 0.014(4)
C13_8 0.047(5) 0.142(10) 0.201(13) 0.122(10) 0.039(7) 0.032(6)
C14_8 0.087(9) 0.185(14) 0.32(2) 0.180(15) 0.101(11) 0.079(9)
C15_8 0.103(10) 0.182(14) 0.34(2) 0.170(15) 0.115(13) 0.090(10)
C16_8 0.088(9) 0.149(12) 0.243(18) 0.081(12) 0.080(11) 0.060(8)
C17_8 0.067(6) 0.114(8) 0.146(10) 0.053(8) 0.025(6) 0.037(6)
C18_8 0.026(3) 0.088(5) 0.073(4) 0.038(4) -0.005(3) -0.011(3)
C20_8 0.052(5) 0.197(10) 0.107(7) 0.110(7) -0.032(5) -0.037(6)
C21_8 0.042(5) 0.141(8) 0.173(10) 0.117(7) -0.028(6) -0.026(5)
C22_8 0.030(4) 0.093(5) 0.128(7) 0.061(5) 0.000(4) -0.012(4)
C24_8 0.037(4) 0.101(7) 0.193(11) 0.073(7) 0.018(5) -0.007(4)
C26_8 0.040(5) 0.101(7) 0.157(11) 0.049(7) 0.012(5) -0.012(4)
C27_8 0.066(7) 0.083(7) 0.35(2) 0.036(10) 0.057(11) -0.015(6)
C28_8 0.071(6) 0.222(12) 0.115(8) 0.112(9) -0.040(6) -0.045(7)
O29_8^a 0.064(7) 0.094(8) 0.069(7) 0.014(6) -0.020(5) -0.004(6)
Si30_8^a 0.054(2) 0.079(3) 0.067(3) 0.005(2) -0.013(2) 0.009(2)
C31_8^a 0.055(10) 0.097(11) 0.078(11) 0.013(8) -0.018(8) 0.002(9)
C32_8^a 0.10(2) 0.20(3) 0.16(3) 0.02(2) 0.05(2) 0.02(2)
C33_8^a 0.096(12) 0.093(10) 0.078(11) 0.011(8) -0.010(8) 0.050(10)
C34_8^a 0.088(11) 0.071(11) 0.074(11) 0.007(8) -0.017(8) -0.002(9)
C35_8^a 0.18(3) 0.104(13) 0.108(16) -0.003(12) -0.036(16) 0.043(17)
C36_8^a 0.089(13) 0.127(18) 0.068(13) 0.006(13) -0.013(11) 0.052(15)
Si30_8^b 0.051(2) 0.096(3) 0.056(2) 0.012(2) -0.0111(19) 0.013(2)
O29_8^b 0.057(6) 0.098(8) 0.063(7) 0.033(6) -0.027(5) -0.010(6)
C31_8^b 0.057(14) 0.131(19) 0.20(3) 0.035(19) -0.074(16) -0.024(13)
C32_8^b 0.12(2) 0.133(15) 0.094(16) -0.016(14) -0.029(15) 0.054(15)
C33_8^b 0.101(15) 0.201(18) 0.066(9) -0.010(13) -0.008(10) 0.077(13)
C34_8^b 0.16(3) 0.26(3) 0.13(2) -0.07(2) -0.05(2) 0.14(2)
C35_8^b 0.13(2) 0.24(2) 0.12(2) 0.09(2) 0.027(17) 0.057(18)
C36_8^b 0.14(2) 0.23(3) 0.084(17) -0.03(2) -0.035(18) 0.12(2)
P41_11 0.072(3) 0.073(3) 0.177(7) 0.052(4) 0.031(4) 0.021(3)
F42_11 0.213(19) 0.054(6) 0.31(3) 0.033(10) -0.020(18) 0.016(8)
F43_11 0.089(10) 0.141(13) 0.38(3) -0.002(18) 0.067(13) 0.032(9)
F44_11 0.142(13) 0.077(7) 0.27(2) 0.037(10) 0.005(14) 0.011(8)
F45_11 0.26(2) 0.150(15) 0.282(19) -0.011(15) -0.102(17) 0.106(17)
F46_11 0.150(13) 0.221(19) 0.23(2) 0.138(18) 0.100(14) 0.102(13)
F47_11 0.189(17) 0.207(19) 0.176(13) 0.067(14) -0.011(12) -0.053(16)
P41_12 0.118(7) 0.105(6) 0.48(3) 0.030(10) 0.080(11) -0.020(5)
F42_12 0.27(3) 0.32(4) 0.47(4) 0.07(3) -0.01(3) -0.23(3)
F43_12 0.171(17) 0.31(3) 0.68(6) 0.23(4) -0.03(3) -0.07(2)
F44_12 0.27(3) 0.143(17) 0.69(5) -0.06(3) 0.13(4) -0.018(18)
F45_12 0.163(17) 0.26(3) 0.54(4) 0.00(3) 0.00(2) 0.00(2)
F46_12 0.37(4) 0.140(17) 0.63(6) -0.03(3) 0.04(4) -0.11(2)
F47_12 0.27(3) 0.34(4) 0.49(4) 0.14(3) 0.03(3) -0.11(4)
N41_21^a 0.14(2) 0.16(2) 0.17(2) 0.016(17) -0.067(19) -0.030(17)
C42_21^a 0.083(14) 0.115(16) 0.115(16) -0.036(11) -0.051(12) -0.029(12)
C43_21^a 0.083(17) 0.102(16) 0.111(16) -0.049(12) -0.045(14) 0.030(14)
N41_22 0.155(10) 0.099(7) 0.112(8) 0.000(6) 0.062(7) 0.030(7)
C42_22^a 0.16(2) 0.100(15) 0.125(18) 0.039(14) 0.074(16) 0.049(15)
C43_22^a 0.25(4) 0.26(5) 0.12(3) 0.05(3) 0.11(3) 0.12(4)
C42_22^b 0.065(12) 0.121(15) 0.106(13) 0.006(10) 0.016(11) 0.043(12)
C43_22^b 0.12(3) 0.29(4) 0.15(3) -0.09(3) 0.01(2) 0.02(3)
N41_23 0.062(5) 0.100(6) 0.094(6) 0.014(5) -0.019(4) 0.007(4)
C42_23^b 0.061(13) 0.130(19) 0.13(2) 0.053(18) -0.008(19) 0.004(14)
C43_23^b 0.084(18) 0.14(2) 0.27(4) 0.11(3) -0.06(3) -0.025(16)
C42_23^a 0.044(11) 0.094(10) 0.103(19) 0.013(12) -0.028(14) 0.000(7)
C43_23^a 0.047(10) 0.078(11) 0.17(3) 0.010(14) -0.016(14) 0.004(8)
N41_24^a 0.21(3) 0.13(2) 0.21(3) 0.01(2) -0.05(3) 0.01(2)
C42_24^a 0.095(17) 0.100(16) 0.12(2) 0.000(13) 0.005(14) -0.028(12)
C43_24^a 0.102(19) 0.112(15) 0.098(18) -0.026(12) -0.025(14) -0.009(15)
N41_25^a 0.088(6) 0.101(6) 0.129(8) 0.060(6) 0.010(6) -0.002(5)
C42_25^a 0.090(6) 0.058(4) 0.078(6) 0.023(4) -0.008(5) 0.000(4)
C43_25^a 0.156(12) 0.068(6) 0.097(8) 0.020(5) 0.023(8) -0.012(6)
N41_26^a 0.26(4) 0.21(3) 0.33(5) -0.20(3) -0.18(4) 0.17(3)
C42_26^a 0.22(4) 0.26(4) 0.20(4) -0.07(3) -0.06(3) 0.16(3)
C43_26^a 0.17(3) 0.24(4) 0.19(3) -0.04(3) -0.04(2) 0.16(3)
N41_28^a 0.18(3) 0.15(3) 0.12(3) 0.025(16) 0.00(2) -0.06(2)
C42_28^a 0.20(4) 0.14(3) 0.13(2) 0.014(17) 0.02(2) -0.04(2)
C43_28^a 0.17(4) 0.11(3) 0.17(3) -0.03(2) 0.05(3) -0.03(2)
N41_29^b 0.089(7) 0.117(8) 0.270(19) 0.093(11) 0.055(10) 0.018(6)
C42_29^b 0.180(18) 0.128(13) 0.26(2) 0.077(15) 0.065(17) -0.037(12)
C43_29^b 0.27(4) 0.35(4) 0.29(4) 0.12(3) 0.08(3) -0.12(3)
N41_30^a 0.090(10) 0.115(11) 0.33(3) -0.073(15) -0.058(14) -0.019(8)
C42_30^a 0.119(13) 0.096(12) 0.25(3) -0.009(15) -0.057(17) -0.004(9)
C43_30^a 0.17(3) 0.33(4) 0.22(3) -0.08(3) -0.01(2) -0.13(3)
N41_31 0.080(14) 0.23(3) 0.20(3) 0.13(2) -0.008(16) 0.018(17)
C42_31 0.063(13) 0.15(2) 0.15(2) 0.054(17) -0.016(13) -0.013(14)
C43_31 0.13(2) 0.14(2) 0.15(2) 0.045(19) 0.002(18) -0.055(19)

loop_
_atom_type_symbol
_atom_type_description
_atom_type_scat_dispersion_real
_atom_type_scat_dispersion_imag
_atom_type_scat_source
C C 0.0181 0.0091 'International Tables Vol C Tables 4.2.6.8 and 6.1.1.4'
H H 0.0000 0.0000 'International Tables Vol C Tables 4.2.6.8 and 6.1.1.4'
N N 0.0311 0.0180 'International Tables Vol C Tables 4.2.6.8 and 6.1.1.4'
O O 0.0492 0.0322 'International Tables Vol C Tables 4.2.6.8 and 6.1.1.4'
Si Si 0.2541 0.3302 'International Tables Vol C Tables 4.2.6.8 and 6.1.1.4'
K K 0.3868 1.0657 'International Tables Vol C Tables 4.2.6.8 and 6.1.1.4'
P P 0.2955 0.4335 'International Tables Vol C Tables 4.2.6.8 and 6.1.1.4'
F F 0.0727 0.0534 'International Tables Vol C Tables 4.2.6.8 and 6.1.1.4'

loop_
_geom_angle_atom_site_label_1
_geom_angle_atom_site_label_2
_geom_angle_atom_site_label_3
_geom_angle
_geom_angle_site_symmetry_3
O1_1 K1 O1_6 71.85(14) .
O1_1 K1 O1_5 70.47(17) .
O1_6 K1 O1_5 128.74(15) .
O1_1 K1 O1_4 115.69(18) .
O1_6 K1 O1_4 75.34(14) .
O1_5 K1 O1_4 153.80(16) .
O1_1 K1 O1_7 131.15(16) .
O1_6 K1 O1_7 155.69(15) .
O1_5 K1 O1_7 73.42(15) .
O1_4 K1 O1_7 85.51(15) .
O1_1 K1 O1_3 154.29(17) .
O1_6 K1 O1_3 86.28(17) .
O1_5 K1 O1_3 116.82(19) .
O1_4 K1 O1_3 69.58(17) .
O1_7 K1 O1_3 72.90(18) .
O1_1 K1 O1_2 86.30(16) .
O1_6 K1 O1_2 70.78(16) .
O1_5 K1 O1_2 73.33(17) .
O1_4 K1 O1_2 130.76(15) .
O1_7 K1 O1_2 113.44(18) .
O1_3 K1 O1_2 73.53(15) .
O1_1 K1 O1_8 74.43(15) .
O1_6 K1 O1_8 114.86(16) .
O1_5 K1 O1_8 86.66(17) .
O1_4 K1 O1_8 71.77(14) .
O1_7 K1 O1_8 71.67(17) .
O1_3 K1 O1_8 128.69(15) .
O1_2 K1 O1_8 156.04(14) .
C2_1 O1_1 K1 126.6(4) .
C18_1 O19_1 C20_1 109.7(9) .
C22_1 O23_1 C24_1 110.7(10) .
C24_1 O25_1 C21_1 109.5(9) .
C4_1 N3_1 C2_1 124.7(6) .
C4_1 N3_1 H3_1 117.7 .
C2_1 N3_1 H3_1 117.7 .
C4_1 N5_1 C6_1 111.2(6) .
C9_1 N8_1 C7_1 104.3(6) .
C6_1 N10_1 C9_1 105.6(6) .
C6_1 N10_1 C18_1 127.7(6) .
C9_1 N10_1 C18_1 126.7(6) .
C4_1 N11_1 H11A_1 120.0 .
C4_1 N11_1 H11B_1 120.0 .
H11A_1 N11_1 H11B_1 120.0 .
O1_1 C2_1 N3_1 120.6(6) .
O1_1 C2_1 C7_1 127.4(6) .
N3_1 C2_1 C7_1 112.0(6) .
N11_1 C4_1 N5_1 118.2(6) .
N11_1 C4_1 N3_1 117.7(6) .
N5_1 C4_1 N3_1 124.1(7) .
C7_1 C6_1 N5_1 129.0(7) .
C7_1 C6_1 N10_1 106.2(6) .
N5_1 C6_1 N10_1 124.7(6) .
C6_1 C7_1 N8_1 111.8(6) .
C6_1 C7_1 C2_1 119.0(6) .
N8_1 C7_1 C2_1 129.2(6) .
N8_1 C9_1 N10_1 112.0(6) .
N8_1 C9_1 C12_1 123.6(7) .
N10_1 C9_1 C12_1 124.3(7) .
C17_1 C12_1 C13_1 120.1(8) .
C17_1 C12_1 C9_1 120.7(7) .
C13_1 C12_1 C9_1 119.2(7) .
C14_1 C13_1 C12_1 120.4(9) .
C14_1 C13_1 H13_1 119.8 .
C12_1 C13_1 H13_1 119.8 .
C15_1 C14_1 C13_1 119.4(10) .
C15_1 C14_1 H14_1 120.3 .
C13_1 C14_1 H14_1 120.3 .
C16_1 C15_1 C14_1 121.6(9) .
C16_1 C15_1 H15_1 119.2 .
C14_1 C15_1 H15_1 119.2 .
C15_1 C16_1 C17_1 119.2(9) .
C15_1 C16_1 H16_1 120.4 .
C17_1 C16_1 H16_1 120.4 .
C12_1 C17_1 C16_1 119.2(9) .
C12_1 C17_1 H17_1 120.4 .
C16_1 C17_1 H17_1 120.4 .
O19_1 C18_1 N10_1 110.6(9) .
O19_1 C18_1 C22_1 108.4(8) .
N10_1 C18_1 C22_1 114.0(7) .
O19_1 C18_1 H18_1 107.9 .
N10_1 C18_1 H18_1 107.9 .
C22_1 C18_1 H18_1 107.9 .
O19_1 C20_1 C21_1 109.9(9) .
O19_1 C20_1 C28_1 103.2(10) .
C21_1 C20_1 C28_1 115.7(10) .
O19_1 C20_1 H20_1 109.3 .
C21_1 C20_1 H20_1 109.3 .
C28_1 C20_1 H20_1 109.3 .
O25_1 C21_1 C20_1 118.2(11) .
O25_1 C21_1 C22_1 103.9(9) .
C20_1 C21_1 C22_1 105.0(9) .
O25_1 C21_1 H21_1 109.8 .
C20_1 C21_1 H21_1 109.8 .
C22_1 C21_1 H21_1 109.8 .
O23_1 C22_1 C21_1 104.8(8) .
O23_1 C22_1 C18_1 111.9(8) .
C21_1 C22_1 C18_1 106.7(10) .
O23_1 C22_1 H22_1 111.1 .
C21_1 C22_1 H22_1 111.1 .
C18_1 C22_1 H22_1 111.1 .
O25_1 C24_1 O23_1 103.4(8) .
O25_1 C24_1 C27_1 119.6(15) .
O23_1 C24_1 C27_1 110.2(11) .
O25_1 C24_1 C26_1 102.5(16) .
O23_1 C24_1 C26_1 108.3(14) .
C27_1 C24_1 C26_1 112.0(13) .
C24_1 C26_1 H26A_1 109.5 .
C24_1 C26_1 H26B_1 109.5 .
H26A_1 C26_1 H26B_1 109.5 .
C24_1 C26_1 H26C_1 109.5 .
H26A_1 C26_1 H26C_1 109.5 .
H26B_1 C26_1 H26C_1 109.5 .
C24_1 C27_1 H27A_1 109.5 .
C24_1 C27_1 H27B_1 109.5 .
H27A_1 C27_1 H27B_1 109.5 .
C24_1 C27_1 H27C_1 109.5 .
H27A_1 C27_1 H27C_1 109.5 .
H27B_1 C27_1 H27C_1 109.5 .
O29_1^b C28_1 C20_1 132.4(19) .
O29_1^a C28_1 C20_1 98.5(12) .
O29_1^a C28_1 H28A_1^a 112.1 .
C20_1 C28_1 H28A_1^a 112.1 .
O29_1^a C28_1 H28B_1^a 112.1 .
C20_1 C28_1 H28B_1^a 112.1 .
H28A_1^a C28_1 H28B_1^a 109.7 .
O29_1^b C28_1 H28A_1^b 104.1 .
C20_1 C28_1 H28A_1^b 104.1 .
O29_1^b C28_1 H28B_1^b 104.1 .
C20_1 C28_1 H28B_1^b 104.1 .
H28A_1^b C28_1 H28B_1^b 105.5 .
C28_1 O29_1^a Si30_1^a 124.1(12) .
O29_1^a Si30_1^a C31_1^a 110.5(12) .
O29_1^a Si30_1^a C32_1^a 111.8(11) .
C31_1^a Si30_1^a C32_1^a 112.0(12) .
O29_1^a Si30_1^a C33_1^a 100.2(9) .
C31_1^a Si30_1^a C33_1^a 112.7(13) .
C32_1^a Si30_1^a C33_1^a 109.1(12) .
Si30_1^a C31_1^a H31A_1^a 109.5 .
Si30_1^a C31_1^a H31B_1^a 109.5 .
H31A_1^a C31_1^a H31B_1^a 109.5 .
Si30_1^a C31_1^a H31C_1^a 109.5 .
H31A_1^a C31_1^a H31C_1^a 109.5 .
H31B_1^a C31_1^a H31C_1^a 109.5 .
Si30_1^a C32_1^a H32A_1^a 109.5 .
Si30_1^a C32_1^a H32B_1^a 109.5 .
H32A_1^a C32_1^a H32B_1^a 109.5 .
Si30_1^a C32_1^a H32C_1^a 109.5 .
H32A_1^a C32_1^a H32C_1^a 109.5 .
H32B_1^a C32_1^a H32C_1^a 109.5 .
C36_1^a C33_1^a C34_1^a 109.3(19) .
C36_1^a C33_1^a C35_1^a 107.0(19) .
C34_1^a C33_1^a C35_1^a 105.0(18) .
C36_1^a C33_1^a Si30_1^a 116(2) .
C34_1^a C33_1^a Si30_1^a 110(2) .
C35_1^a C33_1^a Si30_1^a 109.2(19) .
C33_1^a C34_1^a H34A_1^a 109.5 .
C33_1^a C34_1^a H34B_1^a 109.5 .
H34A_1^a C34_1^a H34B_1^a 109.5 .
C33_1^a C34_1^a H34C_1^a 109.5 .
H34A_1^a C34_1^a H34C_1^a 109.5 .
H34B_1^a C34_1^a H34C_1^a 109.5 .
C33_1^a C35_1^a H35A_1^a 109.5 .
C33_1^a C35_1^a H35B_1^a 109.5 .
H35A_1^a C35_1^a H35B_1^a 109.5 .
C33_1^a C35_1^a H35C_1^a 109.5 .
H35A_1^a C35_1^a H35C_1^a 109.5 .
H35B_1^a C35_1^a H35C_1^a 109.5 .
C33_1^a C36_1^a H36A_1^a 109.5 .
C33_1^a C36_1^a H36B_1^a 109.5 .
H36A_1^a C36_1^a H36B_1^a 109.5 .
C33_1^a C36_1^a H36C_1^a 109.5 .
H36A_1^a C36_1^a H36C_1^a 109.5 .
H36B_1^a C36_1^a H36C_1^a 109.5 .
C28_1 O29_1^b Si30_1^b 124.1(19) .
O29_1^b Si30_1^b C31_1^b 112.5(13) .
O29_1^b Si30_1^b C33_1^b 104.3(12) .
C31_1^b Si30_1^b C33_1^b 111.5(12) .
O29_1^b Si30_1^b C32_1^b 107.5(12) .
C31_1^b Si30_1^b C32_1^b 109.5(12) .
C33_1^b Si30_1^b C32_1^b 111.4(12) .
Si30_1^b C31_1^b H31D_1^b 109.5 .
Si30_1^b C31_1^b H31E_1^b 109.5 .
H31D_1^b C31_1^b H31E_1^b 109.5 .
Si30_1^b C31_1^b H31F_1^b 109.5 .
H31D_1^b C31_1^b H31F_1^b 109.5 .
H31E_1^b C31_1^b H31F_1^b 109.5 .
Si30_1^b C32_1^b H32D_1^b 109.5 .
Si30_1^b C32_1^b H32E_1^b 109.5 .
H32D_1^b C32_1^b H32E_1^b 109.5 .
Si30_1^b C32_1^b H32F_1^b 109.5 .
H32D_1^b C32_1^b H32F_1^b 109.5 .
H32E_1^b C32_1^b H32F_1^b 109.5 .
C36_1^b C33_1^b C35_1^b 111.4(19) .
C36_1^b C33_1^b C34_1^b 110(2) .
C35_1^b C33_1^b C34_1^b 105.4(19) .
C36_1^b C33_1^b Si30_1^b 119(2) .
C35_1^b C33_1^b Si30_1^b 113(2) .
C34_1^b C33_1^b Si30_1^b 97.0(19) .
C33_1^b C34_1^b H34D_1^b 109.5 .
C33_1^b C34_1^b H34E_1^b 109.5 .
H34D_1^b C34_1^b H34E_1^b 109.5 .
C33_1^b C34_1^b H34F_1^b 109.5 .
H34D_1^b C34_1^b H34F_1^b 109.5 .
H34E_1^b C34_1^b H34F_1^b 109.5 .
C33_1^b C35_1^b H35D_1^b 109.5 .
C33_1^b C35_1^b H35E_1^b 109.5 .
H35D_1^b C35_1^b H35E_1^b 109.5 .
C33_1^b C35_1^b H35F_1^b 109.5 .
H35D_1^b C35_1^b H35F_1^b 109.5 .
H35E_1^b C35_1^b H35F_1^b 109.5 .
C33_1^b C36_1^b H36D_1^b 109.5 .
C33_1^b C36_1^b H36E_1^b 109.5 .
H36D_1^b C36_1^b H36E_1^b 109.5 .
C33_1^b C36_1^b H36F_1^b 109.5 .
H36D_1^b C36_1^b H36F_1^b 109.5 .
H36E_1^b C36_1^b H36F_1^b 109.5 .
C2_2 O1_2 K1 129.1(4) .
C18_2 O19_2 C20_2 110.5(5) .
C22_2 O23_2 C24_2 108.3(5) .
C4_2 N3_2 C2_2 123.9(6) .
C4_2 N3_2 H3_2 118.0 .
C2_2 N3_2 H3_2 118.0 .
C4_2 N5_2 C6_2 111.5(6) .
C9_2 N8_2 C7_2 104.9(6) .
C6_2 N10_2 C9_2 105.7(6) .
C6_2 N10_2 C18_2 129.2(6) .
C9_2 N10_2 C18_2 125.0(6) .
C4_2 N11_2 H11A_2 120.0 .
C4_2 N11_2 H11B_2 120.0 .
H11A_2 N11_2 H11B_2 120.0 .
O1_2 C2_2 N3_2 119.2(6) .
O1_2 C2_2 C7_2 127.9(6) .
N3_2 C2_2 C7_2 112.9(6) .
N5_2 C4_2 N11_2 119.0(7) .
N5_2 C4_2 N3_2 123.9(6) .
N11_2 C4_2 N3_2 117.1(6) .
N5_2 C6_2 C7_2 128.8(7) .
N5_2 C6_2 N10_2 125.3(7) .
C7_2 C6_2 N10_2 106.0(6) .
C6_2 C7_2 C2_2 118.9(6) .
C6_2 C7_2 N8_2 111.0(6) .
C2_2 C7_2 N8_2 130.1(7) .
N8_2 C9_2 N10_2 112.4(6) .
N8_2 C9_2 C12_2 123.8(7) .
N10_2 C9_2 C12_2 123.8(7) .
C17_2 C12_2 C13_2 119.9(7) .
C17_2 C12_2 C9_2 122.9(8) .
C13_2 C12_2 C9_2 117.2(8) .
C14_2 C13_2 C12_2 120.4(10) .
C14_2 C13_2 H13_2 119.8 .
C12_2 C13_2 H13_2 119.8 .
C15_2 C14_2 C13_2 119.7(11) .
C15_2 C14_2 H14_2 120.2 .
C13_2 C14_2 H14_2 120.2 .
C16_2 C15_2 C14_2 120.8(9) .
C16_2 C15_2 H15_2 119.6 .
C14_2 C15_2 H15_2 119.6 .
C15_2 C16_2 C17_2 120.3(10) .
C15_2 C16_2 H16_2 119.8 .
C17_2 C16_2 H16_2 119.8 .
C12_2 C17_2 C16_2 118.8(10) .
C12_2 C17_2 H17_2 120.6 .
C16_2 C17_2 H17_2 120.6 .
O19_2 C18_2 N10_2 111.1(6) .
O19_2 C18_2 C22_2 107.4(6) .
N10_2 C18_2 C22_2 112.9(6) .
O19_2 C18_2 H18_2 108.4 .
N10_2 C18_2 H18_2 108.4 .
C22_2 C18_2 H18_2 108.4 .
O19_2 C20_2 C28_2 112.0(7) .
O19_2 C20_2 C21_2 106.2(5) .
C28_2 C20_2 C21_2 115.0(7) .
O19_2 C20_2 H20_2 107.8 .
C28_2 C20_2 H20_2 107.8 .
C21_2 C20_2 H20_2 107.8 .
O25_2^a C21_2 C22_2 108.1(7) .
O25_2^b C21_2 C22_2 96.5(7) .
O25_2^a C21_2 C20_2 125.4(8) .
O25_2^b C21_2 C20_2 97.3(8) .
C22_2 C21_2 C20_2 105.7(6) .
O25_2^a C21_2 H21_2^a 105.4 .
C22_2 C21_2 H21_2^a 105.4 .
C20_2 C21_2 H21_2^a 105.4 .
O23_2 C22_2 C21_2 106.1(6) .
O23_2 C22_2 C18_2 110.6(6) .
C21_2 C22_2 C18_2 105.7(6) .
O23_2 C22_2 H22_2 111.4 .
C21_2 C22_2 H22_2 111.4 .
C18_2 C22_2 H22_2 111.4 .
O25_2^b C24_2 O23_2 103.1(8) .
C26_2^a C24_2 O23_2 119.4(11) .
C26_2^a C24_2 O25_2^a 109.6(12) .
O23_2 C24_2 O25_2^a 106.4(7) .
O25_2^b C24_2 C27_2^b 119.2(12) .
O23_2 C24_2 C27_2^b 99.0(12) .
O25_2^b C24_2 C26_2^b 116.5(12) .
O23_2 C24_2 C26_2^b 102.3(9) .
C27_2^b C24_2 C26_2^b 112.7(13) .
C26_2^a C24_2 C27_2^a 111.7(14) .
O23_2 C24_2 C27_2^a 105.8(12) .
O25_2^a C24_2 C27_2^a 102.5(12) .
C21_2 O25_2^a C24_2 104.9(8) .
C24_2 C26_2^a H26A_2^a 109.5 .
C24_2 C26_2^a H26B_2^a 109.5 .
H26A_2^a C26_2^a H26B_2^a 109.5 .
C24_2 C26_2^a H26C_2^a 109.5 .
H26A_2^a C26_2^a H26C_2^a 109.5 .
H26B_2^a C26_2^a H26C_2^a 109.5 .
C24_2 C27_2^a H27A_2^a 109.5 .
C24_2 C27_2^a H27B_2^a 109.5 .
H27A_2^a C27_2^a H27B_2^a 109.5 .
C24_2 C27_2^a H27C_2^a 109.5 .
H27A_2^a C27_2^a H27C_2^a 109.5 .
H27B_2^a C27_2^a H27C_2^a 109.5 .
C24_2 O25_2^b C21_2 109.2(9) .
C24_2 C26_2^b H26D_2^b 109.5 .
C24_2 C26_2^b H26E_2^b 109.5 .
H26D_2^b C26_2^b H26E_2^b 109.5 .
C24_2 C26_2^b H26F_2^b 109.5 .
H26D_2^b C26_2^b H26F_2^b 109.5 .
H26E_2^b C26_2^b H26F_2^b 109.5 .
C24_2 C27_2^b H27D_2^b 109.5 .
C24_2 C27_2^b H27E_2^b 109.5 .
H27D_2^b C27_2^b H27E_2^b 109.5 .
C24_2 C27_2^b H27F_2^b 109.5 .
H27D_2^b C27_2^b H27F_2^b 109.5 .
H27E_2^b C27_2^b H27F_2^b 109.5 .
O29_2^a C28_2 C20_2 114(2) .
O29_2^b C28_2 C20_2 108.9(9) .
O29_2^a C28_2 H28A_2^a 108.7 .
C20_2 C28_2 H28A_2^a 108.7 .
O29_2^a C28_2 H28B_2^a 108.7 .
C20_2 C28_2 H28B_2^a 108.7 .
H28A_2^a C28_2 H28B_2^a 107.6 .
O29_2^b C28_2 H28A_2^b 109.9 .
C20_2 C28_2 H28A_2^b 109.9 .
O29_2^b C28_2 H28B_2^b 109.9 .
C20_2 C28_2 H28B_2^b 109.9 .
H28A_2^b C28_2 H28B_2^b 108.3 .
C28_2 O29_2^a Si30_2^a 141(3) .
O29_2^a Si30_2^a C33_2^a 106.8(17) .
O29_2^a Si30_2^a C31_2^a 111(2) .
C33_2^a Si30_2^a C31_2^a 107.1(15) .
O29_2^a Si30_2^a C32_2^a 110(2) .
C33_2^a Si30_2^a C32_2^a 109.9(14) .
C31_2^a Si30_2^a C32_2^a 111(2) .
Si30_2^a C31_2^a H31A_2^a 109.5 .
Si30_2^a C31_2^a H31B_2^a 109.5 .
H31A_2^a C31_2^a H31B_2^a 109.5 .
Si30_2^a C31_2^a H31C_2^a 109.5 .
H31A_2^a C31_2^a H31C_2^a 109.5 .
H31B_2^a C31_2^a H31C_2^a 109.5 .
Si30_2^a C32_2^a H32A_2^a 109.5 .
Si30_2^a C32_2^a H32B_2^a 109.5 .
H32A_2^a C32_2^a H32B_2^a 109.5 .
Si30_2^a C32_2^a H32C_2^a 109.5 .
H32A_2^a C32_2^a H32C_2^a 109.5 .
H32B_2^a C32_2^a H32C_2^a 109.5 .
C35_2^a C33_2^a C36_2^a 105(2) .
C35_2^a C33_2^a C34_2^a 108(2) .
C36_2^a C33_2^a C34_2^a 112(3) .
C35_2^a C33_2^a Si30_2^a 112(2) .
C36_2^a C33_2^a Si30_2^a 109(2) .
C34_2^a C33_2^a Si30_2^a 110.5(19) .
C33_2^a C34_2^a H34A_2^a 109.5 .
C33_2^a C34_2^a H34B_2^a 109.5 .
H34A_2^a C34_2^a H34B_2^a 109.5 .
C33_2^a C34_2^a H34C_2^a 109.5 .
H34A_2^a C34_2^a H34C_2^a 109.5 .
H34B_2^a C34_2^a H34C_2^a 109.5 .
C33_2^a C35_2^a H35A_2^a 109.5 .
C33_2^a C35_2^a H35B_2^a 109.5 .
H35A_2^a C35_2^a H35B_2^a 109.5 .
C33_2^a C35_2^a H35C_2^a 109.5 .
H35A_2^a C35_2^a H35C_2^a 109.5 .
H35B_2^a C35_2^a H35C_2^a 109.5 .
C33_2^a C36_2^a H36A_2^a 109.5 .
C33_2^a C36_2^a H36B_2^a 109.5 .
H36A_2^a C36_2^a H36B_2^a 109.5 .
C33_2^a C36_2^a H36C_2^a 109.5 .
H36A_2^a C36_2^a H36C_2^a 109.5 .
H36B_2^a C36_2^a H36C_2^a 109.5 .
C28_2 O29_2^b Si30_2^b 123.6(12) .
O29_2^b Si30_2^b C33_2^b 104.5(7) .
O29_2^b Si30_2^b C32_2^b 107.7(7) .
C33_2^b Si30_2^b C32_2^b 111.5(6) .
O29_2^b Si30_2^b C31_2^b 110.9(6) .
C33_2^b Si30_2^b C31_2^b 111.9(7) .
C32_2^b Si30_2^b C31_2^b 110.1(7) .
Si30_2^b C31_2^b H31D_2^b 109.5 .
Si30_2^b C31_2^b H31E_2^b 109.5 .
H31D_2^b C31_2^b H31E_2^b 109.5 .
Si30_2^b C31_2^b H31F_2^b 109.5 .
H31D_2^b C31_2^b H31F_2^b 109.5 .
H31E_2^b C31_2^b H31F_2^b 109.5 .
Si30_2^b C32_2^b H32D_2^b 109.5 .
Si30_2^b C32_2^b H32E_2^b 109.5 .
H32D_2^b C32_2^b H32E_2^b 109.5 .
Si30_2^b C32_2^b H32F_2^b 109.5 .
H32D_2^b C32_2^b H32F_2^b 109.5 .
H32E_2^b C32_2^b H32F_2^b 109.5 .
C35_2^b C33_2^b C34_2^b 110.0(13) .
C35_2^b C33_2^b C36_2^b 108.8(12) .
C34_2^b C33_2^b C36_2^b 108.5(10) .
C35_2^b C33_2^b Si30_2^b 110.6(8) .
C34_2^b C33_2^b Si30_2^b 110.3(9) .
C36_2^b C33_2^b Si30_2^b 108.6(11) .
C33_2^b C34_2^b H34D_2^b 109.5 .
C33_2^b C34_2^b H34E_2^b 109.5 .
H34D_2^b C34_2^b H34E_2^b 109.5 .
C33_2^b C34_2^b H34F_2^b 109.5 .
H34D_2^b C34_2^b H34F_2^b 109.5 .
H34E_2^b C34_2^b H34F_2^b 109.5 .
C33_2^b C35_2^b H35D_2^b 109.5 .
C33_2^b C35_2^b H35E_2^b 109.5 .
H35D_2^b C35_2^b H35E_2^b 109.5 .
C33_2^b C35_2^b H35F_2^b 109.5 .
H35D_2^b C35_2^b H35F_2^b 109.5 .
H35E_2^b C35_2^b H35F_2^b 109.5 .
C33_2^b C36_2^b H36D_2^b 109.5 .
C33_2^b C36_2^b H36E_2^b 109.5 .
H36D_2^b C36_2^b H36E_2^b 109.5 .
C33_2^b C36_2^b H36F_2^b 109.5 .
H36D_2^b C36_2^b H36F_2^b 109.5 .
H36E_2^b C36_2^b H36F_2^b 109.5 .
O29_3 Si30_3 C33_3 108.5(5) .
O29_3 Si30_3 C31_3 108.7(7) .
C33_3 Si30_3 C31_3 114.4(8) .
O29_3 Si30_3 C32_3 107.8(6) .
C33_3 Si30_3 C32_3 109.1(8) .
C31_3 Si30_3 C32_3 108.1(10) .
C2_3 O1_3 K1 129.0(5) .
C18_3 O19_3 C20_3 112.2(6) .
C22_3 O23_3 C24_3 107.5(8) .
C24_3 O25_3 C21_3 106.9(7) .
C28_3 O29_3 Si30_3 128.9(6) .
C4_3 N3_3 C2_3 123.9(7) .
C4_3 N3_3 H3_3 118.1 .
C2_3 N3_3 H3_3 118.1 .
C4_3 N5_3 C6_3 112.2(6) .
C9_3 N8_3 C7_3 105.3(7) .
C6_3 N10_3 C9_3 105.7(6) .
C6_3 N10_3 C18_3 128.0(7) .
C9_3 N10_3 C18_3 126.3(7) .
C4_3 N11_3 H11A_3 120.0 .
C4_3 N11_3 H11B_3 120.0 .
H11A_3 N11_3 H11B_3 120.0 .
O1_3 C2_3 C7_3 128.0(8) .
O1_3 C2_3 N3_3 119.7(7) .
C7_3 C2_3 N3_3 112.3(6) .
N5_3 C4_3 N11_3 120.2(7) .
N5_3 C4_3 N3_3 123.6(8) .
N11_3 C4_3 N3_3 116.2(7) .
N5_3 C6_3 C7_3 128.1(7) .
N5_3 C6_3 N10_3 125.2(6) .
C7_3 C6_3 N10_3 106.6(8) .
C6_3 C7_3 N8_3 111.0(7) .
C6_3 C7_3 C2_3 119.7(8) .
N8_3 C7_3 C2_3 129.3(7) .
N8_3 C9_3 N10_3 111.4(7) .
N8_3 C9_3 C12_3 122.5(7) .
N10_3 C9_3 C12_3 126.0(6) .
C13_3 C12_3 C17_3 120.1(8) .
C13_3 C12_3 C9_3 117.7(7) .
C17_3 C12_3 C9_3 122.0(8) .
C12_3 C13_3 C14_3 119.7(8) .
C12_3 C13_3 H13_3 120.1 .
C14_3 C13_3 H13_3 120.1 .
C15_3 C14_3 C13_3 120.5(10) .
C15_3 C14_3 H14_3 119.7 .
C13_3 C14_3 H14_3 119.7 .
C16_3 C15_3 C14_3 120.2(10) .
C16_3 C15_3 H15_3 119.9 .
C14_3 C15_3 H15_3 119.9 .
C15_3 C16_3 C17_3 120.4(9) .
C15_3 C16_3 H16_3 119.8 .
C17_3 C16_3 H16_3 119.8 .
C12_3 C17_3 C16_3 119.0(9) .
C12_3 C17_3 H17_3 120.5 .
C16_3 C17_3 H17_3 120.5 .
O19_3 C18_3 N10_3 109.4(6) .
O19_3 C18_3 C22_3 108.5(7) .
N10_3 C18_3 C22_3 114.0(6) .
O19_3 C18_3 H18_3 108.3 .
N10_3 C18_3 H18_3 108.3 .
C22_3 C18_3 H18_3 108.3 .
O19_3 C20_3 C28_3 108.5(7) .
O19_3 C20_3 C21_3 107.3(7) .
C28_3 C20_3 C21_3 115.0(8) .
O19_3 C20_3 H20_3 108.6 .
C28_3 C20_3 H20_3 108.6 .
C21_3 C20_3 H20_3 108.6 .
O25_3 C21_3 C20_3 114.3(7) .
O25_3 C21_3 C22_3 105.9(7) .
C20_3 C21_3 C22_3 106.9(7) .
O25_3 C21_3 H21_3 109.9 .
C20_3 C21_3 H21_3 109.9 .
C22_3 C21_3 H21_3 109.9 .
O23_3 C22_3 C18_3 114.3(7) .
O23_3 C22_3 C21_3 104.0(6) .
C18_3 C22_3 C21_3 105.0(7) .
O23_3 C22_3 H22_3 111.1 .
C18_3 C22_3 H22_3 111.1 .
C21_3 C22_3 H22_3 111.1 .
O25_3 C24_3 O23_3 106.7(7) .
O25_3 C24_3 C27_3 112.5(11) .
O23_3 C24_3 C27_3 111.9(10) .
O25_3 C24_3 C26_3 108.8(9) .
O23_3 C24_3 C26_3 104.8(9) .
C27_3 C24_3 C26_3 111.7(9) .
C24_3 C26_3 H26A_3 109.5 .
C24_3 C26_3 H26B_3 109.5 .
H26A_3 C26_3 H26B_3 109.5 .
C24_3 C26_3 H26C_3 109.5 .
H26A_3 C26_3 H26C_3 109.5 .
H26B_3 C26_3 H26C_3 109.5 .
C24_3 C27_3 H27A_3 109.5 .
C24_3 C27_3 H27B_3 109.5 .
H27A_3 C27_3 H27B_3 109.5 .
C24_3 C27_3 H27C_3 109.5 .
H27A_3 C27_3 H27C_3 109.5 .
H27B_3 C27_3 H27C_3 109.5 .
O29_3 C28_3 C20_3 108.8(8) .
O29_3 C28_3 H28A_3 109.9 .
C20_3 C28_3 H28A_3 109.9 .
O29_3 C28_3 H28B_3 109.9 .
C20_3 C28_3 H28B_3 109.9 .
H28A_3 C28_3 H28B_3 108.3 .
Si30_3 C31_3 H31A_3 109.5 .
Si30_3 C31_3 H31B_3 109.5 .
H31A_3 C31_3 H31B_3 109.5 .
Si30_3 C31_3 H31C_3 109.5 .
H31A_3 C31_3 H31C_3 109.5 .
H31B_3 C31_3 H31C_3 109.5 .
Si30_3 C32_3 H32A_3 109.5 .
Si30_3 C32_3 H32B_3 109.5 .
H32A_3 C32_3 H32B_3 109.5 .
Si30_3 C32_3 H32C_3 109.5 .
H32A_3 C32_3 H32C_3 109.5 .
H32B_3 C32_3 H32C_3 109.5 .
C35_3 C33_3 C36_3 108.6(11) .
C35_3 C33_3 C34_3 109.3(13) .
C36_3 C33_3 C34_3 109.6(14) .
C35_3 C33_3 Si30_3 110.7(10) .
C36_3 C33_3 Si30_3 110.3(12) .
C34_3 C33_3 Si30_3 108.4(9) .
C33_3 C34_3 H34A_3 109.5 .
C33_3 C34_3 H34B_3 109.5 .
H34A_3 C34_3 H34B_3 109.5 .
C33_3 C34_3 H34C_3 109.5 .
H34A_3 C34_3 H34C_3 109.5 .
H34B_3 C34_3 H34C_3 109.5 .
C33_3 C35_3 H35A_3 109.5 .
C33_3 C35_3 H35B_3 109.5 .
H35A_3 C35_3 H35B_3 109.5 .
C33_3 C35_3 H35C_3 109.5 .
H35A_3 C35_3 H35C_3 109.5 .
H35B_3 C35_3 H35C_3 109.5 .
C33_3 C36_3 H36A_3 109.5 .
C33_3 C36_3 H36B_3 109.5 .
H36A_3 C36_3 H36B_3 109.5 .
C33_3 C36_3 H36C_3 109.5 .
H36A_3 C36_3 H36C_3 109.5 .
H36B_3 C36_3 H36C_3 109.5 .
C2_4 O1_4 K1 130.2(4) .
C18_4 O19_4 C20_4 110.7(6) .
C24_4 O23_4 C22_4 108.4(9) .
C24_4 O25_4 C21_4 108.8(7) .
C4_4 N3_4 C2_4 125.7(5) .
C4_4 N3_4 H3_4 117.1 .
C2_4 N3_4 H3_4 117.1 .
C6_4 N5_4 C4_4 112.3(5) .
C9_4 N8_4 C7_4 103.8(6) .
C6_4 N10_4 C9_4 105.3(5) .
C6_4 N10_4 C18_4 128.2(6) .
C9_4 N10_4 C18_4 126.2(6) .
C4_4 N11_4 H11A_4 120.0 .
C4_4 N11_4 H11B_4 120.0 .
H11A_4 N11_4 H11B_4 120.0 .
O1_4 C2_4 N3_4 121.3(6) .
O1_4 C2_4 C7_4 127.1(6) .
N3_4 C2_4 C7_4 111.6(6) .
N11_4 C4_4 N5_4 119.7(6) .
N11_4 C4_4 N3_4 117.7(6) .
N5_4 C4_4 N3_4 122.6(6) .
N5_4 C6_4 C7_4 129.2(6) .
N5_4 C6_4 N10_4 125.2(6) .
C7_4 C6_4 N10_4 105.6(6) .
C6_4 C7_4 N8_4 112.0(6) .
C6_4 C7_4 C2_4 118.5(6) .
N8_4 C7_4 C2_4 129.5(6) .
N8_4 C9_4 N10_4 113.2(6) .
N8_4 C9_4 C12_4 122.2(6) .
N10_4 C9_4 C12_4 124.5(6) .
C13_4 C12_4 C17_4 120.2(8) .
C13_4 C12_4 C9_4 118.2(7) .
C17_4 C12_4 C9_4 121.6(8) .
C12_4 C13_4 C14_4 120.5(9) .
C12_4 C13_4 H13_4 119.7 .
C14_4 C13_4 H13_4 119.7 .
C13_4 C14_4 C15_4 119.4(11) .
C13_4 C14_4 H14_4 120.3 .
C15_4 C14_4 H14_4 120.3 .
C16_4 C15_4 C14_4 119.9(9) .
C16_4 C15_4 H15_4 120.0 .
C14_4 C15_4 H15_4 120.0 .
C15_4 C16_4 C17_4 120.7(10) .
C15_4 C16_4 H16_4 119.7 .
C17_4 C16_4 H16_4 119.7 .
C12_4 C17_4 C16_4 119.2(10) .
C12_4 C17_4 H17_4 120.4 .
C16_4 C17_4 H17_4 120.4 .
O19_4 C18_4 N10_4 110.5(7) .
O19_4 C18_4 C22_4 108.0(7) .
N10_4 C18_4 C22_4 112.7(5) .
O19_4 C18_4 H18_4 108.5 .
N10_4 C18_4 H18_4 108.5 .
C22_4 C18_4 H18_4 108.5 .
O19_4 C20_4 C28_4 110.3(8) .
O19_4 C20_4 C21_4 107.3(8) .
C28_4 C20_4 C21_4 114.2(8) .
O19_4 C20_4 H20_4 108.3 .
C28_4 C20_4 H20_4 108.3 .
C21_4 C20_4 H20_4 108.3 .
O25_4 C21_4 C22_4 102.6(8) .
O25_4 C21_4 C20_4 113.8(7) .
C22_4 C21_4 C20_4 106.6(7) .
O25_4 C21_4 H21_4 111.1 .
C22_4 C21_4 H21_4 111.1 .
C20_4 C21_4 H21_4 111.1 .
O23_4 C22_4 C21_4 107.7(7) .
O23_4 C22_4 C18_4 113.2(7) .
C21_4 C22_4 C18_4 104.7(7) .
O23_4 C22_4 H22_4 110.3 .
C21_4 C22_4 H22_4 110.3 .
C18_4 C22_4 H22_4 110.3 .
O23_4 C24_4 O25_4 104.4(7) .
O23_4 C24_4 C27_4 110.3(9) .
O25_4 C24_4 C27_4 114.6(12) .
O23_4 C24_4 C26_4 106.1(11) .
O25_4 C24_4 C26_4 108.8(10) .
C27_4 C24_4 C26_4 112.0(9) .
C24_4 C26_4 H26A_4 109.5 .
C24_4 C26_4 H26B_4 109.5 .
H26A_4 C26_4 H26B_4 109.5 .
C24_4 C26_4 H26C_4 109.5 .
H26A_4 C26_4 H26C_4 109.5 .
H26B_4 C26_4 H26C_4 109.5 .
C24_4 C27_4 H27A_4 109.5 .
C24_4 C27_4 H27B_4 109.5 .
H27A_4 C27_4 H27B_4 109.5 .
C24_4 C27_4 H27C_4 109.5 .
H27A_4 C27_4 H27C_4 109.5 .
H27B_4 C27_4 H27C_4 109.5 .
O29_4^a C28_4 C20_4 102.9(12) .
O29_4^b C28_4 C20_4 121.1(13) .
O29_4^a C28_4 H28A_4^a 111.2 .
C20_4 C28_4 H28A_4^a 111.2 .
O29_4^a C28_4 H28B_4^a 111.2 .
C20_4 C28_4 H28B_4^a 111.2 .
H28A_4^a C28_4 H28B_4^a 109.1 .
O29_4^b C28_4 H28A_4^b 107.0 .
C20_4 C28_4 H28A_4^b 107.0 .
O29_4^b C28_4 H28B_4^b 107.0 .
C20_4 C28_4 H28B_4^b 107.0 .
H28A_4^b C28_4 H28B_4^b 106.8 .
C28_4 O29_4^a Si30_4^a 125.8(17) .
O29_4^a Si30_4^a C32_4^a 112.2(12) .
O29_4^a Si30_4^a C31_4^a 111.9(10) .
C32_4^a Si30_4^a C31_4^a 115.4(13) .
O29_4^a Si30_4^a C33_4^a 100.6(11) .
C32_4^a Si30_4^a C33_4^a 107.2(9) .
C31_4^a Si30_4^a C33_4^a 108.3(10) .
Si30_4^a C31_4^a H31A_4^a 109.5 .
Si30_4^a C31_4^a H31B_4^a 109.5 .
H31A_4^a C31_4^a H31B_4^a 109.5 .
Si30_4^a C31_4^a H31C_4^a 109.5 .
H31A_4^a C31_4^a H31C_4^a 109.5 .
H31B_4^a C31_4^a H31C_4^a 109.5 .
Si30_4^a C32_4^a H32A_4^a 109.5 .
Si30_4^a C32_4^a H32B_4^a 109.5 .
H32A_4^a C32_4^a H32B_4^a 109.5 .
Si30_4^a C32_4^a H32C_4^a 109.5 .
H32A_4^a C32_4^a H32C_4^a 109.5 .
H32B_4^a C32_4^a H32C_4^a 109.5 .
C34_4^a C33_4^a C36_4^a 111(2) .
C34_4^a C33_4^a C35_4^a 112(2) .
C36_4^a C33_4^a C35_4^a 104(2) .
C34_4^a C33_4^a Si30_4^a 107.8(14) .
C36_4^a C33_4^a Si30_4^a 113.8(16) .
C35_4^a C33_4^a Si30_4^a 108.4(12) .
C33_4^a C34_4^a H34A_4^a 109.5 .
C33_4^a C34_4^a H34B_4^a 109.5 .
H34A_4^a C34_4^a H34B_4^a 109.5 .
C33_4^a C34_4^a H34C_4^a 109.5 .
H34A_4^a C34_4^a H34C_4^a 109.5 .
H34B_4^a C34_4^a H34C_4^a 109.5 .
C33_4^a C35_4^a H35A_4^a 109.5 .
C33_4^a C35_4^a H35B_4^a 109.5 .
H35A_4^a C35_4^a H35B_4^a 109.5 .
C33_4^a C35_4^a H35C_4^a 109.5 .
H35A_4^a C35_4^a H35C_4^a 109.5 .
H35B_4^a C35_4^a H35C_4^a 109.5 .
C33_4^a C36_4^a H36A_4^a 109.5 .
C33_4^a C36_4^a H36B_4^a 109.5 .
H36A_4^a C36_4^a H36B_4^a 109.5 .
C33_4^a C36_4^a H36C_4^a 109.5 .
H36A_4^a C36_4^a H36C_4^a 109.5 .
H36B_4^a C36_4^a H36C_4^a 109.5 .
C28_4 O29_4^b Si30_4^b 136.9(15) .
O29_4^b Si30_4^b C33_4^b 104.4(11) .
O29_4^b Si30_4^b C31_4^b 108.1(11) .
C33_4^b Si30_4^b C31_4^b 112.6(15) .
O29_4^b Si30_4^b C32_4^b 110.4(17) .
C33_4^b Si30_4^b C32_4^b 113.9(14) .
C31_4^b Si30_4^b C32_4^b 107.3(16) .
Si30_4^b C31_4^b H31D_4^b 109.5 .
Si30_4^b C31_4^b H31E_4^b 109.5 .
H31D_4^b C31_4^b H31E_4^b 109.5 .
Si30_4^b C31_4^b H31F_4^b 109.5 .
H31D_4^b C31_4^b H31F_4^b 109.5 .
H31E_4^b C31_4^b H31F_4^b 109.5 .
Si30_4^b C32_4^b H32D_4^b 109.5 .
Si30_4^b C32_4^b H32E_4^b 109.5 .
H32D_4^b C32_4^b H32E_4^b 109.5 .
Si30_4^b C32_4^b H32F_4^b 109.5 .
H32D_4^b C32_4^b H32F_4^b 109.5 .
H32E_4^b C32_4^b H32F_4^b 109.5 .
C34_4^b C33_4^b C35_4^b 111(2) .
C34_4^b C33_4^b C36_4^b 107(2) .
C35_4^b C33_4^b C36_4^b 104.6(18) .
C34_4^b C33_4^b Si30_4^b 109.9(16) .
C35_4^b C33_4^b Si30_4^b 110.9(15) .
C36_4^b C33_4^b Si30_4^b 113.4(18) .
C33_4^b C34_4^b H34D_4^b 109.5 .
C33_4^b C34_4^b H34E_4^b 109.5 .
H34D_4^b C34_4^b H34E_4^b 109.5 .
C33_4^b C34_4^b H34F_4^b 109.5 .
H34D_4^b C34_4^b H34F_4^b 109.5 .
H34E_4^b C34_4^b H34F_4^b 109.5 .
C33_4^b C35_4^b H35D_4^b 109.5 .
C33_4^b C35_4^b H35E_4^b 109.5 .
H35D_4^b C35_4^b H35E_4^b 109.5 .
C33_4^b C35_4^b H35F_4^b 109.5 .
H35D_4^b C35_4^b H35F_4^b 109.5 .
H35E_4^b C35_4^b H35F_4^b 109.5 .
C33_4^b C36_4^b H36D_4^b 109.5 .
C33_4^b C36_4^b H36E_4^b 109.5 .
H36D_4^b C36_4^b H36E_4^b 109.5 .
C33_4^b C36_4^b H36F_4^b 109.5 .
H36D_4^b C36_4^b H36F_4^b 109.5 .
H36E_4^b C36_4^b H36F_4^b 109.5 .
C2_5 O1_5 K1 132.9(5) .
C18_5 O19_5 C20_5 110.4(9) .
C24_5 O23_5 C22_5 108.4(7) .
C24_5 O25_5 C21_5 107.9(7) .
C4_5 N3_5 C2_5 124.3(6) .
C4_5 N3_5 H3_5 117.9 .
C2_5 N3_5 H3_5 117.9 .
C4_5 N5_5 C6_5 113.4(6) .
C9_5 N8_5 C7_5 104.7(6) .
C6_5 N10_5 C9_5 106.5(6) .
C6_5 N10_5 C18_5 127.7(7) .
C9_5 N10_5 C18_5 125.6(7) .
C4_5 N11_5 H11A_5 120.0 .
C4_5 N11_5 H11B_5 120.0 .
H11A_5 N11_5 H11B_5 120.0 .
O1_5 C2_5 N3_5 118.7(7) .
O1_5 C2_5 C7_5 127.9(8) .
N3_5 C2_5 C7_5 113.4(6) .
N11_5 C4_5 N5_5 119.5(6) .
N11_5 C4_5 N3_5 118.1(7) .
N5_5 C4_5 N3_5 122.4(7) .
N5_5 C6_5 C7_5 127.4(7) .
N5_5 C6_5 N10_5 126.4(6) .
C7_5 C6_5 N10_5 106.2(7) .
C6_5 C7_5 C2_5 119.0(7) .
C6_5 C7_5 N8_5 110.7(6) .
C2_5 C7_5 N8_5 130.3(7) .
N8_5 C9_5 N10_5 111.9(7) .
N8_5 C9_5 C12_5 121.9(7) .
N10_5 C9_5 C12_5 126.3(7) .
C13_5 C12_5 C17_5 122.0(9) .
C13_5 C12_5 C9_5 117.7(8) .
C17_5 C12_5 C9_5 120.1(9) .
C14_5 C13_5 C12_5 119.7(11) .
C14_5 C13_5 H13_5 120.2 .
C12_5 C13_5 H13_5 120.2 .
C13_5 C14_5 C15_5 120.2(12) .
C13_5 C14_5 H14_5 119.9 .
C15_5 C14_5 H14_5 119.9 .
C16_5 C15_5 C14_5 121.2(11) .
C16_5 C15_5 H15_5 119.4 .
C14_5 C15_5 H15_5 119.4 .
C15_5 C16_5 C17_5 119.2(12) .
C15_5 C16_5 H16_5 120.4 .
C17_5 C16_5 H16_5 120.4 .
C12_5 C17_5 C16_5 117.5(11) .
C12_5 C17_5 H17_5 121.2 .
C16_5 C17_5 H17_5 121.2 .
O19_5 C18_5 N10_5 112.7(8) .
O19_5 C18_5 C22_5 106.5(7) .
N10_5 C18_5 C22_5 115.0(7) .
O19_5 C18_5 H18_5 107.5 .
N10_5 C18_5 H18_5 107.5 .
C22_5 C18_5 H18_5 107.5 .
O19_5 C20_5 C21_5 106.9(9) .
O19_5 C20_5 C28_5 103.4(10) .
C21_5 C20_5 C28_5 122.0(12) .
O19_5 C20_5 H20_5 107.9 .
C21_5 C20_5 H20_5 107.9 .
C28_5 C20_5 H20_5 107.9 .
O25_5 C21_5 C20_5 114.6(8) .
O25_5 C21_5 C22_5 105.8(8) .
C20_5 C21_5 C22_5 105.6(8) .
O25_5 C21_5 H21_5 110.2 .
C20_5 C21_5 H21_5 110.2 .
C22_5 C21_5 H21_5 110.2 .
O23_5 C22_5 C21_5 105.1(6) .
O23_5 C22_5 C18_5 111.0(7) .
C21_5 C22_5 C18_5 105.0(8) .
O23_5 C22_5 H22_5 111.8 .
C21_5 C22_5 H22_5 111.8 .
C18_5 C22_5 H22_5 111.8 .
O25_5 C24_5 O23_5 109.7(7) .
O25_5 C24_5 C26_5 115.4(11) .
O23_5 C24_5 C26_5 108.6(11) .
O25_5 C24_5 C27_5 109.7(13) .
O23_5 C24_5 C27_5 103.9(11) .
C26_5 C24_5 C27_5 109.0(13) .
C24_5 C26_5 H26A_5 109.5 .
C24_5 C26_5 H26B_5 109.5 .
H26A_5 C26_5 H26B_5 109.5 .
C24_5 C26_5 H26C_5 109.5 .
H26A_5 C26_5 H26C_5 109.5 .
H26B_5 C26_5 H26C_5 109.5 .
C24_5 C27_5 H27A_5 109.5 .
C24_5 C27_5 H27B_5 109.5 .
H27A_5 C27_5 H27B_5 109.5 .
C24_5 C27_5 H27C_5 109.5 .
H27A_5 C27_5 H27C_5 109.5 .
H27B_5 C27_5 H27C_5 109.5 .
O29_5^a C28_5 C20_5 116.4(13) .
O29_5^b C28_5 C20_5 101.7(16) .
O29_5^a C28_5 H28A_5^a 108.2 .
C20_5 C28_5 H28A_5^a 108.2 .
O29_5^a C28_5 H28B_5^a 108.2 .
C20_5 C28_5 H28B_5^a 108.2 .
H28A_5^a C28_5 H28B_5^a 107.3 .
O29_5^b C28_5 H28A_5^b 111.4 .
C20_5 C28_5 H28A_5^b 111.4 .
O29_5^b C28_5 H28B_5^b 111.4 .
C20_5 C28_5 H28B_5^b 111.4 .
H28A_5^b C28_5 H28B_5^b 109.3 .
C28_5 O29_5^a Si30_5^a 129.0(14) .
O29_5^a Si30_5^a C33_5^a 105.3(8) .
O29_5^a Si30_5^a C32_5^a 108.0(11) .
C33_5^a Si30_5^a C32_5^a 110.0(10) .
O29_5^a Si30_5^a C31_5^a 107.4(9) .
C33_5^a Si30_5^a C31_5^a 113.0(11) .
C32_5^a Si30_5^a C31_5^a 112.7(11) .
Si30_5^a C31_5^a H31A_5^a 109.5 .
Si30_5^a C31_5^a H31B_5^a 109.5 .
H31A_5^a C31_5^a H31B_5^a 109.5 .
Si30_5^a C31_5^a H31C_5^a 109.5 .
H31A_5^a C31_5^a H31C_5^a 109.5 .
H31B_5^a C31_5^a H31C_5^a 109.5 .
Si30_5^a C32_5^a H32A_5^a 109.5 .
Si30_5^a C32_5^a H32B_5^a 109.5 .
H32A_5^a C32_5^a H32B_5^a 109.5 .
Si30_5^a C32_5^a H32C_5^a 109.5 .
H32A_5^a C32_5^a H32C_5^a 109.5 .
H32B_5^a C32_5^a H32C_5^a 109.5 .
C34_5^a C33_5^a C36_5^a 108.6(16) .
C34_5^a C33_5^a C35_5^a 109.1(14) .
C36_5^a C33_5^a C35_5^a 110.0(18) .
C34_5^a C33_5^a Si30_5^a 107.8(14) .
C36_5^a C33_5^a Si30_5^a 111.9(12) .
C35_5^a C33_5^a Si30_5^a 109.4(12) .
C33_5^a C34_5^a H34A_5^a 109.5 .
C33_5^a C34_5^a H34B_5^a 109.5 .
H34A_5^a C34_5^a H34B_5^a 109.5 .
C33_5^a C34_5^a H34C_5^a 109.5 .
H34A_5^a C34_5^a H34C_5^a 109.5 .
H34B_5^a C34_5^a H34C_5^a 109.5 .
C33_5^a C35_5^a H35A_5^a 109.5 .
C33_5^a C35_5^a H35B_5^a 109.5 .
H35A_5^a C35_5^a H35B_5^a 109.5 .
C33_5^a C35_5^a H35C_5^a 109.5 .
H35A_5^a C35_5^a H35C_5^a 109.5 .
H35B_5^a C35_5^a H35C_5^a 109.5 .
C33_5^a C36_5^a H36A_5^a 109.5 .
C33_5^a C36_5^a H36B_5^a 109.5 .
H36A_5^a C36_5^a H36B_5^a 109.5 .
C33_5^a C36_5^a H36C_5^a 109.5 .
H36A_5^a C36_5^a H36C_5^a 109.5 .
H36B_5^a C36_5^a H36C_5^a 109.5 .
C28_5 O29_5^b Si30_5^b 120(2) .
O29_5^b Si30_5^b C32_5^b 111.2(19) .
O29_5^b Si30_5^b C31_5^b 110(2) .
C32_5^b Si30_5^b C31_5^b 109(2) .
O29_5^b Si30_5^b C33_5^b 102(2) .
C32_5^b Si30_5^b C33_5^b 112.1(18) .
C31_5^b Si30_5^b C33_5^b 112(2) .
Si30_5^b C31_5^b H31D_5^b 109.5 .
Si30_5^b C31_5^b H31E_5^b 109.5 .
H31D_5^b C31_5^b H31E_5^b 109.5 .
Si30_5^b C31_5^b H31F_5^b 109.5 .
H31D_5^b C31_5^b H31F_5^b 109.5 .
H31E_5^b C31_5^b H31F_5^b 109.5 .
Si30_5^b C32_5^b H32D_5^b 109.5 .
Si30_5^b C32_5^b H32E_5^b 109.5 .
H32D_5^b C32_5^b H32E_5^b 109.5 .
Si30_5^b C32_5^b H32F_5^b 109.5 .
H32D_5^b C32_5^b H32F_5^b 109.5 .
H32E_5^b C32_5^b H32F_5^b 109.5 .
C35_5^b C33_5^b C36_5^b 112(3) .
C35_5^b C33_5^b C34_5^b 110(3) .
C36_5^b C33_5^b C34_5^b 112(3) .
C35_5^b C33_5^b Si30_5^b 108(3) .
C36_5^b C33_5^b Si30_5^b 105(3) .
C34_5^b C33_5^b Si30_5^b 110(3) .
C33_5^b C34_5^b H34D_5^b 109.5 .
C33_5^b C34_5^b H34E_5^b 109.5 .
H34D_5^b C34_5^b H34E_5^b 109.5 .
C33_5^b C34_5^b H34F_5^b 109.5 .
H34D_5^b C34_5^b H34F_5^b 109.5 .
H34E_5^b C34_5^b H34F_5^b 109.5 .
C33_5^b C35_5^b H35D_5^b 109.5 .
C33_5^b C35_5^b H35E_5^b 109.5 .
H35D_5^b C35_5^b H35E_5^b 109.5 .
C33_5^b C35_5^b H35F_5^b 109.5 .
H35D_5^b C35_5^b H35F_5^b 109.5 .
H35E_5^b C35_5^b H35F_5^b 109.5 .
C33_5^b C36_5^b H36D_5^b 109.5 .
C33_5^b C36_5^b H36E_5^b 109.5 .
H36D_5^b C36_5^b H36E_5^b 109.5 .
C33_5^b C36_5^b H36F_5^b 109.5 .
H36D_5^b C36_5^b H36F_5^b 109.5 .
H36E_5^b C36_5^b H36F_5^b 109.5 .
C2_6 O1_6 K1 129.0(4) .
C18_6 O19_6 C20_6 111.6(6) .
C24_6 O23_6 C22_6 110.5(7) .
C21_6 O25_6 C24_6 109.8(7) .
C2_6 N3_6 C4_6 124.7(6) .
C2_6 N3_6 H3_6 117.7 .
C4_6 N3_6 H3_6 117.7 .
C4_6 N5_6 C6_6 112.9(6) .
C9_6 N8_6 C7_6 105.4(5) .
C6_6 N10_6 C9_6 106.3(5) .
C6_6 N10_6 C18_6 127.0(6) .
C9_6 N10_6 C18_6 126.2(6) .
C4_6 N11_6 H11A_6 120.0 .
C4_6 N11_6 H11B_6 120.0 .
H11A_6 N11_6 H11B_6 120.0 .
O1_6 C2_6 N3_6 120.6(6) .
O1_6 C2_6 C7_6 127.5(6) .
N3_6 C2_6 C7_6 111.9(6) .
N5_6 C4_6 N11_6 119.8(6) .
N5_6 C4_6 N3_6 123.5(6) .
N11_6 C4_6 N3_6 116.7(6) .
N5_6 C6_6 N10_6 127.1(6) .
N5_6 C6_6 C7_6 127.3(6) .
N10_6 C6_6 C7_6 105.5(6) .
N8_6 C7_6 C6_6 111.0(5) .
N8_6 C7_6 C2_6 129.4(6) .
C6_6 C7_6 C2_6 119.5(6) .
N8_6 C9_6 N10_6 111.8(5) .
N8_6 C9_6 C12_6 122.4(6) .
N10_6 C9_6 C12_6 125.8(6) .
C13_6 C12_6 C17_6 119.2(6) .
C13_6 C12_6 C9_6 117.8(6) .
C17_6 C12_6 C9_6 123.0(6) .
C12_6 C13_6 C14_6 120.6(7) .
C12_6 C13_6 H13_6 119.7 .
C14_6 C13_6 H13_6 119.7 .
C13_6 C14_6 C15_6 119.3(7) .
C13_6 C14_6 H14_6 120.3 .
C15_6 C14_6 H14_6 120.3 .
C16_6 C15_6 C14_6 119.5(7) .
C16_6 C15_6 H15_6 120.2 .
C14_6 C15_6 H15_6 120.2 .
C15_6 C16_6 C17_6 120.7(7) .
C15_6 C16_6 H16_6 119.7 .
C17_6 C16_6 H16_6 119.7 .
C12_6 C17_6 C16_6 120.6(7) .
C12_6 C17_6 H17_6 119.7 .
C16_6 C17_6 H17_6 119.7 .
O19_6 C18_6 N10_6 109.8(6) .
O19_6 C18_6 C22_6 107.0(6) .
N10_6 C18_6 C22_6 115.8(6) .
O19_6 C18_6 H18_6 108.0 .
N10_6 C18_6 H18_6 108.0 .
C22_6 C18_6 H18_6 108.0 .
O19_6 C20_6 C28_6 108.3(8) .
O19_6 C20_6 C21_6 107.2(6) .
C28_6 C20_6 C21_6 112.2(8) .
O19_6 C20_6 H20_6 109.7 .
C28_6 C20_6 H20_6 109.7 .
C21_6 C20_6 H20_6 109.7 .
O25_6 C21_6 C22_6 106.2(8) .
O25_6 C21_6 C20_6 114.5(10) .
C22_6 C21_6 C20_6 104.3(7) .
O25_6 C21_6 H21_6 110.5 .
C22_6 C21_6 H21_6 110.5 .
C20_6 C21_6 H21_6 110.5 .
O23_6 C22_6 C21_6 102.4(7) .
O23_6 C22_6 C18_6 106.5(7) .
C21_6 C22_6 C18_6 108.3(7) .
O23_6 C22_6 H22_6 113.0 .
C21_6 C22_6 H22_6 113.0 .
C18_6 C22_6 H22_6 113.0 .
O23_6 C24_6 O25_6 104.2(7) .
O23_6 C24_6 C26_6 113.9(12) .
O25_6 C24_6 C26_6 105.7(12) .
O23_6 C24_6 C27_6 118.6(11) .
O25_6 C24_6 C27_6 103.8(13) .
C26_6 C24_6 C27_6 109.1(12) .
C24_6 C26_6 H26A_6 109.5 .
C24_6 C26_6 H26B_6 109.5 .
H26A_6 C26_6 H26B_6 109.5 .
C24_6 C26_6 H26C_6 109.5 .
H26A_6 C26_6 H26C_6 109.5 .
H26B_6 C26_6 H26C_6 109.5 .
C24_6 C27_6 H27A_6 109.5 .
C24_6 C27_6 H27B_6 109.5 .
H27A_6 C27_6 H27B_6 109.5 .
C24_6 C27_6 H27C_6 109.5 .
H27A_6 C27_6 H27C_6 109.5 .
H27B_6 C27_6 H27C_6 109.5 .
O29_6^a C28_6 C20_6 109.4(11) .
O29_6^b C28_6 C20_6 105.9(17) .
O29_6^a C28_6 H28A_6^a 109.8 .
C20_6 C28_6 H28A_6^a 109.8 .
O29_6^a C28_6 H28B_6^a 109.8 .
C20_6 C28_6 H28B_6^a 109.8 .
H28A_6^a C28_6 H28B_6^a 108.2 .
O29_6^b C28_6 H28A_6^b 110.6 .
C20_6 C28_6 H28A_6^b 110.6 .
O29_6^b C28_6 H28B_6^b 110.6 .
C20_6 C28_6 H28B_6^b 110.6 .
H28A_6^b C28_6 H28B_6^b 108.7 .
C28_6 O29_6^a Si30_6^a 123.7(11) .
O29_6^a Si30_6^a C31_6^a 114.1(11) .
O29_6^a Si30_6^a C32_6^a 109.7(11) .
C31_6^a Si30_6^a C32_6^a 111.2(13) .
O29_6^a Si30_6^a C33_6^a 100.7(11) .
C31_6^a Si30_6^a C33_6^a 112.2(14) .
C32_6^a Si30_6^a C33_6^a 108.5(15) .
Si30_6^a C31_6^a H31A_6^a 109.5 .
Si30_6^a C31_6^a H31B_6^a 109.5 .
H31A_6^a C31_6^a H31B_6^a 109.5 .
Si30_6^a C31_6^a H31C_6^a 109.5 .
H31A_6^a C31_6^a H31C_6^a 109.5 .
H31B_6^a C31_6^a H31C_6^a 109.5 .
Si30_6^a C32_6^a H32A_6^a 109.5 .
Si30_6^a C32_6^a H32B_6^a 109.5 .
H32A_6^a C32_6^a H32B_6^a 109.5 .
Si30_6^a C32_6^a H32C_6^a 109.5 .
H32A_6^a C32_6^a H32C_6^a 109.5 .
H32B_6^a C32_6^a H32C_6^a 109.5 .
C35_6^a C33_6^a C34_6^a 115(3) .
C35_6^a C33_6^a C36_6^a 105(2) .
C34_6^a C33_6^a C36_6^a 105(3) .
C35_6^a C33_6^a Si30_6^a 115(2) .
C34_6^a C33_6^a Si30_6^a 111(2) .
C36_6^a C33_6^a Si30_6^a 104(2) .
C33_6^a C34_6^a H34A_6^a 109.5 .
C33_6^a C34_6^a H34B_6^a 109.5 .
H34A_6^a C34_6^a H34B_6^a 109.5 .
C33_6^a C34_6^a H34C_6^a 109.5 .
H34A_6^a C34_6^a H34C_6^a 109.5 .
H34B_6^a C34_6^a H34C_6^a 109.5 .
C33_6^a C35_6^a H35A_6^a 109.5 .
C33_6^a C35_6^a H35B_6^a 109.5 .
H35A_6^a C35_6^a H35B_6^a 109.5 .
C33_6^a C35_6^a H35C_6^a 109.5 .
H35A_6^a C35_6^a H35C_6^a 109.5 .
H35B_6^a C35_6^a H35C_6^a 109.5 .
C33_6^a C36_6^a H36A_6^a 109.5 .
C33_6^a C36_6^a H36B_6^a 109.5 .
H36A_6^a C36_6^a H36B_6^a 109.5 .
C33_6^a C36_6^a H36C_6^a 109.5 .
H36A_6^a C36_6^a H36C_6^a 109.5 .
H36B_6^a C36_6^a H36C_6^a 109.5 .
C28_6 O29_6^b Si30_6^b 119(2) .
O29_6^b Si30_6^b C31_6^b 114(2) .
O29_6^b Si30_6^b C32_6^b 110(2) .
C31_6^b Si30_6^b C32_6^b 110(3) .
O29_6^b Si30_6^b C33_6^b 104.8(17) .
C31_6^b Si30_6^b C33_6^b 110(2) .
C32_6^b Si30_6^b C33_6^b 107(2) .
Si30_6^b C31_6^b H31D_6^b 109.5 .
Si30_6^b C31_6^b H31E_6^b 109.5 .
H31D_6^b C31_6^b H31E_6^b 109.5 .
Si30_6^b C31_6^b H31F_6^b 109.5 .
H31D_6^b C31_6^b H31F_6^b 109.5 .
H31E_6^b C31_6^b H31F_6^b 109.5 .
Si30_6^b C32_6^b H32D_6^b 109.5 .
Si30_6^b C32_6^b H32E_6^b 109.5 .
H32D_6^b C32_6^b H32E_6^b 109.5 .
Si30_6^b C32_6^b H32F_6^b 109.5 .
H32D_6^b C32_6^b H32F_6^b 109.5 .
H32E_6^b C32_6^b H32F_6^b 109.5 .
C34_6^b C33_6^b C35_6^b 115(4) .
C34_6^b C33_6^b C36_6^b 108(3) .
C35_6^b C33_6^b C36_6^b 110(3) .
C34_6^b C33_6^b Si30_6^b 113(3) .
C35_6^b C33_6^b Si30_6^b 106(2) .
C36_6^b C33_6^b Si30_6^b 104(2) .
C33_6^b C34_6^b H34D_6^b 109.5 .
C33_6^b C34_6^b H34E_6^b 109.5 .
H34D_6^b C34_6^b H34E_6^b 109.5 .
C33_6^b C34_6^b H34F_6^b 109.5 .
H34D_6^b C34_6^b H34F_6^b 109.5 .
H34E_6^b C34_6^b H34F_6^b 109.5 .
C33_6^b C35_6^b H35D_6^b 109.5 .
C33_6^b C35_6^b H35E_6^b 109.5 .
H35D_6^b C35_6^b H35E_6^b 109.5 .
C33_6^b C35_6^b H35F_6^b 109.5 .
H35D_6^b C35_6^b H35F_6^b 109.5 .
H35E_6^b C35_6^b H35F_6^b 109.5 .
C33_6^b C36_6^b H36D_6^b 109.5 .
C33_6^b C36_6^b H36E_6^b 109.5 .
H36D_6^b C36_6^b H36E_6^b 109.5 .
C33_6^b C36_6^b H36F_6^b 109.5 .
H36D_6^b C36_6^b H36F_6^b 109.5 .
H36E_6^b C36_6^b H36F_6^b 109.5 .
C2_7 O1_7 K1 127.1(5) .
C4_7 N3_7 C2_7 124.8(6) .
C4_7 N3_7 H3_7 117.6 .
C2_7 N3_7 H3_7 117.6 .
C4_7 N5_7 C6_7 110.3(8) .
C9_7 N8_7 C7_7 103.8(8) .
C9_7 N10_7 C6_7 104.7(7) .
C9_7 N10_7 C18_7^b 118.0(10) .
C6_7 N10_7 C18_7^b 136.0(11) .
C9_7 N10_7 C18_7^a 131.8(9) .
C6_7 N10_7 C18_7^a 123.2(10) .
C4_7 N11_7 H11A_7 120.0 .
C4_7 N11_7 H11B_7 120.0 .
H11A_7 N11_7 H11B_7 120.0 .
O1_7 C2_7 N3_7 120.2(6) .
O1_7 C2_7 C7_7 129.1(7) .
N3_7 C2_7 C7_7 110.7(8) .
N5_7 C4_7 N11_7 117.8(9) .
N5_7 C4_7 N3_7 125.0(8) .
N11_7 C4_7 N3_7 117.2(7) .
C7_7 C6_7 N10_7 108.0(7) .
C7_7 C6_7 N5_7 127.6(7) .
N10_7 C6_7 N5_7 124.5(8) .
C6_7 C7_7 C2_7 121.6(7) .
C6_7 C7_7 N8_7 110.5(7) .
C2_7 C7_7 N8_7 127.9(8) .
N8_7 C9_7 N10_7 112.9(6) .
N8_7 C9_7 C12_7 120.7(9) .
N10_7 C9_7 C12_7 126.4(8) .
C13_7 C12_7 C17_7 120.7(9) .
C13_7 C12_7 C9_7 118.2(9) .
C17_7 C12_7 C9_7 121.0(10) .
C12_7 C13_7 C14_7 122.3(12) .
C12_7 C13_7 H13_7 118.8 .
C14_7 C13_7 H13_7 118.8 .
C15_7 C14_7 C13_7 118.5(13) .
C15_7 C14_7 H14_7 120.8 .
C13_7 C14_7 H14_7 120.8 .
C14_7 C15_7 C16_7 119.7(11) .
C14_7 C15_7 H15_7 120.1 .
C16_7 C15_7 H15_7 120.1 .
C15_7 C16_7 C17_7 122.1(12) .
C15_7 C16_7 H16_7 119.0 .
C17_7 C16_7 H16_7 119.0 .
C12_7 C17_7 C16_7 116.7(13) .
C12_7 C17_7 H17_7 121.6 .
C16_7 C17_7 H17_7 121.6 .
O29_7^a C28_7^a C20_7^a 106.6(14) .
O29_7^a C28_7^a H28A_7^a 110.4 .
C20_7^a C28_7^a H28A_7^a 110.4 .
O29_7^a C28_7^a H28B_7^a 110.4 .
C20_7^a C28_7^a H28B_7^a 110.4 .
H28A_7^a C28_7^a H28B_7^a 108.6 .
C28_7^a O29_7^a Si30_7^a 122.8(12) .
O29_7^a Si30_7^a C33_7^a 106.6(11) .
O29_7^a Si30_7^a C31_7^a 106.4(12) .
C33_7^a Si30_7^a C31_7^a 111.5(15) .
O29_7^a Si30_7^a C32_7^a 110.1(15) .
C33_7^a Si30_7^a C32_7^a 109.2(15) .
C31_7^a Si30_7^a C32_7^a 113(2) .
Si30_7^a C31_7^a H31A_7^a 109.5 .
Si30_7^a C31_7^a H31B_7^a 109.5 .
H31A_7^a C31_7^a H31B_7^a 109.5 .
Si30_7^a C31_7^a H31C_7^a 109.5 .
H31A_7^a C31_7^a H31C_7^a 109.5 .
H31B_7^a C31_7^a H31C_7^a 109.5 .
Si30_7^a C32_7^a H32A_7^a 109.5 .
Si30_7^a C32_7^a H32B_7^a 109.5 .
H32A_7^a C32_7^a H32B_7^a 109.5 .
Si30_7^a C32_7^a H32C_7^a 109.5 .
H32A_7^a C32_7^a H32C_7^a 109.5 .
H32B_7^a C32_7^a H32C_7^a 109.5 .
C34_7^a C33_7^a C36_7^a 118(2) .
C34_7^a C33_7^a C35_7^a 109(2) .
C36_7^a C33_7^a C35_7^a 109(2) .
C34_7^a C33_7^a Si30_7^a 107.2(17) .
C36_7^a C33_7^a Si30_7^a 105(2) .
C35_7^a C33_7^a Si30_7^a 108(2) .
C33_7^a C34_7^a H34A_7^a 109.5 .
C33_7^a C34_7^a H34B_7^a 109.5 .
H34A_7^a C34_7^a H34B_7^a 109.5 .
C33_7^a C34_7^a H34C_7^a 109.5 .
H34A_7^a C34_7^a H34C_7^a 109.5 .
H34B_7^a C34_7^a H34C_7^a 109.5 .
C33_7^a C35_7^a H35A_7^a 109.5 .
C33_7^a C35_7^a H35B_7^a 109.5 .
H35A_7^a C35_7^a H35B_7^a 109.5 .
C33_7^a C35_7^a H35C_7^a 109.5 .
H35A_7^a C35_7^a H35C_7^a 109.5 .
H35B_7^a C35_7^a H35C_7^a 109.5 .
C33_7^a C36_7^a H36A_7^a 109.5 .
C33_7^a C36_7^a H36B_7^a 109.5 .
H36A_7^a C36_7^a H36B_7^a 109.5 .
C33_7^a C36_7^a H36C_7^a 109.5 .
H36A_7^a C36_7^a H36C_7^a 109.5 .
H36B_7^a C36_7^a H36C_7^a 109.5 .
O19_7^a C18_7^a N10_7 112.1(14) .
O19_7^a C18_7^a C22_7^a 102.5(12) .
N10_7 C18_7^a C22_7^a 124.6(13) .
O19_7^a C18_7^a H18_7^a 105.4 .
N10_7 C18_7^a H18_7^a 105.4 .
C22_7^a C18_7^a H18_7^a 105.4 .
C18_7^a O19_7^a C20_7^a 112.6(12) .
O19_7^a C20_7^a C28_7^a 112.5(13) .
O19_7^a C20_7^a C21_7^a 105.9(11) .
C28_7^a C20_7^a C21_7^a 115.5(13) .
O19_7^a C20_7^a H20_7^a 107.6 .
C28_7^a C20_7^a H20_7^a 107.6 .
C21_7^a C20_7^a H20_7^a 107.6 .
O25_7^a C21_7^a C20_7^a 110.4(12) .
O25_7^a C21_7^a C22_7^a 106.4(10) .
C20_7^a C21_7^a C22_7^a 104.8(11) .
O25_7^a C21_7^a H21_7^a 111.6 .
C20_7^a C21_7^a H21_7^a 111.6 .
C22_7^a C21_7^a H21_7^a 111.6 .
O23_7^a C22_7^a C21_7^a 102.1(11) .
O23_7^a C22_7^a C18_7^a 112.1(14) .
C21_7^a C22_7^a C18_7^a 106.5(12) .
O23_7^a C22_7^a H22_7^a 111.9 .
C21_7^a C22_7^a H22_7^a 111.9 .
C18_7^a C22_7^a H22_7^a 111.9 .
C22_7^a O23_7^a C24_7^a 107.5(12) .
O25_7^a C24_7^a O23_7^a 103.3(13) .
O25_7^a C24_7^a C26_7^a 110.7(15) .
O23_7^a C24_7^a C26_7^a 111.6(15) .
O25_7^a C24_7^a C27_7^a 109.2(14) .
O23_7^a C24_7^a C27_7^a 108.4(16) .
C26_7^a C24_7^a C27_7^a 113.2(15) .
C21_7^a O25_7^a C24_7^a 108.0(11) .
C24_7^a C26_7^a H26A_7^a 109.5 .
C24_7^a C26_7^a H26B_7^a 109.5 .
H26A_7^a C26_7^a H26B_7^a 109.5 .
C24_7^a C26_7^a H26C_7^a 109.5 .
H26A_7^a C26_7^a H26C_7^a 109.5 .
H26B_7^a C26_7^a H26C_7^a 109.5 .
C24_7^a C27_7^a H27A_7^a 109.5 .
C24_7^a C27_7^a H27B_7^a 109.5 .
H27A_7^a C27_7^a H27B_7^a 109.5 .
C24_7^a C27_7^a H27C_7^a 109.5 .
H27A_7^a C27_7^a H27C_7^a 109.5 .
H27B_7^a C27_7^a H27C_7^a 109.5 .
O29_7^b C28_7^b C20_7^b 108.5(14) .
O29_7^b C28_7^b H28A_7^b 110.0 .
C20_7^b C28_7^b H28A_7^b 110.0 .
O29_7^b C28_7^b H28B_7^b 110.0 .
C20_7^b C28_7^b H28B_7^b 110.0 .
H28A_7^b C28_7^b H28B_7^b 108.4 .
C28_7^b O29_7^b Si30_7^b 124.9(11) .
O29_7^b Si30_7^b C33_7^b 104.8(7) .
O29_7^b Si30_7^b C31_7^b 110.6(9) .
C33_7^b Si30_7^b C31_7^b 114.1(10) .
O29_7^b Si30_7^b C32_7^b 110.8(8) .
C33_7^b Si30_7^b C32_7^b 110.5(8) .
C31_7^b Si30_7^b C32_7^b 106.1(9) .
Si30_7^b C31_7^b H31D_7^b 109.5 .
Si30_7^b C31_7^b H31E_7^b 109.5 .
H31D_7^b C31_7^b H31E_7^b 109.5 .
Si30_7^b C31_7^b H31F_7^b 109.5 .
H31D_7^b C31_7^b H31F_7^b 109.5 .
H31E_7^b C31_7^b H31F_7^b 109.5 .
Si30_7^b C32_7^b H32D_7^b 109.5 .
Si30_7^b C32_7^b H32E_7^b 109.5 .
H32D_7^b C32_7^b H32E_7^b 109.5 .
Si30_7^b C32_7^b H32F_7^b 109.5 .
H32D_7^b C32_7^b H32F_7^b 109.5 .
H32E_7^b C32_7^b H32F_7^b 109.5 .
C35_7^b C33_7^b C34_7^b 108.8(18) .
C35_7^b C33_7^b C36_7^b 111.8(18) .
C34_7^b C33_7^b C36_7^b 104.9(18) .
C35_7^b C33_7^b Si30_7^b 111.9(12) .
C34_7^b C33_7^b Si30_7^b 108.0(16) .
C36_7^b C33_7^b Si30_7^b 111.1(13) .
C33_7^b C34_7^b H34D_7^b 109.5 .
C33_7^b C34_7^b H34E_7^b 109.5 .
H34D_7^b C34_7^b H34E_7^b 109.5 .
C33_7^b C34_7^b H34F_7^b 109.5 .
H34D_7^b C34_7^b H34F_7^b 109.5 .
H34E_7^b C34_7^b H34F_7^b 109.5 .
C33_7^b C35_7^b H35D_7^b 109.5 .
C33_7^b C35_7^b H35E_7^b 109.5 .
H35D_7^b C35_7^b H35E_7^b 109.5 .
C33_7^b C35_7^b H35F_7^b 109.5 .
H35D_7^b C35_7^b H35F_7^b 109.5 .
H35E_7^b C35_7^b H35F_7^b 109.5 .
C33_7^b C36_7^b H36D_7^b 109.5 .
C33_7^b C36_7^b H36E_7^b 109.5 .
H36D_7^b C36_7^b H36E_7^b 109.5 .
C33_7^b C36_7^b H36F_7^b 109.5 .
H36D_7^b C36_7^b H36F_7^b 109.5 .
H36E_7^b C36_7^b H36F_7^b 109.5 .
O19_7^b C18_7^b N10_7 110.8(14) .
O19_7^b C18_7^b C22_7^b 110.8(13) .
N10_7 C18_7^b C22_7^b 105.5(13) .
O19_7^b C18_7^b H18A_7^b 109.9 .
N10_7 C18_7^b H18A_7^b 109.9 .
C22_7^b C18_7^b H18A_7^b 109.9 .
C18_7^b O19_7^b C20_7^b 108.7(12) .
O19_7^b C20_7^b C28_7^b 109.9(12) .
O19_7^b C20_7^b C21_7^b 106.6(10) .
C28_7^b C20_7^b C21_7^b 116.4(13) .
O19_7^b C20_7^b H20A_7^b 107.9 .
C28_7^b C20_7^b H20A_7^b 107.9 .
C21_7^b C20_7^b H20A_7^b 107.9 .
O25_7^b C21_7^b C22_7^b 102.4(11) .
O25_7^b C21_7^b C20_7^b 110.6(12) .
C22_7^b C21_7^b C20_7^b 105.5(11) .
O25_7^b C21_7^b H21A_7^b 112.6 .
C22_7^b C21_7^b H21A_7^b 112.6 .
C20_7^b C21_7^b H21A_7^b 112.6 .
O23_7^b C22_7^b C21_7^b 107.9(12) .
O23_7^b C22_7^b C18_7^b 109.0(15) .
C21_7^b C22_7^b C18_7^b 102.3(12) .
O23_7^b C22_7^b H22A_7^b 112.4 .
C21_7^b C22_7^b H22A_7^b 112.4 .
C18_7^b C22_7^b H22A_7^b 112.4 .
C22_7^b O23_7^b C24_7^b 106.7(12) .
O25_7^b C24_7^b C27_7^b 108.9(14) .
O25_7^b C24_7^b O23_7^b 105.5(11) .
C27_7^b C24_7^b O23_7^b 110.5(16) .
O25_7^b C24_7^b C26_7^b 109.0(16) .
C27_7^b C24_7^b C26_7^b 115.3(18) .
O23_7^b C24_7^b C26_7^b 107.2(15) .
C24_7^b O25_7^b C21_7^b 107.9(11) .
C24_7^b C26_7^b H26D_7^b 109.5 .
C24_7^b C26_7^b H26E_7^b 109.5 .
H26D_7^b C26_7^b H26E_7^b 109.5 .
C24_7^b C26_7^b H26F_7^b 109.5 .
H26D_7^b C26_7^b H26F_7^b 109.5 .
H26E_7^b C26_7^b H26F_7^b 109.5 .
C24_7^b C27_7^b H27D_7^b 109.5 .
C24_7^b C27_7^b H27E_7^b 109.5 .
H27D_7^b C27_7^b H27E_7^b 109.5 .
C24_7^b C27_7^b H27F_7^b 109.5 .
H27D_7^b C27_7^b H27F_7^b 109.5 .
H27E_7^b C27_7^b H27F_7^b 109.5 .
C2_8 O1_8 K1 129.5(5) .
C18_8 O19_8 C20_8 109.8(9) .
C22_8 O23_8 C24_8 105.6(6) .
C24_8 O25_8 C21_8 108.0(8) .
C2_8 N3_8 C4_8 124.3(6) .
C2_8 N3_8 H3_8 117.8 .
C4_8 N3_8 H3_8 117.8 .
C4_8 N5_8 C6_8 112.8(6) .
C9_8 N8_8 C7_8 104.8(6) .
C6_8 N10_8 C9_8 105.9(6) .
C6_8 N10_8 C18_8 128.9(6) .
C9_8 N10_8 C18_8 125.1(6) .
C4_8 N11_8 H11A_8 120.0 .
C4_8 N11_8 H11B_8 120.0 .
H11A_8 N11_8 H11B_8 120.0 .
O1_8 C2_8 N3_8 119.4(6) .
O1_8 C2_8 C7_8 127.5(6) .
N3_8 C2_8 C7_8 113.1(6) .
N5_8 C4_8 N11_8 119.1(6) .
N5_8 C4_8 N3_8 122.9(7) .
N11_8 C4_8 N3_8 118.0(7) .
N5_8 C6_8 N10_8 126.4(6) .
N5_8 C6_8 C7_8 128.5(7) .
N10_8 C6_8 C7_8 105.2(6) .
N8_8 C7_8 C6_8 111.6(6) .
N8_8 C7_8 C2_8 130.0(6) .
C6_8 C7_8 C2_8 118.4(6) .
N8_8 C9_8 N10_8 112.6(6) .
N8_8 C9_8 C12_8 120.7(7) .
N10_8 C9_8 C12_8 126.7(6) .
C13_8 C12_8 C17_8 120.2(9) .
C13_8 C12_8 C9_8 117.2(8) .
C17_8 C12_8 C9_8 122.2(8) .
C14_8 C13_8 C12_8 122.3(11) .
C14_8 C13_8 H13_8 118.9 .
C12_8 C13_8 H13_8 118.9 .
C13_8 C14_8 C15_8 117.7(11) .
C13_8 C14_8 H14_8 121.1 .
C15_8 C14_8 H14_8 121.1 .
C16_8 C15_8 C14_8 121.1(11) .
C16_8 C15_8 H15_8 119.4 .
C14_8 C15_8 H15_8 119.4 .
C15_8 C16_8 C17_8 120.0(12) .
C15_8 C16_8 H16_8 120.0 .
C17_8 C16_8 H16_8 120.0 .
C12_8 C17_8 C16_8 118.5(11) .
C12_8 C17_8 H17_8 120.7 .
C16_8 C17_8 H17_8 120.7 .
O19_8 C18_8 N10_8 111.4(7) .
O19_8 C18_8 C22_8 106.5(7) .
N10_8 C18_8 C22_8 112.6(7) .
O19_8 C18_8 H18_8 108.7 .
N10_8 C18_8 H18_8 108.7 .
C22_8 C18_8 H18_8 108.7 .
O19_8 C20_8 C28_8 112.0(9) .
O19_8 C20_8 C21_8 106.6(8) .
C28_8 C20_8 C21_8 111.7(12) .
O19_8 C20_8 H20_8 108.9 .
C28_8 C20_8 H20_8 108.9 .
C21_8 C20_8 H20_8 108.9 .
O25_8 C21_8 C20_8 110.1(11) .
O25_8 C21_8 C22_8 105.4(8) .
C20_8 C21_8 C22_8 105.1(8) .
O25_8 C21_8 H21_8 112.0 .
C20_8 C21_8 H21_8 112.0 .
C22_8 C21_8 H21_8 112.0 .
O23_8 C22_8 C18_8 106.3(7) .
O23_8 C22_8 C21_8 102.3(6) .
C18_8 C22_8 C21_8 104.4(9) .
O23_8 C22_8 H22_8 114.2 .
C18_8 C22_8 H22_8 114.2 .
C21_8 C22_8 H22_8 114.2 .
O25_8 C24_8 O23_8 104.4(8) .
O25_8 C24_8 C27_8 111.7(11) .
O23_8 C24_8 C27_8 110.0(11) .
O25_8 C24_8 C26_8 109.8(11) .
O23_8 C24_8 C26_8 107.0(8) .
C27_8 C24_8 C26_8 113.5(10) .
C24_8 C26_8 H26A_8 109.5 .
C24_8 C26_8 H26B_8 109.5 .
H26A_8 C26_8 H26B_8 109.5 .
C24_8 C26_8 H26C_8 109.5 .
H26A_8 C26_8 H26C_8 109.5 .
H26B_8 C26_8 H26C_8 109.5 .
C24_8 C27_8 H27A_8 109.5 .
C24_8 C27_8 H27B_8 109.5 .
H27A_8 C27_8 H27B_8 109.5 .
C24_8 C27_8 H27C_8 109.5 .
H27A_8 C27_8 H27C_8 109.5 .
H27B_8 C27_8 H27C_8 109.5 .
O29_8^a C28_8 C20_8 116.2(9) .
C20_8 C28_8 O29_8^b 103.2(10) .
O29_8^a C28_8 H28A_8^a 108.2 .
C20_8 C28_8 H28A_8^a 108.2 .
O29_8^a C28_8 H28B_8^a 108.2 .
C20_8 C28_8 H28B_8^a 108.2 .
H28A_8^a C28_8 H28B_8^a 107.4 .
C20_8 C28_8 H28A_8^b 111.1 .
O29_8^b C28_8 H28A_8^b 111.1 .
C20_8 C28_8 H28B_8^b 111.1 .
O29_8^b C28_8 H28B_8^b 111.1 .
H28A_8^b C28_8 H28B_8^b 109.1 .
C28_8 O29_8^a Si30_8^a 125.1(10) .
O29_8^a Si30_8^a C31_8^a 110.4(8) .
O29_8^a Si30_8^a C32_8^a 102.9(15) .
C31_8^a Si30_8^a C32_8^a 117.1(16) .
O29_8^a Si30_8^a C33_8^a 102.8(9) .
C31_8^a Si30_8^a C33_8^a 112.2(9) .
C32_8^a Si30_8^a C33_8^a 110.1(16) .
Si30_8^a C31_8^a H31A_8^a 109.5 .
Si30_8^a C31_8^a H31B_8^a 109.5 .
H31A_8^a C31_8^a H31B_8^a 109.5 .
Si30_8^a C31_8^a H31C_8^a 109.5 .
H31A_8^a C31_8^a H31C_8^a 109.5 .
H31B_8^a C31_8^a H31C_8^a 109.5 .
Si30_8^a C32_8^a H32A_8^a 109.5 .
Si30_8^a C32_8^a H32B_8^a 109.5 .
H32A_8^a C32_8^a H32B_8^a 109.5 .
Si30_8^a C32_8^a H32C_8^a 109.5 .
H32A_8^a C32_8^a H32C_8^a 109.5 .
H32B_8^a C32_8^a H32C_8^a 109.5 .
C34_8^a C33_8^a C35_8^a 114(2) .
C34_8^a C33_8^a C36_8^a 110.6(18) .
C35_8^a C33_8^a C36_8^a 115(2) .
C34_8^a C33_8^a Si30_8^a 103.8(12) .
C35_8^a C33_8^a Si30_8^a 106.9(15) .
C36_8^a C33_8^a Si30_8^a 105.9(17) .
C33_8^a C34_8^a H34A_8^a 109.5 .
C33_8^a C34_8^a H34B_8^a 109.5 .
H34A_8^a C34_8^a H34B_8^a 109.5 .
C33_8^a C34_8^a H34C_8^a 109.5 .
H34A_8^a C34_8^a H34C_8^a 109.5 .
H34B_8^a C34_8^a H34C_8^a 109.5 .
C33_8^a C35_8^a H35A_8^a 109.5 .
C33_8^a C35_8^a H35B_8^a 109.5 .
H35A_8^a C35_8^a H35B_8^a 109.5 .
C33_8^a C35_8^a H35C_8^a 109.5 .
H35A_8^a C35_8^a H35C_8^a 109.5 .
H35B_8^a C35_8^a H35C_8^a 109.5 .
C33_8^a C36_8^a H36A_8^a 109.5 .
C33_8^a C36_8^a H36B_8^a 109.5 .
H36A_8^a C36_8^a H36B_8^a 109.5 .
C33_8^a C36_8^a H36C_8^a 109.5 .
H36A_8^a C36_8^a H36C_8^a 109.5 .
H36B_8^a C36_8^a H36C_8^a 109.5 .
O29_8^b Si30_8^b C32_8^b 107.0(10) .
O29_8^b Si30_8^b C33_8^b 105.8(9) .
C32_8^b Si30_8^b C33_8^b 110.2(12) .
O29_8^b Si30_8^b C31_8^b 108.9(10) .
C32_8^b Si30_8^b C31_8^b 113.0(16) .
C33_8^b Si30_8^b C31_8^b 111.4(16) .
C28_8 O29_8^b Si30_8^b 123.1(9) .
Si30_8^b C31_8^b H31D_8^b 109.5 .
Si30_8^b C31_8^b H31E_8^b 109.5 .
H31D_8^b C31_8^b H31E_8^b 109.5 .
Si30_8^b C31_8^b H31F_8^b 109.5 .
H31D_8^b C31_8^b H31F_8^b 109.5 .
H31E_8^b C31_8^b H31F_8^b 109.5 .
Si30_8^b C32_8^b H32D_8^b 109.5 .
Si30_8^b C32_8^b H32E_8^b 109.5 .
H32D_8^b C32_8^b H32E_8^b 109.5 .
Si30_8^b C32_8^b H32F_8^b 109.5 .
H32D_8^b C32_8^b H32F_8^b 109.5 .
H32E_8^b C32_8^b H32F_8^b 109.5 .
C34_8^b C33_8^b C36_8^b 109(2) .
C34_8^b C33_8^b C35_8^b 112(3) .
C36_8^b C33_8^b C35_8^b 108(2) .
C34_8^b C33_8^b Si30_8^b 111.5(19) .
C36_8^b C33_8^b Si30_8^b 111(2) .
C35_8^b C33_8^b Si30_8^b 104.1(17) .
C33_8^b C34_8^b H34D_8^b 109.5 .
C33_8^b C34_8^b H34E_8^b 109.5 .
H34D_8^b C34_8^b H34E_8^b 109.5 .
C33_8^b C34_8^b H34F_8^b 109.5 .
H34D_8^b C34_8^b H34F_8^b 109.5 .
H34E_8^b C34_8^b H34F_8^b 109.5 .
C33_8^b C35_8^b H35D_8^b 109.5 .
C33_8^b C35_8^b H35E_8^b 109.5 .
H35D_8^b C35_8^b H35E_8^b 109.5 .
C33_8^b C35_8^b H35F_8^b 109.5 .
H35D_8^b C35_8^b H35F_8^b 109.5 .
H35E_8^b C35_8^b H35F_8^b 109.5 .
C33_8^b C36_8^b H36D_8^b 109.5 .
C33_8^b C36_8^b H36E_8^b 109.5 .
H36D_8^b C36_8^b H36E_8^b 109.5 .
C33_8^b C36_8^b H36F_8^b 109.5 .
H36D_8^b C36_8^b H36F_8^b 109.5 .
H36E_8^b C36_8^b H36F_8^b 109.5 .
F43_11 P41_11 F47_11 91.1(19) .
F43_11 P41_11 F45_11 84(2) .
F47_11 P41_11 F45_11 174(2) .
F43_11 P41_11 F46_11 172.9(14) .
F47_11 P41_11 F46_11 88.8(17) .
F45_11 P41_11 F46_11 96.8(19) .
F43_11 P41_11 F42_11 91.5(14) .
F47_11 P41_11 F42_11 86.0(16) .
F45_11 P41_11 F42_11 91.3(16) .
F46_11 P41_11 F42_11 95.5(14) .
F43_11 P41_11 F44_11 81.9(12) .
F47_11 P41_11 F44_11 92.0(16) .
F45_11 P41_11 F44_11 90.2(15) .
F46_11 P41_11 F44_11 91.0(13) .
F42_11 P41_11 F44_11 173.1(15) .
F46_12 P41_12 F44_12 170(2) .
F46_12 P41_12 F42_12 99(2) .
F44_12 P41_12 F42_12 91.0(18) .
F46_12 P41_12 F43_12 89(2) .
F44_12 P41_12 F43_12 94(2) .
F42_12 P41_12 F43_12 94(2) .
F46_12 P41_12 F45_12 92(2) .
F44_12 P41_12 F45_12 83.4(19) .
F42_12 P41_12 F45_12 95.5(18) .
F43_12 P41_12 F45_12 171(2) .
F46_12 P41_12 F47_12 83.8(19) .
F44_12 P41_12 F47_12 87(2) .
F42_12 P41_12 F47_12 177(2) .
F43_12 P41_12 F47_12 87.5(19) .
F45_12 P41_12 F47_12 83(2) .
P41_12 F45_12 F45_12_$1 116(2) 2_775
N41_21^a C42_21^a C43_21^a 163(3) .
N41_22 C42_22^a C43_22^a 171(4) .
N41_22 C42_22^b C43_22^b 171(3) .
N41_23 C42_23^b C43_23^b 175(5) .
N41_23 C42_23^a C43_23^a 179(4) .
N41_24^a C42_24^a C43_24^a 173(4) .
N41_25^a C42_25^a C43_25^a 170.8(12) .
N41_26^a C42_26^a C43_26^a 154(5) .
C42_26^a C43_26^a C43_26^a_$2 162(3) 2_675
N41_28^a C42_28^a C43_28^a 160(4) .
N41_29^b C42_29^b C43_29^b 167(3) .
N41_30^a C42_30^a C43_30^a 170(3) .
N41_31 C42_31 C43_31 174(4) .
N41_32^b C42_32^b C43_32^b 161(6) .
N41_33^b C42_33^b C43_33^b 166(10) .
N41_34^b C42_34^b C43_34^b 159(7) .
N41_35^c C42_35^c C43_35^c 170(8) .

loop_
_geom_bond_atom_site_label_1
_geom_bond_atom_site_label_2
_geom_bond_distance
_geom_bond_site_symmetry_2
K1 O1_1 2.739(5) .
K1 O1_6 2.741(5) .
K1 O1_5 2.751(5) .
K1 O1_4 2.759(5) .
K1 O1_7 2.768(5) .
K1 O1_3 2.776(5) .
K1 O1_2 2.787(5) .
K1 O1_8 2.799(5) .
O1_1 C2_1 1.247(8) .
O19_1 C18_1 1.392(12) .
O19_1 C20_1 1.466(12) .
O23_1 C22_1 1.397(12) .
O23_1 C24_1 1.427(14) .
O25_1 C24_1 1.391(16) .
O25_1 C21_1 1.449(13) .
N3_1 C4_1 1.364(9) .
N3_1 C2_1 1.390(9) .
N3_1 H3_1 0.8800 .
N5_1 C4_1 1.353(9) .
N5_1 C6_1 1.362(10) .
N8_1 C9_1 1.329(10) .
N8_1 C7_1 1.384(9) .
N10_1 C6_1 1.389(9) .
N10_1 C9_1 1.393(9) .
N10_1 C18_1 1.444(9) .
N11_1 C4_1 1.330(10) .
N11_1 H11A_1 0.8800 .
N11_1 H11B_1 0.8800 .
C2_1 C7_1 1.435(10) .
C6_1 C7_1 1.353(10) .
C9_1 C12_1 1.482(10) .
C12_1 C17_1 1.378(11) .
C12_1 C13_1 1.389(12) .
C13_1 C14_1 1.384(13) .
C13_1 H13_1 0.9500 .
C14_1 C15_1 1.375(15) .
C14_1 H14_1 0.9500 .
C15_1 C16_1 1.366(15) .
C15_1 H15_1 0.9500 .
C16_1 C17_1 1.423(12) .
C16_1 H16_1 0.9500 .
C17_1 H17_1 0.9500 .
C18_1 C22_1 1.544(13) .
C18_1 H18_1 1.0000 .
C20_1 C21_1 1.491(16) .
C20_1 C28_1 1.531(17) .
C20_1 H20_1 1.0000 .
C21_1 C22_1 1.506(14) .
C21_1 H21_1 1.0000 .
C22_1 H22_1 1.0000 .
C24_1 C27_1 1.495(16) .
C24_1 C26_1 1.529(19) .
C26_1 H26A_1 0.9800 .
C26_1 H26B_1 0.9800 .
C26_1 H26C_1 0.9800 .
C27_1 H27A_1 0.9800 .
C27_1 H27B_1 0.9800 .
C27_1 H27C_1 0.9800 .
C28_1 O29_1^b 1.319(19) .
C28_1 O29_1^a 1.503(17) .
C28_1 H28A_1^a 0.9900 .
C28_1 H28B_1^a 0.9900 .
C28_1 H28A_1^b 0.9900 .
C28_1 H28B_1^b 0.9900 .
O29_1^a Si30_1^a 1.651(13) .
Si30_1^a C31_1^a 1.873(11) .
Si30_1^a C32_1^a 1.873(12) .
Si30_1^a C33_1^a 1.898(12) .
C31_1^a H31A_1^a 0.9800 .
C31_1^a H31B_1^a 0.9800 .
C31_1^a H31C_1^a 0.9800 .
C32_1^a H32A_1^a 0.9800 .
C32_1^a H32B_1^a 0.9800 .
C32_1^a H32C_1^a 0.9800 .
C33_1^a C36_1^a 1.50(2) .
C33_1^a C34_1^a 1.56(2) .
C33_1^a C35_1^a 1.59(2) .
C34_1^a H34A_1^a 0.9800 .
C34_1^a H34B_1^a 0.9800 .
C34_1^a H34C_1^a 0.9800 .
C35_1^a H35A_1^a 0.9800 .
C35_1^a H35B_1^a 0.9800 .
C35_1^a H35C_1^a 0.9800 .
C36_1^a H36A_1^a 0.9800 .
C36_1^a H36B_1^a 0.9800 .
C36_1^a H36C_1^a 0.9800 .
O29_1^b Si30_1^b 1.634(18) .
Si30_1^b C31_1^b 1.865(12) .
Si30_1^b C33_1^b 1.876(12) .
Si30_1^b C32_1^b 1.894(12) .
C31_1^b H31D_1^b 0.9800 .
C31_1^b H31E_1^b 0.9800 .
C31_1^b H31F_1^b 0.9800 .
C32_1^b H32D_1^b 0.9800 .
C32_1^b H32E_1^b 0.9800 .
C32_1^b H32F_1^b 0.9800 .
C33_1^b C36_1^b 1.49(2) .
C33_1^b C35_1^b 1.52(2) .
C33_1^b C34_1^b 1.61(2) .
C34_1^b H34D_1^b 0.9800 .
C34_1^b H34E_1^b 0.9800 .
C34_1^b H34F_1^b 0.9800 .
C35_1^b H35D_1^b 0.9800 .
C35_1^b H35E_1^b 0.9800 .
C35_1^b H35F_1^b 0.9800 .
C36_1^b H36D_1^b 0.9800 .
C36_1^b H36E_1^b 0.9800 .
C36_1^b H36F_1^b 0.9800 .
O1_2 C2_2 1.261(9) .
O19_2 C18_2 1.413(8) .
O19_2 C20_2 1.451(10) .
O23_2 C22_2 1.416(9) .
O23_2 C24_2 1.451(11) .
N3_2 C4_2 1.384(9) .
N3_2 C2_2 1.390(8) .
N3_2 H3_2 0.8800 .
N5_2 C4_2 1.331(9) .
N5_2 C6_2 1.357(8) .
N8_2 C9_2 1.300(10) .
N8_2 C7_2 1.400(8) .
N10_2 C6_2 1.381(9) .
N10_2 C9_2 1.413(9) .
N10_2 C18_2 1.472(9) .
N11_2 C4_2 1.337(9) .
N11_2 H11A_2 0.8800 .
N11_2 H11B_2 0.8800 .
C2_2 C7_2 1.398(10) .
C6_2 C7_2 1.373(10) .
C9_2 C12_2 1.469(9) .
C12_2 C17_2 1.374(12) .
C12_2 C13_2 1.388(12) .
C13_2 C14_2 1.383(11) .
C13_2 H13_2 0.9500 .
C14_2 C15_2 1.371(16) .
C14_2 H14_2 0.9500 .
C15_2 C16_2 1.355(16) .
C15_2 H15_2 0.9500 .
C16_2 C17_2 1.418(11) .
C16_2 H16_2 0.9500 .
C17_2 H17_2 0.9500 .
C18_2 C22_2 1.536(10) .
C18_2 H18_2 1.0000 .
C20_2 C28_2 1.490(10) .
C20_2 C21_2 1.525(10) .
C20_2 H20_2 1.0000 .
C21_2 O25_2^a 1.390(12) .
C21_2 O25_2^b 1.500(15) .
C21_2 C22_2 1.520(9) .
C21_2 H21_2^a 1.0000 .
C22_2 H22_2 1.0000 .
C24_2 O25_2^b 1.311(13) .
C24_2 C26_2^a 1.449(17) .
C24_2 O25_2^a 1.503(13) .
C24_2 C27_2^b 1.518(17) .
C24_2 C26_2^b 1.525(17) .
C24_2 C27_2^a 1.583(19) .
C26_2^a H26A_2^a 0.9800 .
C26_2^a H26B_2^a 0.9800 .
C26_2^a H26C_2^a 0.9800 .
C27_2^a H27A_2^a 0.9800 .
C27_2^a H27B_2^a 0.9800 .
C27_2^a H27C_2^a 0.9800 .
C26_2^b H26D_2^b 0.9800 .
C26_2^b H26E_2^b 0.9800 .
C26_2^b H26F_2^b 0.9800 .
C27_2^b H27D_2^b 0.9800 .
C27_2^b H27E_2^b 0.9800 .
C27_2^b H27F_2^b 0.9800 .
C28_2 O29_2^a 1.41(2) .
C28_2 O29_2^b 1.413(13) .
C28_2 H28A_2^a 0.9900 .
C28_2 H28B_2^a 0.9900 .
C28_2 H28A_2^b 0.9900 .
C28_2 H28B_2^b 0.9900 .
O29_2^a Si30_2^a 1.64(2) .
Si30_2^a C33_2^a 1.87(2) .
Si30_2^a C31_2^a 1.88(2) .
Si30_2^a C32_2^a 1.89(2) .
C31_2^a H31A_2^a 0.9800 .
C31_2^a H31B_2^a 0.9800 .
C31_2^a H31C_2^a 0.9800 .
C32_2^a H32A_2^a 0.9800 .
C32_2^a H32B_2^a 0.9800 .
C32_2^a H32C_2^a 0.9800 .
C33_2^a C35_2^a 1.55(3) .
C33_2^a C36_2^a 1.55(3) .
C33_2^a C34_2^a 1.55(2) .
C34_2^a H34A_2^a 0.9800 .
C34_2^a H34B_2^a 0.9800 .
C34_2^a H34C_2^a 0.9800 .
C35_2^a H35A_2^a 0.9800 .
C35_2^a H35B_2^a 0.9800 .
C35_2^a H35C_2^a 0.9800 .
C36_2^a H36A_2^a 0.9800 .
C36_2^a H36B_2^a 0.9800 .
C36_2^a H36C_2^a 0.9800 .
O29_2^b Si30_2^b 1.643(13) .
Si30_2^b C33_2^b 1.854(13) .
Si30_2^b C32_2^b 1.870(13) .
Si30_2^b C31_2^b 1.890(11) .
C31_2^b H31D_2^b 0.9800 .
C31_2^b H31E_2^b 0.9800 .
C31_2^b H31F_2^b 0.9800 .
C32_2^b H32D_2^b 0.9800 .
C32_2^b H32E_2^b 0.9800 .
C32_2^b H32F_2^b 0.9800 .
C33_2^b C35_2^b 1.541(17) .
C33_2^b C34_2^b 1.545(14) .
C33_2^b C36_2^b 1.562(17) .
C34_2^b H34D_2^b 0.9800 .
C34_2^b H34E_2^b 0.9800 .
C34_2^b H34F_2^b 0.9800 .
C35_2^b H35D_2^b 0.9800 .
C35_2^b H35E_2^b 0.9800 .
C35_2^b H35F_2^b 0.9800 .
C36_2^b H36D_2^b 0.9800 .
C36_2^b H36E_2^b 0.9800 .
C36_2^b H36F_2^b 0.9800 .
Si30_3 O29_3 1.640(9) .
Si30_3 C33_3 1.820(14) .
Si30_3 C31_3 1.840(15) .
Si30_3 C32_3 1.889(11) .
O1_3 C2_3 1.260(8) .
O19_3 C18_3 1.425(10) .
O19_3 C20_3 1.454(10) .
O23_3 C22_3 1.415(10) .
O23_3 C24_3 1.443(11) .
O25_3 C24_3 1.401(13) .
O25_3 C21_3 1.414(9) .
O29_3 C28_3 1.439(11) .
N3_3 C4_3 1.380(9) .
N3_3 C2_3 1.399(11) .
N3_3 H3_3 0.8800 .
N5_3 C4_3 1.326(10) .
N5_3 C6_3 1.358(11) .
N8_3 C9_3 1.321(9) .
N8_3 C7_3 1.371(12) .
N10_3 C6_3 1.375(11) .
N10_3 C9_3 1.395(11) .
N10_3 C18_3 1.467(8) .
N11_3 C4_3 1.332(11) .
N11_3 H11A_3 0.8800 .
N11_3 H11B_3 0.8800 .
C2_3 C7_3 1.399(11) .
C6_3 C7_3 1.360(10) .
C9_3 C12_3 1.485(11) .
C12_3 C13_3 1.379(12) .
C12_3 C17_3 1.393(10) .
C13_3 C14_3 1.381(13) .
C13_3 H13_3 0.9500 .
C14_3 C15_3 1.380(13) .
C14_3 H14_3 0.9500 .
C15_3 C16_3 1.357(14) .
C15_3 H15_3 0.9500 .
C16_3 C17_3 1.406(13) .
C16_3 H16_3 0.9500 .
C17_3 H17_3 0.9500 .
C18_3 C22_3 1.532(11) .
C18_3 H18_3 1.0000 .
C20_3 C28_3 1.486(13) .
C20_3 C21_3 1.514(12) .
C20_3 H20_3 1.0000 .
C21_3 C22_3 1.553(12) .
C21_3 H21_3 1.0000 .
C22_3 H22_3 1.0000 .
C24_3 C27_3 1.496(14) .
C24_3 C26_3 1.545(13) .
C26_3 H26A_3 0.9800 .
C26_3 H26B_3 0.9800 .
C26_3 H26C_3 0.9800 .
C27_3 H27A_3 0.9800 .
C27_3 H27B_3 0.9800 .
C27_3 H27C_3 0.9800 .
C28_3 H28A_3 0.9900 .
C28_3 H28B_3 0.9900 .
C31_3 H31A_3 0.9800 .
C31_3 H31B_3 0.9800 .
C31_3 H31C_3 0.9800 .
C32_3 H32A_3 0.9800 .
C32_3 H32B_3 0.9800 .
C32_3 H32C_3 0.9800 .
C33_3 C35_3 1.514(14) .
C33_3 C36_3 1.543(16) .
C33_3 C34_3 1.582(17) .
C34_3 H34A_3 0.9800 .
C34_3 H34B_3 0.9800 .
C34_3 H34C_3 0.9800 .
C35_3 H35A_3 0.9800 .
C35_3 H35B_3 0.9800 .
C35_3 H35C_3 0.9800 .
C36_3 H36A_3 0.9800 .
C36_3 H36B_3 0.9800 .
C36_3 H36C_3 0.9800 .
O1_4 C2_4 1.234(8) .
O19_4 C18_4 1.417(10) .
O19_4 C20_4 1.435(11) .
O23_4 C24_4 1.418(13) .
O23_4 C22_4 1.427(10) .
O25_4 C24_4 1.453(15) .
O25_4 C21_4 1.457(11) .
N3_4 C4_4 1.369(8) .
N3_4 C2_4 1.389(9) .
N3_4 H3_4 0.8800 .
N5_4 C6_4 1.340(9) .
N5_4 C4_4 1.345(8) .
N8_4 C9_4 1.317(9) .
N8_4 C7_4 1.376(9) .
N10_4 C6_4 1.384(8) .
N10_4 C9_4 1.386(10) .
N10_4 C18_4 1.462(8) .
N11_4 C4_4 1.310(9) .
N11_4 H11A_4 0.8800 .
N11_4 H11B_4 0.8800 .
C2_4 C7_4 1.427(9) .
C6_4 C7_4 1.368(9) .
C9_4 C12_4 1.493(10) .
C12_4 C13_4 1.387(12) .
C12_4 C17_4 1.389(11) .
C13_4 C14_4 1.388(11) .
C13_4 H13_4 0.9500 .
C14_4 C15_4 1.400(15) .
C14_4 H14_4 0.9500 .
C15_4 C16_4 1.379(16) .
C15_4 H15_4 0.9500 .
C16_4 C17_4 1.398(12) .
C16_4 H16_4 0.9500 .
C17_4 H17_4 0.9500 .
C18_4 C22_4 1.545(10) .
C18_4 H18_4 1.0000 .
C20_4 C28_4 1.516(15) .
C20_4 C21_4 1.529(12) .
C20_4 H20_4 1.0000 .
C21_4 C22_4 1.516(13) .
C21_4 H21_4 1.0000 .
C22_4 H22_4 1.0000 .
C24_4 C27_4 1.509(13) .
C24_4 C26_4 1.517(15) .
C26_4 H26A_4 0.9800 .
C26_4 H26B_4 0.9800 .
C26_4 H26C_4 0.9800 .
C27_4 H27A_4 0.9800 .
C27_4 H27B_4 0.9800 .
C27_4 H27C_4 0.9800 .
C28_4 O29_4^a 1.435(19) .
C28_4 O29_4^b 1.442(17) .
C28_4 H28A_4^a 0.9900 .
C28_4 H28B_4^a 0.9900 .
C28_4 H28A_4^b 0.9900 .
C28_4 H28B_4^b 0.9900 .
O29_4^a Si30_4^a 1.645(19) .
Si30_4^a C32_4^a 1.843(16) .
Si30_4^a C31_4^a 1.860(18) .
Si30_4^a C33_4^a 1.904(16) .
C31_4^a H31A_4^a 0.9800 .
C31_4^a H31B_4^a 0.9800 .
C31_4^a H31C_4^a 0.9800 .
C32_4^a H32A_4^a 0.9800 .
C32_4^a H32B_4^a 0.9800 .
C32_4^a H32C_4^a 0.9800 .
C33_4^a C34_4^a 1.52(2) .
C33_4^a C36_4^a 1.52(2) .
C33_4^a C35_4^a 1.59(2) .
C34_4^a H34A_4^a 0.9800 .
C34_4^a H34B_4^a 0.9800 .
C34_4^a H34C_4^a 0.9800 .
C35_4^a H35A_4^a 0.9800 .
C35_4^a H35B_4^a 0.9800 .
C35_4^a H35C_4^a 0.9800 .
C36_4^a H36A_4^a 0.9800 .
C36_4^a H36B_4^a 0.9800 .
C36_4^a H36C_4^a 0.9800 .
O29_4^b Si30_4^b 1.646(16) .
Si30_4^b C33_4^b 1.875(18) .
Si30_4^b C31_4^b 1.885(18) .
Si30_4^b C32_4^b 1.89(2) .
C31_4^b H31D_4^b 0.9800 .
C31_4^b H31E_4^b 0.9800 .
C31_4^b H31F_4^b 0.9800 .
C32_4^b H32D_4^b 0.9800 .
C32_4^b H32E_4^b 0.9800 .
C32_4^b H32F_4^b 0.9800 .
C33_4^b C34_4^b 1.52(2) .
C33_4^b C35_4^b 1.53(2) .
C33_4^b C36_4^b 1.54(2) .
C34_4^b H34D_4^b 0.9800 .
C34_4^b H34E_4^b 0.9800 .
C34_4^b H34F_4^b 0.9800 .
C35_4^b H35D_4^b 0.9800 .
C35_4^b H35E_4^b 0.9800 .
C35_4^b H35F_4^b 0.9800 .
C36_4^b H36D_4^b 0.9800 .
C36_4^b H36E_4^b 0.9800 .
C36_4^b H36F_4^b 0.9800 .
O1_5 C2_5 1.266(8) .
O19_5 C18_5 1.392(13) .
O19_5 C20_5 1.438(14) .
O23_5 C24_5 1.418(11) .
O23_5 C22_5 1.421(10) .
O25_5 C24_5 1.377(13) .
O25_5 C21_5 1.424(10) .
N3_5 C4_5 1.379(9) .
N3_5 C2_5 1.380(10) .
N3_5 H3_5 0.8800 .
N5_5 C4_5 1.331(10) .
N5_5 C6_5 1.342(10) .
N8_5 C9_5 1.337(9) .
N8_5 C7_5 1.390(11) .
N10_5 C6_5 1.381(10) .
N10_5 C9_5 1.387(11) .
N10_5 C18_5 1.460(8) .
N11_5 C4_5 1.313(11) .
N11_5 H11A_5 0.8800 .
N11_5 H11B_5 0.8800 .
C2_5 C7_5 1.386(10) .
C6_5 C7_5 1.379(10) .
C9_5 C12_5 1.467(12) .
C12_5 C13_5 1.382(14) .
C12_5 C17_5 1.384(13) .
C13_5 C14_5 1.372(14) .
C13_5 H13_5 0.9500 .
C14_5 C15_5 1.380(17) .
C14_5 H14_5 0.9500 .
C15_5 C16_5 1.377(18) .
C15_5 H15_5 0.9500 .
C16_5 C17_5 1.438(14) .
C16_5 H16_5 0.9500 .
C17_5 H17_5 0.9500 .
C18_5 C22_5 1.535(12) .
C18_5 H18_5 1.0000 .
C20_5 C21_5 1.510(15) .
C20_5 C28_5 1.518(16) .
C20_5 H20_5 1.0000 .
C21_5 C22_5 1.515(12) .
C21_5 H21_5 1.0000 .
C22_5 H22_5 1.0000 .
C24_5 C26_5 1.490(17) .
C24_5 C27_5 1.578(18) .
C26_5 H26A_5 0.9800 .
C26_5 H26B_5 0.9800 .
C26_5 H26C_5 0.9800 .
C27_5 H27A_5 0.9800 .
C27_5 H27B_5 0.9800 .
C27_5 H27C_5 0.9800 .
C28_5 O29_5^a 1.344(17) .
C28_5 O29_5^b 1.42(2) .
C28_5 H28A_5^a 0.9900 .
C28_5 H28B_5^a 0.9900 .
C28_5 H28A_5^b 0.9900 .
C28_5 H28B_5^b 0.9900 .
O29_5^a Si30_5^a 1.664(14) .
Si30_5^a C33_5^a 1.845(16) .
Si30_5^a C32_5^a 1.874(18) .
Si30_5^a C31_5^a 1.876(18) .
C31_5^a H31A_5^a 0.9800 .
C31_5^a H31B_5^a 0.9800 .
C31_5^a H31C_5^a 0.9800 .
C32_5^a H32A_5^a 0.9800 .
C32_5^a H32B_5^a 0.9800 .
C32_5^a H32C_5^a 0.9800 .
C33_5^a C34_5^a 1.518(19) .
C33_5^a C36_5^a 1.529(19) .
C33_5^a C35_5^a 1.58(2) .
C34_5^a H34A_5^a 0.9800 .
C34_5^a H34B_5^a 0.9800 .
C34_5^a H34C_5^a 0.9800 .
C35_5^a H35A_5^a 0.9800 .
C35_5^a H35B_5^a 0.9800 .
C35_5^a H35C_5^a 0.9800 .
C36_5^a H36A_5^a 0.9800 .
C36_5^a H36B_5^a 0.9800 .
C36_5^a H36C_5^a 0.9800 .
O29_5^b Si30_5^b 1.66(2) .
Si30_5^b C32_5^b 1.86(2) .
Si30_5^b C31_5^b 1.87(2) .
Si30_5^b C33_5^b 1.91(2) .
C31_5^b H31D_5^b 0.9800 .
C31_5^b H31E_5^b 0.9800 .
C31_5^b H31F_5^b 0.9800 .
C32_5^b H32D_5^b 0.9800 .
C32_5^b H32E_5^b 0.9800 .
C32_5^b H32F_5^b 0.9800 .
C33_5^b C35_5^b 1.53(3) .
C33_5^b C36_5^b 1.53(3) .
C33_5^b C34_5^b 1.54(3) .
C34_5^b H34D_5^b 0.9800 .
C34_5^b H34E_5^b 0.9800 .
C34_5^b H34F_5^b 0.9800 .
C35_5^b H35D_5^b 0.9800 .
C35_5^b H35E_5^b 0.9800 .
C35_5^b H35F_5^b 0.9800 .
C36_5^b H36D_5^b 0.9800 .
C36_5^b H36E_5^b 0.9800 .
C36_5^b H36F_5^b 0.9800 .
O1_6 C2_6 1.250(8) .
O19_6 C18_6 1.410(9) .
O19_6 C20_6 1.449(9) .
O23_6 C24_6 1.386(11) .
O23_6 C22_6 1.397(10) .
O25_6 C21_6 1.373(12) .
O25_6 C24_6 1.436(14) .
N3_6 C2_6 1.380(8) .
N3_6 C4_6 1.388(9) .
N3_6 H3_6 0.8800 .
N5_6 C4_6 1.323(9) .
N5_6 C6_6 1.353(9) .
N8_6 C9_6 1.310(8) .
N8_6 C7_6 1.374(8) .
N10_6 C6_6 1.376(8) .
N10_6 C9_6 1.396(9) .
N10_6 C18_6 1.460(8) .
N11_6 C4_6 1.346(9) .
N11_6 H11A_6 0.8800 .
N11_6 H11B_6 0.8800 .
C2_6 C7_6 1.420(9) .
C6_6 C7_6 1.379(9) .
C9_6 C12_6 1.483(9) .
C12_6 C13_6 1.372(10) .
C12_6 C17_6 1.375(9) .
C13_6 C14_6 1.395(10) .
C13_6 H13_6 0.9500 .
C14_6 C15_6 1.399(11) .
C14_6 H14_6 0.9500 .
C15_6 C16_6 1.357(11) .
C15_6 H15_6 0.9500 .
C16_6 C17_6 1.386(10) .
C16_6 H16_6 0.9500 .
C17_6 H17_6 0.9500 .
C18_6 C22_6 1.512(11) .
C18_6 H18_6 1.0000 .
C20_6 C28_6 1.496(12) .
C20_6 C21_6 1.542(14) .
C20_6 H20_6 1.0000 .
C21_6 C22_6 1.486(11) .
C21_6 H21_6 1.0000 .
C22_6 H22_6 1.0000 .
C24_6 C26_6 1.440(16) .
C24_6 C27_6 1.494(15) .
C26_6 H26A_6 0.9800 .
C26_6 H26B_6 0.9800 .
C26_6 H26C_6 0.9800 .
C27_6 H27A_6 0.9800 .
C27_6 H27B_6 0.9800 .
C27_6 H27C_6 0.9800 .
C28_6 O29_6^a 1.424(14) .
C28_6 O29_6^b 1.45(2) .
C28_6 H28A_6^a 0.9900 .
C28_6 H28B_6^a 0.9900 .
C28_6 H28A_6^b 0.9900 .
C28_6 H28B_6^b 0.9900 .
O29_6^a Si30_6^a 1.602(12) .
Si30_6^a C31_6^a 1.84(2) .
Si30_6^a C32_6^a 1.888(19) .
Si30_6^a C33_6^a 1.91(2) .
C31_6^a H31A_6^a 0.9800 .
C31_6^a H31B_6^a 0.9800 .
C31_6^a H31C_6^a 0.9800 .
C32_6^a H32A_6^a 0.9800 .
C32_6^a H32B_6^a 0.9800 .
C32_6^a H32C_6^a 0.9800 .
C33_6^a C35_6^a 1.54(2) .
C33_6^a C34_6^a 1.55(2) .
C33_6^a C36_6^a 1.58(2) .
C34_6^a H34A_6^a 0.9800 .
C34_6^a H34B_6^a 0.9800 .
C34_6^a H34C_6^a 0.9800 .
C35_6^a H35A_6^a 0.9800 .
C35_6^a H35B_6^a 0.9800 .
C35_6^a H35C_6^a 0.9800 .
C36_6^a H36A_6^a 0.9800 .
C36_6^a H36B_6^a 0.9800 .
C36_6^a H36C_6^a 0.9800 .
O29_6^b Si30_6^b 1.62(2) .
Si30_6^b C31_6^b 1.88(3) .
Si30_6^b C32_6^b 1.89(3) .
Si30_6^b C33_6^b 1.90(2) .
C31_6^b H31D_6^b 0.9800 .
C31_6^b H31E_6^b 0.9800 .
C31_6^b H31F_6^b 0.9800 .
C32_6^b H32D_6^b 0.9800 .
C32_6^b H32E_6^b 0.9800 .
C32_6^b H32F_6^b 0.9800 .
C33_6^b C34_6^b 1.50(3) .
C33_6^b C35_6^b 1.53(3) .
C33_6^b C36_6^b 1.56(3) .
C34_6^b H34D_6^b 0.9800 .
C34_6^b H34E_6^b 0.9800 .
C34_6^b H34F_6^b 0.9800 .
C35_6^b H35D_6^b 0.9800 .
C35_6^b H35E_6^b 0.9800 .
C35_6^b H35F_6^b 0.9800 .
C36_6^b H36D_6^b 0.9800 .
C36_6^b H36E_6^b 0.9800 .
C36_6^b H36F_6^b 0.9800 .
O1_7 C2_7 1.237(10) .
N3_7 C4_7 1.377(12) .
N3_7 C2_7 1.394(10) .
N3_7 H3_7 0.8800 .
N5_7 C4_7 1.320(11) .
N5_7 C6_7 1.400(11) .
N8_7 C9_7 1.335(12) .
N8_7 C7_7 1.402(10) .
N10_7 C9_7 1.377(12) .
N10_7 C6_7 1.390(9) .
N10_7 C18_7^b 1.407(17) .
N10_7 C18_7^a 1.525(17) .
N11_7 C4_7 1.338(12) .
N11_7 H11A_7 0.8800 .
N11_7 H11B_7 0.8800 .
C2_7 C7_7 1.402(11) .
C6_7 C7_7 1.340(13) .
C9_7 C12_7 1.492(10) .
C12_7 C13_7 1.358(15) .
C12_7 C17_7 1.396(14) .
C13_7 C14_7 1.419(12) .
C13_7 H13_7 0.9500 .
C14_7 C15_7 1.360(18) .
C14_7 H14_7 0.9500 .
C15_7 C16_7 1.399(19) .
C15_7 H15_7 0.9500 .
C16_7 C17_7 1.423(15) .
C16_7 H16_7 0.9500 .
C17_7 H17_7 0.9500 .
C28_7^a O29_7^a 1.430(18) .
C28_7^a C20_7^a 1.49(2) .
C28_7^a H28A_7^a 0.9900 .
C28_7^a H28B_7^a 0.9900 .
O29_7^a Si30_7^a 1.668(14) .
Si30_7^a C33_7^a 1.85(2) .
Si30_7^a C31_7^a 1.869(19) .
Si30_7^a C32_7^a 1.88(2) .
C31_7^a H31A_7^a 0.9800 .
C31_7^a H31B_7^a 0.9800 .
C31_7^a H31C_7^a 0.9800 .
C32_7^a H32A_7^a 0.9800 .
C32_7^a H32B_7^a 0.9800 .
C32_7^a H32C_7^a 0.9800 .
C33_7^a C34_7^a 1.52(2) .
C33_7^a C36_7^a 1.54(2) .
C33_7^a C35_7^a 1.55(2) .
C34_7^a H34A_7^a 0.9800 .
C34_7^a H34B_7^a 0.9800 .
C34_7^a H34C_7^a 0.9800 .
C35_7^a H35A_7^a 0.9800 .
C35_7^a H35B_7^a 0.9800 .
C35_7^a H35C_7^a 0.9800 .
C36_7^a H36A_7^a 0.9800 .
C36_7^a H36B_7^a 0.9800 .
C36_7^a H36C_7^a 0.9800 .
C18_7^a O19_7^a 1.427(17) .
C18_7^a C22_7^a 1.578(18) .
C18_7^a H18_7^a 1.0000 .
O19_7^a C20_7^a 1.459(16) .
C20_7^a C21_7^a 1.523(17) .
C20_7^a H20_7^a 1.0000 .
C21_7^a O25_7^a 1.416(14) .
C21_7^a C22_7^a 1.561(16) .
C21_7^a H21_7^a 1.0000 .
C22_7^a O23_7^a 1.445(18) .
C22_7^a H22_7^a 1.0000 .
O23_7^a C24_7^a 1.47(2) .
C24_7^a O25_7^a 1.421(19) .
C24_7^a C26_7^a 1.51(2) .
C24_7^a C27_7^a 1.52(2) .
C26_7^a H26A_7^a 0.9800 .
C26_7^a H26B_7^a 0.9800 .
C26_7^a H26C_7^a 0.9800 .
C27_7^a H27A_7^a 0.9800 .
C27_7^a H27B_7^a 0.9800 .
C27_7^a H27C_7^a 0.9800 .
C28_7^b O29_7^b 1.426(17) .
C28_7^b C20_7^b 1.497(18) .
C28_7^b H28A_7^b 0.9900 .
C28_7^b H28B_7^b 0.9900 .
O29_7^b Si30_7^b 1.639(11) .
Si30_7^b C33_7^b 1.875(15) .
Si30_7^b C31_7^b 1.876(16) .
Si30_7^b C32_7^b 1.882(15) .
C31_7^b H31D_7^b 0.9800 .
C31_7^b H31E_7^b 0.9800 .
C31_7^b H31F_7^b 0.9800 .
C32_7^b H32D_7^b 0.9800 .
C32_7^b H32E_7^b 0.9800 .
C32_7^b H32F_7^b 0.9800 .
C33_7^b C35_7^b 1.51(2) .
C33_7^b C34_7^b 1.54(2) .
C33_7^b C36_7^b 1.556(19) .
C34_7^b H34D_7^b 0.9800 .
C34_7^b H34E_7^b 0.9800 .
C34_7^b H34F_7^b 0.9800 .
C35_7^b H35D_7^b 0.9800 .
C35_7^b H35E_7^b 0.9800 .
C35_7^b H35F_7^b 0.9800 .
C36_7^b H36D_7^b 0.9800 .
C36_7^b H36E_7^b 0.9800 .
C36_7^b H36F_7^b 0.9800 .
C18_7^b O19_7^b 1.391(17) .
C18_7^b C22_7^b 1.543(19) .
C18_7^b H18A_7^b 1.0000 .
O19_7^b C20_7^b 1.446(17) .
C20_7^b C21_7^b 1.519(16) .
C20_7^b H20A_7^b 1.0000 .
C21_7^b O25_7^b 1.424(15) .
C21_7^b C22_7^b 1.504(18) .
C21_7^b H21A_7^b 1.0000 .
C22_7^b O23_7^b 1.416(18) .
C22_7^b H22A_7^b 1.0000 .
O23_7^b C24_7^b 1.464(15) .
C24_7^b O25_7^b 1.420(15) .
C24_7^b C27_7^b 1.441(19) .
C24_7^b C26_7^b 1.52(2) .
C26_7^b H26D_7^b 0.9800 .
C26_7^b H26E_7^b 0.9800 .
C26_7^b H26F_7^b 0.9800 .
C27_7^b H27D_7^b 0.9800 .
C27_7^b H27E_7^b 0.9800 .
C27_7^b H27F_7^b 0.9800 .
O1_8 C2_8 1.253(8) .
O19_8 C18_8 1.407(10) .
O19_8 C20_8 1.433(11) .
O23_8 C22_8 1.436(9) .
O23_8 C24_8 1.445(11) .
O25_8 C24_8 1.404(16) .
O25_8 C21_8 1.431(10) .
N3_8 C2_8 1.388(9) .
N3_8 C4_8 1.389(9) .
N3_8 H3_8 0.8800 .
N5_8 C4_8 1.326(10) .
N5_8 C6_8 1.339(10) .
N8_8 C9_8 1.314(9) .
N8_8 C7_8 1.378(9) .
N10_8 C6_8 1.386(9) .
N10_8 C9_8 1.400(10) .
N10_8 C18_8 1.474(8) .
N11_8 C4_8 1.340(10) .
N11_8 H11A_8 0.8800 .
N11_8 H11B_8 0.8800 .
C2_8 C7_8 1.397(10) .
C6_8 C7_8 1.389(10) .
C9_8 C12_8 1.483(10) .
C12_8 C13_8 1.378(12) .
C12_8 C17_8 1.383(14) .
C13_8 C14_8 1.358(13) .
C13_8 H13_8 0.9500 .
C14_8 C15_8 1.407(18) .
C14_8 H14_8 0.9500 .
C15_8 C16_8 1.371(18) .
C15_8 H15_8 0.9500 .
C16_8 C17_8 1.404(14) .
C16_8 H16_8 0.9500 .
C17_8 H17_8 0.9500 .
C18_8 C22_8 1.523(12) .
C18_8 H18_8 1.0000 .
C20_8 C28_8 1.510(13) .
C20_8 C21_8 1.524(17) .
C20_8 H20_8 1.0000 .
C21_8 C22_8 1.543(13) .
C21_8 H21_8 1.0000 .
C22_8 H22_8 1.0000 .
C24_8 C27_8 1.497(17) .
C24_8 C26_8 1.515(11) .
C26_8 H26A_8 0.9800 .
C26_8 H26B_8 0.9800 .
C26_8 H26C_8 0.9800 .
C27_8 H27A_8 0.9800 .
C27_8 H27B_8 0.9800 .
C27_8 H27C_8 0.9800 .
C28_8 O29_8^a 1.385(14) .
C28_8 O29_8^b 1.572(16) .
C28_8 H28A_8^a 0.9900 .
C28_8 H28B_8^a 0.9900 .
C28_8 H28A_8^b 0.9900 .
C28_8 H28B_8^b 0.9900 .
O29_8^a Si30_8^a 1.662(11) .
Si30_8^a C31_8^a 1.824(17) .
Si30_8^a C32_8^a 1.90(2) .
Si30_8^a C33_8^a 1.905(17) .
C31_8^a H31A_8^a 0.9800 .
C31_8^a H31B_8^a 0.9800 .
C31_8^a H31C_8^a 0.9800 .
C32_8^a H32A_8^a 0.9800 .
C32_8^a H32B_8^a 0.9800 .
C32_8^a H32C_8^a 0.9800 .
C33_8^a C34_8^a 1.52(2) .
C33_8^a C35_8^a 1.53(2) .
C33_8^a C36_8^a 1.55(2) .
C34_8^a H34A_8^a 0.9800 .
C34_8^a H34B_8^a 0.9800 .
C34_8^a H34C_8^a 0.9800 .
C35_8^a H35A_8^a 0.9800 .
C35_8^a H35B_8^a 0.9800 .
C35_8^a H35C_8^a 0.9800 .
C36_8^a H36A_8^a 0.9800 .
C36_8^a H36B_8^a 0.9800 .
C36_8^a H36C_8^a 0.9800 .
Si30_8^b O29_8^b 1.638(10) .
Si30_8^b C32_8^b 1.852(18) .
Si30_8^b C33_8^b 1.870(19) .
Si30_8^b C31_8^b 1.88(2) .
C31_8^b H31D_8^b 0.9800 .
C31_8^b H31E_8^b 0.9800 .
C31_8^b H31F_8^b 0.9800 .
C32_8^b H32D_8^b 0.9800 .
C32_8^b H32E_8^b 0.9800 .
C32_8^b H32F_8^b 0.9800 .
C33_8^b C34_8^b 1.49(2) .
C33_8^b C36_8^b 1.55(2) .
C33_8^b C35_8^b 1.57(2) .
C34_8^b H34D_8^b 0.9800 .
C34_8^b H34E_8^b 0.9800 .
C34_8^b H34F_8^b 0.9800 .
C35_8^b H35D_8^b 0.9800 .
C35_8^b H35E_8^b 0.9800 .
C35_8^b H35F_8^b 0.9800 .
C36_8^b H36D_8^b 0.9800 .
C36_8^b H36E_8^b 0.9800 .
C36_8^b H36F_8^b 0.9800 .
P41_11 F43_11 1.48(2) .
P41_11 F47_11 1.48(3) .
P41_11 F45_11 1.50(3) .
P41_11 F46_11 1.505(18) .
P41_11 F42_11 1.534(16) .
P41_11 F44_11 1.557(16) .
P41_12 F46_12 1.55(2) .
P41_12 F44_12 1.55(2) .
P41_12 F42_12 1.56(2) .
P41_12 F43_12 1.57(2) .
P41_12 F45_12 1.58(2) .
P41_12 F47_12 1.67(2) .
F45_12 F45_12_$1 1.70(6) 2_775
N41_21^a C42_21^a 1.18(2) .
C42_21^a C43_21^a 1.49(2) .
N41_22 C42_22^a 1.147(19) .
N41_22 C42_22^b 1.22(2) .
C42_22^a C43_22^a 1.48(2) .
C42_22^b C43_22^b 1.49(2) .
N41_23 C42_23^b 1.13(2) .
N41_23 C42_23^a 1.193(19) .
C42_23^b C43_23^b 1.44(2) .
C42_23^a C43_23^a 1.46(2) .
N41_24^a C42_24^a 1.14(2) .
C42_24^a C43_24^a 1.43(2) .
N41_25^a C42_25^a 1.097(11) .
C42_25^a C43_25^a 1.473(13) .
N41_26^a C42_26^a 1.16(3) .
C42_26^a C43_26^a 1.48(3) .
C43_26^a C43_26^a_$2 1.84(10) 2_675
N41_28^a C42_28^a 1.24(2) .
C42_28^a C43_28^a 1.43(3) .
N41_29^b C42_29^b 1.120(15) .
C42_29^b C43_29^b 1.46(2) .
N41_30^a C42_30^a 1.17(2) .
C42_30^a C43_30^a 1.51(2) .
N41_31 C42_31 1.17(2) .
C42_31 C43_31 1.48(2) .
N41_32^b C42_32^b 1.15(3) .
C42_32^b C43_32^b 1.45(3) .
N41_33^b C42_33^b 1.13(3) .
C42_33^b C43_33^b 1.44(3) .
N41_34^b C42_34^b 1.16(3) .
C42_34^b C43_34^b 1.46(3) .
N41_35^c C42_35^c 1.16(3) .
C42_35^c C43_35^c 1.43(3) .

loop_
_geom_torsion_atom_site_label_1
_geom_torsion_atom_site_label_2
_geom_torsion_atom_site_label_3
_geom_torsion_atom_site_label_4
_geom_torsion
_geom_torsion_site_symmetry_4
K1 O1_1 C2_1 N3_1 44.6(11) .
K1 O1_1 C2_1 C7_1 -136.1(7) .
C4_1 N3_1 C2_1 O1_1 176.3(8) .
C4_1 N3_1 C2_1 C7_1 -3.1(12) .
C6_1 N5_1 C4_1 N11_1 -179.2(9) .
C6_1 N5_1 C4_1 N3_1 -0.3(13) .
C2_1 N3_1 C4_1 N11_1 -179.2(9) .
C2_1 N3_1 C4_1 N5_1 1.8(14) .
C4_1 N5_1 C6_1 C7_1 0.5(13) .
C4_1 N5_1 C6_1 N10_1 178.6(8) .
C9_1 N10_1 C6_1 C7_1 -1.6(9) .
C18_1 N10_1 C6_1 C7_1 177.5(8) .
C9_1 N10_1 C6_1 N5_1 180.0(8) .
C18_1 N10_1 C6_1 N5_1 -0.9(14) .
N5_1 C6_1 C7_1 N8_1 179.7(8) .
N10_1 C6_1 C7_1 N8_1 1.4(9) .
N5_1 C6_1 C7_1 C2_1 -2.2(14) .
N10_1 C6_1 C7_1 C2_1 179.5(7) .
C9_1 N8_1 C7_1 C6_1 -0.6(9) .
C9_1 N8_1 C7_1 C2_1 -178.5(8) .
O1_1 C2_1 C7_1 C6_1 -176.2(8) .
N3_1 C2_1 C7_1 C6_1 3.1(11) .
O1_1 C2_1 C7_1 N8_1 1.5(14) .
N3_1 C2_1 C7_1 N8_1 -179.1(8) .
C7_1 N8_1 C9_1 N10_1 -0.5(9) .
C7_1 N8_1 C9_1 C12_1 179.2(8) .
C6_1 N10_1 C9_1 N8_1 1.3(9) .
C18_1 N10_1 C9_1 N8_1 -177.8(8) .
C6_1 N10_1 C9_1 C12_1 -178.3(8) .
C18_1 N10_1 C9_1 C12_1 2.6(14) .
N8_1 C9_1 C12_1 C17_1 -136.9(10) .
N10_1 C9_1 C12_1 C17_1 42.7(14) .
N8_1 C9_1 C12_1 C13_1 42.1(13) .
N10_1 C9_1 C12_1 C13_1 -138.3(9) .
C17_1 C12_1 C13_1 C14_1 -1.1(15) .
C9_1 C12_1 C13_1 C14_1 179.9(11) .
C12_1 C13_1 C14_1 C15_1 -0.1(18) .
C13_1 C14_1 C15_1 C16_1 0(2) .
C14_1 C15_1 C16_1 C17_1 2(3) .
C13_1 C12_1 C17_1 C16_1 2.6(18) .
C9_1 C12_1 C17_1 C16_1 -178.4(11) .
C15_1 C16_1 C17_1 C12_1 -3(2) .
C20_1 O19_1 C18_1 N10_1 -122.8(8) .
C20_1 O19_1 C18_1 C22_1 2.8(10) .
C6_1 N10_1 C18_1 O19_1 84.9(10) .
C9_1 N10_1 C18_1 O19_1 -96.1(10) .
C6_1 N10_1 C18_1 C22_1 -37.5(13) .
C9_1 N10_1 C18_1 C22_1 141.4(8) .
C18_1 O19_1 C20_1 C21_1 -5.7(11) .
C18_1 O19_1 C20_1 C28_1 118.3(11) .
C24_1 O25_1 C21_1 C20_1 97.1(14) .
C24_1 O25_1 C21_1 C22_1 -18.7(15) .
O19_1 C20_1 C21_1 O25_1 -109.1(10) .
C28_1 C20_1 C21_1 O25_1 134.5(11) .
O19_1 C20_1 C21_1 C22_1 6.0(11) .
C28_1 C20_1 C21_1 C22_1 -110.3(10) .
C24_1 O23_1 C22_1 C21_1 15.3(13) .
C24_1 O23_1 C22_1 C18_1 -100.0(10) .
O25_1 C21_1 C22_1 O23_1 1.8(13) .
C20_1 C21_1 C22_1 O23_1 -123.0(9) .
O25_1 C21_1 C22_1 C18_1 120.6(10) .
C20_1 C21_1 C22_1 C18_1 -4.2(10) .
O19_1 C18_1 C22_1 O23_1 115.0(10) .
N10_1 C18_1 C22_1 O23_1 -121.4(9) .
O19_1 C18_1 C22_1 C21_1 0.9(10) .
N10_1 C18_1 C22_1 C21_1 124.5(8) .
C21_1 O25_1 C24_1 O23_1 27.5(16) .
C21_1 O25_1 C24_1 C27_1 -95.4(15) .
C21_1 O25_1 C24_1 C26_1 140.1(13) .
C22_1 O23_1 C24_1 O25_1 -26.7(14) .
C22_1 O23_1 C24_1 C27_1 102.2(13) .
C22_1 O23_1 C24_1 C26_1 -135.0(15) .
O19_1 C20_1 C28_1 O29_1^b 142(2) .
C21_1 C20_1 C28_1 O29_1^b -98(2) .
O19_1 C20_1 C28_1 O29_1^a 167.0(10) .
C21_1 C20_1 C28_1 O29_1^a -73.0(13) .
C20_1 C28_1 O29_1^a Si30_1^a -172.7(13) .
C28_1 O29_1^a Si30_1^a C31_1^a 132(2) .
C28_1 O29_1^a Si30_1^a C32_1^a 7(2) .
C28_1 O29_1^a Si30_1^a C33_1^a -108.8(18) .
O29_1^a Si30_1^a C33_1^a C36_1^a -180(2) .
C31_1^a Si30_1^a C33_1^a C36_1^a -62(3) .
C32_1^a Si30_1^a C33_1^a C36_1^a 63(3) .
O29_1^a Si30_1^a C33_1^a C34_1^a -55(2) .
C31_1^a Si30_1^a C33_1^a C34_1^a 62(3) .
C32_1^a Si30_1^a C33_1^a C34_1^a -173(2) .
O29_1^a Si30_1^a C33_1^a C35_1^a 59(2) .
C31_1^a Si30_1^a C33_1^a C35_1^a 177(2) .
C32_1^a Si30_1^a C33_1^a C35_1^a -58(2) .
C20_1 C28_1 O29_1^b Si30_1^b 117(3) .
C28_1 O29_1^b Si30_1^b C31_1^b 89(3) .
C28_1 O29_1^b Si30_1^b C33_1^b -150(3) .
C28_1 O29_1^b Si30_1^b C32_1^b -32(3) .
O29_1^b Si30_1^b C33_1^b C36_1^b -172(3) .
C31_1^b Si30_1^b C33_1^b C36_1^b -51(3) .
C32_1^b Si30_1^b C33_1^b C36_1^b 72(3) .
O29_1^b Si30_1^b C33_1^b C35_1^b 55(3) .
C31_1^b Si30_1^b C33_1^b C35_1^b 176(3) .
C32_1^b Si30_1^b C33_1^b C35_1^b -61(3) .
O29_1^b Si30_1^b C33_1^b C34_1^b -55(2) .
C31_1^b Si30_1^b C33_1^b C34_1^b 66(2) .
C32_1^b Si30_1^b C33_1^b C34_1^b -171(2) .
K1 O1_2 C2_2 N3_2 36.4(9) .
K1 O1_2 C2_2 C7_2 -142.5(6) .
C4_2 N3_2 C2_2 O1_2 178.4(7) .
C4_2 N3_2 C2_2 C7_2 -2.5(10) .
C6_2 N5_2 C4_2 N11_2 -178.3(6) .
C6_2 N5_2 C4_2 N3_2 1.1(9) .
C2_2 N3_2 C4_2 N5_2 0.7(11) .
C2_2 N3_2 C4_2 N11_2 -179.8(7) .
C4_2 N5_2 C6_2 C7_2 -1.1(10) .
C4_2 N5_2 C6_2 N10_2 179.1(6) .
C9_2 N10_2 C6_2 N5_2 179.4(6) .
C18_2 N10_2 C6_2 N5_2 -4.3(11) .
C9_2 N10_2 C6_2 C7_2 -0.4(7) .
C18_2 N10_2 C6_2 C7_2 175.8(6) .
N5_2 C6_2 C7_2 C2_2 -0.8(11) .
N10_2 C6_2 C7_2 C2_2 179.0(6) .
N5_2 C6_2 C7_2 N8_2 -178.9(6) .
N10_2 C6_2 C7_2 N8_2 0.9(8) .
O1_2 C2_2 C7_2 C6_2 -178.6(7) .
N3_2 C2_2 C7_2 C6_2 2.4(9) .
O1_2 C2_2 C7_2 N8_2 -0.8(13) .
N3_2 C2_2 C7_2 N8_2 -179.8(7) .
C9_2 N8_2 C7_2 C6_2 -1.0(8) .
C9_2 N8_2 C7_2 C2_2 -178.9(7) .
C7_2 N8_2 C9_2 N10_2 0.7(8) .
C7_2 N8_2 C9_2 C12_2 179.9(7) .
C6_2 N10_2 C9_2 N8_2 -0.2(8) .
C18_2 N10_2 C9_2 N8_2 -176.6(6) .
C6_2 N10_2 C9_2 C12_2 -179.4(7) .
C18_2 N10_2 C9_2 C12_2 4.1(11) .
N8_2 C9_2 C12_2 C17_2 -137.7(9) .
N10_2 C9_2 C12_2 C17_2 41.5(12) .
N8_2 C9_2 C12_2 C13_2 42.2(11) .
N10_2 C9_2 C12_2 C13_2 -138.7(8) .
C17_2 C12_2 C13_2 C14_2 1.0(13) .
C9_2 C12_2 C13_2 C14_2 -178.8(9) .
C12_2 C13_2 C14_2 C15_2 0.1(15) .
C13_2 C14_2 C15_2 C16_2 -2.1(19) .
C14_2 C15_2 C16_2 C17_2 3(2) .
C13_2 C12_2 C17_2 C16_2 -0.3(15) .
C9_2 C12_2 C17_2 C16_2 179.5(10) .
C15_2 C16_2 C17_2 C12_2 -1.6(18) .
C20_2 O19_2 C18_2 N10_2 -105.3(7) .
C20_2 O19_2 C18_2 C22_2 18.6(8) .
C6_2 N10_2 C18_2 O19_2 93.8(8) .
C9_2 N10_2 C18_2 O19_2 -90.6(8) .
C6_2 N10_2 C18_2 C22_2 -27.0(9) .
C9_2 N10_2 C18_2 C22_2 148.6(7) .
C18_2 O19_2 C20_2 C28_2 104.2(7) .
C18_2 O19_2 C20_2 C21_2 -22.1(8) .
O19_2 C20_2 C21_2 O25_2^a -110.3(9) .
C28_2 C20_2 C21_2 O25_2^a 125.2(10) .
O19_2 C20_2 C21_2 O25_2^b -82.6(8) .
C28_2 C20_2 C21_2 O25_2^b 152.9(8) .
O19_2 C20_2 C21_2 C22_2 16.3(8) .
C28_2 C20_2 C21_2 C22_2 -108.2(8) .
C24_2 O23_2 C22_2 C21_2 2.9(8) .
C24_2 O23_2 C22_2 C18_2 -111.3(7) .
O25_2^a C21_2 C22_2 O23_2 13.4(10) .
O25_2^b C21_2 C22_2 O23_2 -23.5(9) .
C20_2 C21_2 C22_2 O23_2 -123.1(7) .
O25_2^a C21_2 C22_2 C18_2 131.0(8) .
O25_2^b C21_2 C22_2 C18_2 94.0(8) .
C20_2 C21_2 C22_2 C18_2 -5.5(8) .
O19_2 C18_2 C22_2 O23_2 107.0(6) .
N10_2 C18_2 C22_2 O23_2 -130.2(6) .
O19_2 C18_2 C22_2 C21_2 -7.5(8) .
N10_2 C18_2 C22_2 C21_2 115.3(7) .
C22_2 O23_2 C24_2 O25_2^b 22.7(11) .
C22_2 O23_2 C24_2 C26_2^a -141.5(13) .
C22_2 O23_2 C24_2 O25_2^a -16.9(9) .
C22_2 O23_2 C24_2 C27_2^b 145.6(10) .
C22_2 O23_2 C24_2 C26_2^b -98.6(10) .
C22_2 O23_2 C24_2 C27_2^a 91.6(11) .
C22_2 C21_2 O25_2^a C24_2 -23.3(11) .
C20_2 C21_2 O25_2^a C24_2 102.3(10) .
C26_2^a C24_2 O25_2^a C21_2 155.5(13) .
O23_2 C24_2 O25_2^a C21_2 25.1(11) .
C27_2^a C24_2 O25_2^a C21_2 -85.8(13) .
O23_2 C24_2 O25_2^b C21_2 -40.4(13) .
C27_2^b C24_2 O25_2^b C21_2 -148.7(15) .
C26_2^b C24_2 O25_2^b C21_2 70.7(15) .
C22_2 C21_2 O25_2^b C24_2 40.6(12) .
C20_2 C21_2 O25_2^b C24_2 147.5(11) .
O19_2 C20_2 C28_2 O29_2^a 57(2) .
C21_2 C20_2 C28_2 O29_2^a 179(2) .
O19_2 C20_2 C28_2 O29_2^b 59.4(10) .
C21_2 C20_2 C28_2 O29_2^b -179.2(8) .
C20_2 C28_2 O29_2^a Si30_2^a -73(7) .
C28_2 O29_2^a Si30_2^a C33_2^a -156(6) .
C28_2 O29_2^a Si30_2^a C31_2^a 87(7) .
C28_2 O29_2^a Si30_2^a C32_2^a -37(7) .
O29_2^a Si30_2^a C33_2^a C35_2^a 66(3) .
C31_2^a Si30_2^a C33_2^a C35_2^a -174(3) .
C32_2^a Si30_2^a C33_2^a C35_2^a -53(3) .
O29_2^a Si30_2^a C33_2^a C36_2^a -178(3) .
C31_2^a Si30_2^a C33_2^a C36_2^a -59(3) .
C32_2^a Si30_2^a C33_2^a C36_2^a 63(3) .
O29_2^a Si30_2^a C33_2^a C34_2^a -54(3) .
C31_2^a Si30_2^a C33_2^a C34_2^a 65(3) .
C32_2^a Si30_2^a C33_2^a C34_2^a -174(3) .
C20_2 C28_2 O29_2^b Si30_2^b -146.6(10) .
C28_2 O29_2^b Si30_2^b C33_2^b 163.7(10) .
C28_2 O29_2^b Si30_2^b C32_2^b -77.6(12) .
C28_2 O29_2^b Si30_2^b C31_2^b 43.0(14) .
O29_2^b Si30_2^b C33_2^b C35_2^b -67.8(11) .
C32_2^b Si30_2^b C33_2^b C35_2^b 176.1(10) .
C31_2^b Si30_2^b C33_2^b C35_2^b 52.3(12) .
O29_2^b Si30_2^b C33_2^b C34_2^b 54.1(10) .
C32_2^b Si30_2^b C33_2^b C34_2^b -62.0(11) .
C31_2^b Si30_2^b C33_2^b C34_2^b 174.2(9) .
O29_2^b Si30_2^b C33_2^b C36_2^b 172.9(9) .
C32_2^b Si30_2^b C33_2^b C36_2^b 56.8(10) .
C31_2^b Si30_2^b C33_2^b C36_2^b -67.0(10) .
C33_3 Si30_3 O29_3 C28_3 -97.3(10) .
C31_3 Si30_3 O29_3 C28_3 27.6(12) .
C32_3 Si30_3 O29_3 C28_3 144.6(11) .
K1 O1_3 C2_3 C7_3 -138.0(7) .
K1 O1_3 C2_3 N3_3 40.9(11) .
C4_3 N3_3 C2_3 O1_3 177.9(7) .
C4_3 N3_3 C2_3 C7_3 -3.1(11) .
C6_3 N5_3 C4_3 N11_3 -176.5(7) .
C6_3 N5_3 C4_3 N3_3 3.3(11) .
C2_3 N3_3 C4_3 N5_3 -1.4(12) .
C2_3 N3_3 C4_3 N11_3 178.4(7) .
C4_3 N5_3 C6_3 C7_3 -0.8(12) .
C4_3 N5_3 C6_3 N10_3 176.9(7) .
C9_3 N10_3 C6_3 N5_3 -179.6(7) .
C18_3 N10_3 C6_3 N5_3 -0.3(13) .
C9_3 N10_3 C6_3 C7_3 -1.5(8) .
C18_3 N10_3 C6_3 C7_3 177.7(7) .
N5_3 C6_3 C7_3 N8_3 179.0(8) .
N10_3 C6_3 C7_3 N8_3 1.0(9) .
N5_3 C6_3 C7_3 C2_3 -3.9(13) .
N10_3 C6_3 C7_3 C2_3 178.1(7) .
C9_3 N8_3 C7_3 C6_3 0.0(9) .
C9_3 N8_3 C7_3 C2_3 -176.8(8) .
O1_3 C2_3 C7_3 C6_3 -175.7(8) .
N3_3 C2_3 C7_3 C6_3 5.4(11) .
O1_3 C2_3 C7_3 N8_3 0.8(15) .
N3_3 C2_3 C7_3 N8_3 -178.1(8) .
C7_3 N8_3 C9_3 N10_3 -1.0(9) .
C7_3 N8_3 C9_3 C12_3 177.1(7) .
C6_3 N10_3 C9_3 N8_3 1.6(9) .
C18_3 N10_3 C9_3 N8_3 -177.6(7) .
C6_3 N10_3 C9_3 C12_3 -176.4(7) .
C18_3 N10_3 C9_3 C12_3 4.3(12) .
N8_3 C9_3 C12_3 C13_3 40.7(11) .
N10_3 C9_3 C12_3 C13_3 -141.5(8) .
N8_3 C9_3 C12_3 C17_3 -135.3(8) .
N10_3 C9_3 C12_3 C17_3 42.5(11) .
C17_3 C12_3 C13_3 C14_3 -1.2(11) .
C9_3 C12_3 C13_3 C14_3 -177.3(7) .
C12_3 C13_3 C14_3 C15_3 -0.3(13) .
C13_3 C14_3 C15_3 C16_3 2.3(16) .
C14_3 C15_3 C16_3 C17_3 -2.9(17) .
C13_3 C12_3 C17_3 C16_3 0.7(13) .
C9_3 C12_3 C17_3 C16_3 176.7(8) .
C15_3 C16_3 C17_3 C12_3 1.3(15) .
C20_3 O19_3 C18_3 N10_3 -120.0(7) .
C20_3 O19_3 C18_3 C22_3 4.9(8) .
C6_3 N10_3 C18_3 O19_3 83.9(9) .
C9_3 N10_3 C18_3 O19_3 -97.0(9) .
C6_3 N10_3 C18_3 C22_3 -37.7(12) .
C9_3 N10_3 C18_3 C22_3 141.4(8) .
C18_3 O19_3 C20_3 C28_3 120.3(8) .
C18_3 O19_3 C20_3 C21_3 -4.5(8) .
C24_3 O25_3 C21_3 C20_3 97.4(9) .
C24_3 O25_3 C21_3 C22_3 -20.0(9) .
O19_3 C20_3 C21_3 O25_3 -114.6(8) .
C28_3 C20_3 C21_3 O25_3 124.7(9) .
O19_3 C20_3 C21_3 C22_3 2.3(8) .
C28_3 C20_3 C21_3 C22_3 -118.5(8) .
C24_3 O23_3 C22_3 C18_3 -98.3(8) .
C24_3 O23_3 C22_3 C21_3 15.6(9) .
O19_3 C18_3 C22_3 O23_3 110.1(8) .
N10_3 C18_3 C22_3 O23_3 -127.8(8) .
O19_3 C18_3 C22_3 C21_3 -3.2(8) .
N10_3 C18_3 C22_3 C21_3 118.9(8) .
O25_3 C21_3 C22_3 O23_3 2.4(9) .
C20_3 C21_3 C22_3 O23_3 -119.8(7) .
O25_3 C21_3 C22_3 C18_3 122.8(7) .
C20_3 C21_3 C22_3 C18_3 0.5(8) .
C21_3 O25_3 C24_3 O23_3 30.3(9) .
C21_3 O25_3 C24_3 C27_3 -92.8(9) .
C21_3 O25_3 C24_3 C26_3 142.9(8) .
C22_3 O23_3 C24_3 O25_3 -28.9(9) .
C22_3 O23_3 C24_3 C27_3 94.5(11) .
C22_3 O23_3 C24_3 C26_3 -144.2(9) .
Si30_3 O29_3 C28_3 C20_3 171.1(7) .
O19_3 C20_3 C28_3 O29_3 169.8(7) .
C21_3 C20_3 C28_3 O29_3 -70.1(10) .
O29_3 Si30_3 C33_3 C35_3 56.3(11) .
C31_3 Si30_3 C33_3 C35_3 -65.3(12) .
C32_3 Si30_3 C33_3 C35_3 173.5(11) .
O29_3 Si30_3 C33_3 C36_3 176.5(10) .
C31_3 Si30_3 C33_3 C36_3 54.9(12) .
C32_3 Si30_3 C33_3 C36_3 -66.3(13) .
O29_3 Si30_3 C33_3 C34_3 -63.6(10) .
C31_3 Si30_3 C33_3 C34_3 174.9(10) .
C32_3 Si30_3 C33_3 C34_3 53.7(12) .
K1 O1_4 C2_4 N3_4 34.3(10) .
K1 O1_4 C2_4 C7_4 -144.9(6) .
C4_4 N3_4 C2_4 O1_4 178.9(7) .
C4_4 N3_4 C2_4 C7_4 -1.8(10) .
C6_4 N5_4 C4_4 N11_4 -179.3(6) .
C6_4 N5_4 C4_4 N3_4 1.4(9) .
C2_4 N3_4 C4_4 N11_4 -179.8(7) .
C2_4 N3_4 C4_4 N5_4 -0.4(11) .
C4_4 N5_4 C6_4 C7_4 0.0(10) .
C4_4 N5_4 C6_4 N10_4 178.3(6) .
C9_4 N10_4 C6_4 N5_4 -179.4(6) .
C18_4 N10_4 C6_4 N5_4 -4.8(11) .
C9_4 N10_4 C6_4 C7_4 -0.8(7) .
C18_4 N10_4 C6_4 C7_4 173.9(7) .
N5_4 C6_4 C7_4 N8_4 179.3(6) .
N10_4 C6_4 C7_4 N8_4 0.8(8) .
N5_4 C6_4 C7_4 C2_4 -2.4(11) .
N10_4 C6_4 C7_4 C2_4 179.1(6) .
C9_4 N8_4 C7_4 C6_4 -0.4(8) .
C9_4 N8_4 C7_4 C2_4 -178.5(7) .
O1_4 C2_4 C7_4 C6_4 -177.8(7) .
N3_4 C2_4 C7_4 C6_4 3.0(9) .
O1_4 C2_4 C7_4 N8_4 0.2(13) .
N3_4 C2_4 C7_4 N8_4 -179.0(7) .
C7_4 N8_4 C9_4 N10_4 -0.2(8) .
C7_4 N8_4 C9_4 C12_4 -179.4(7) .
C6_4 N10_4 C9_4 N8_4 0.6(8) .
C18_4 N10_4 C9_4 N8_4 -174.2(7) .
C6_4 N10_4 C9_4 C12_4 179.9(7) .
C18_4 N10_4 C9_4 C12_4 5.1(12) .
N8_4 C9_4 C12_4 C13_4 39.9(11) .
N10_4 C9_4 C12_4 C13_4 -139.3(8) .
N8_4 C9_4 C12_4 C17_4 -138.5(8) .
N10_4 C9_4 C12_4 C17_4 42.3(11) .
C17_4 C12_4 C13_4 C14_4 -1.8(12) .
C9_4 C12_4 C13_4 C14_4 179.7(8) .
C12_4 C13_4 C14_4 C15_4 2.1(14) .
C13_4 C14_4 C15_4 C16_4 -0.1(18) .
C14_4 C15_4 C16_4 C17_4 -2.1(19) .
C13_4 C12_4 C17_4 C16_4 -0.4(13) .
C9_4 C12_4 C17_4 C16_4 178.0(9) .
C15_4 C16_4 C17_4 C12_4 2.3(16) .
C20_4 O19_4 C18_4 N10_4 -105.9(8) .
C20_4 O19_4 C18_4 C22_4 17.7(9) .
C6_4 N10_4 C18_4 O19_4 90.4(8) .
C9_4 N10_4 C18_4 O19_4 -96.0(9) .
C6_4 N10_4 C18_4 C22_4 -30.5(11) .
C9_4 N10_4 C18_4 C22_4 143.2(8) .
C18_4 O19_4 C20_4 C28_4 109.3(8) .
C18_4 O19_4 C20_4 C21_4 -15.7(9) .
C24_4 O25_4 C21_4 C22_4 -18.7(9) .
C24_4 O25_4 C21_4 C20_4 96.0(10) .
O19_4 C20_4 C21_4 O25_4 -105.2(9) .
C28_4 C20_4 C21_4 O25_4 132.3(9) .
O19_4 C20_4 C21_4 C22_4 7.2(9) .
C28_4 C20_4 C21_4 C22_4 -115.4(8) .
C24_4 O23_4 C22_4 C21_4 15.7(8) .
C24_4 O23_4 C22_4 C18_4 -99.6(8) .
O25_4 C21_4 C22_4 O23_4 2.1(8) .
C20_4 C21_4 C22_4 O23_4 -117.8(7) .
O25_4 C21_4 C22_4 C18_4 122.8(6) .
C20_4 C21_4 C22_4 C18_4 3.0(8) .
O19_4 C18_4 C22_4 O23_4 104.7(8) .
N10_4 C18_4 C22_4 O23_4 -132.9(8) .
O19_4 C18_4 C22_4 C21_4 -12.3(8) .
N10_4 C18_4 C22_4 C21_4 110.0(8) .
C22_4 O23_4 C24_4 O25_4 -27.0(9) .
C22_4 O23_4 C24_4 C27_4 96.6(12) .
C22_4 O23_4 C24_4 C26_4 -141.8(9) .
C21_4 O25_4 C24_4 O23_4 28.7(9) .
C21_4 O25_4 C24_4 C27_4 -92.0(9) .
C21_4 O25_4 C24_4 C26_4 141.7(8) .
O19_4 C20_4 C28_4 O29_4^a 68.6(12) .
C21_4 C20_4 C28_4 O29_4^a -170.4(11) .
O19_4 C20_4 C28_4 O29_4^b 63.7(14) .
C21_4 C20_4 C28_4 O29_4^b -175.3(12) .
C20_4 C28_4 O29_4^a Si30_4^a -82.6(18) .
C28_4 O29_4^a Si30_4^a C32_4^a 107(2) .
C28_4 O29_4^a Si30_4^a C31_4^a -25(2) .
C28_4 O29_4^a Si30_4^a C33_4^a -139.7(18) .
C20_4 C28_4 O29_4^b Si30_4^b -108(2) .
C28_4 O29_4^b Si30_4^b C33_4^b 128(2) .
C28_4 O29_4^b Si30_4^b C31_4^b 8(3) .
C28_4 O29_4^b Si30_4^b C32_4^b -109(3) .
O29_4^b Si30_4^b C33_4^b C34_4^b -63(2) .
C31_4^b Si30_4^b C33_4^b C34_4^b 54(2) .
C32_4^b Si30_4^b C33_4^b C34_4^b 177(3) .
O29_4^b Si30_4^b C33_4^b C35_4^b 59.9(19) .
C31_4^b Si30_4^b C33_4^b C35_4^b 176.9(18) .
C32_4^b Si30_4^b C33_4^b C35_4^b -61(2) .
O29_4^b Si30_4^b C33_4^b C36_4^b 177.2(18) .
C31_4^b Si30_4^b C33_4^b C36_4^b -66(2) .
C32_4^b Si30_4^b C33_4^b C36_4^b 57(2) .
K1 O1_5 C2_5 N3_5 33.2(12) .
K1 O1_5 C2_5 C7_5 -147.3(7) .
C4_5 N3_5 C2_5 O1_5 177.1(8) .
C4_5 N3_5 C2_5 C7_5 -2.5(11) .
C6_5 N5_5 C4_5 N11_5 -179.2(8) .
C6_5 N5_5 C4_5 N3_5 0.4(12) .
C2_5 N3_5 C4_5 N11_5 -179.5(8) .
C2_5 N3_5 C4_5 N5_5 0.9(13) .
C4_5 N5_5 C6_5 C7_5 0.1(13) .
C4_5 N5_5 C6_5 N10_5 -179.5(8) .
C9_5 N10_5 C6_5 N5_5 -179.6(9) .
C18_5 N10_5 C6_5 N5_5 -5.1(15) .
C9_5 N10_5 C6_5 C7_5 0.7(9) .
C18_5 N10_5 C6_5 C7_5 175.2(9) .
N5_5 C6_5 C7_5 C2_5 -1.9(14) .
N10_5 C6_5 C7_5 C2_5 177.8(8) .
N5_5 C6_5 C7_5 N8_5 179.0(8) .
N10_5 C6_5 C7_5 N8_5 -1.4(10) .
O1_5 C2_5 C7_5 C6_5 -176.7(8) .
N3_5 C2_5 C7_5 C6_5 2.8(11) .
O1_5 C2_5 C7_5 N8_5 2.3(15) .
N3_5 C2_5 C7_5 N8_5 -178.2(8) .
C9_5 N8_5 C7_5 C6_5 1.4(10) .
C9_5 N8_5 C7_5 C2_5 -177.6(9) .
C7_5 N8_5 C9_5 N10_5 -1.0(10) .
C7_5 N8_5 C9_5 C12_5 179.1(9) .
C6_5 N10_5 C9_5 N8_5 0.2(11) .
C18_5 N10_5 C9_5 N8_5 -174.5(9) .
C6_5 N10_5 C9_5 C12_5 -179.9(10) .
C18_5 N10_5 C9_5 C12_5 5.5(16) .
N8_5 C9_5 C12_5 C13_5 39.8(15) .
N10_5 C9_5 C12_5 C13_5 -140.1(10) .
N8_5 C9_5 C12_5 C17_5 -135.9(11) .
N10_5 C9_5 C12_5 C17_5 44.2(16) .
C17_5 C12_5 C13_5 C14_5 -3.2(15) .
C9_5 C12_5 C13_5 C14_5 -178.9(11) .
C12_5 C13_5 C14_5 C15_5 1.1(18) .
C13_5 C14_5 C15_5 C16_5 -1(2) .
C14_5 C15_5 C16_5 C17_5 4(3) .
C13_5 C12_5 C17_5 C16_5 5.3(18) .
C9_5 C12_5 C17_5 C16_5 -179.1(12) .
C15_5 C16_5 C17_5 C12_5 -5(2) .
C20_5 O19_5 C18_5 N10_5 -102.1(9) .
C20_5 O19_5 C18_5 C22_5 24.8(10) .
C6_5 N10_5 C18_5 O19_5 94.3(11) .
C9_5 N10_5 C18_5 O19_5 -92.2(11) .
C6_5 N10_5 C18_5 C22_5 -28.0(13) .
C9_5 N10_5 C18_5 C22_5 145.5(9) .
C18_5 O19_5 C20_5 C21_5 -21.1(11) .
C18_5 O19_5 C20_5 C28_5 108.8(11) .
C24_5 O25_5 C21_5 C20_5 98.3(11) .
C24_5 O25_5 C21_5 C22_5 -17.5(12) .
O19_5 C20_5 C21_5 O25_5 -107.8(9) .
C28_5 C20_5 C21_5 O25_5 133.9(10) .
O19_5 C20_5 C21_5 C22_5 8.2(10) .
C28_5 C20_5 C21_5 C22_5 -110.2(11) .
C24_5 O23_5 C22_5 C21_5 0.0(12) .
C24_5 O23_5 C22_5 C18_5 -113.0(10) .
O25_5 C21_5 C22_5 O23_5 10.6(11) .
C20_5 C21_5 C22_5 O23_5 -111.2(9) .
O25_5 C21_5 C22_5 C18_5 127.7(8) .
C20_5 C21_5 C22_5 C18_5 5.9(9) .
O19_5 C18_5 C22_5 O23_5 94.5(9) .
N10_5 C18_5 C22_5 O23_5 -139.9(8) .
O19_5 C18_5 C22_5 C21_5 -18.5(9) .
N10_5 C18_5 C22_5 C21_5 107.1(9) .
C21_5 O25_5 C24_5 O23_5 18.1(14) .
C21_5 O25_5 C24_5 C26_5 141.1(12) .
C21_5 O25_5 C24_5 C27_5 -95.3(11) .
C22_5 O23_5 C24_5 O25_5 -11.1(14) .
C22_5 O23_5 C24_5 C26_5 -138.0(12) .
C22_5 O23_5 C24_5 C27_5 106.0(12) .
O19_5 C20_5 C28_5 O29_5^a 158.5(15) .
C21_5 C20_5 C28_5 O29_5^a -81.4(18) .
O19_5 C20_5 C28_5 O29_5^b 166(2) .
C21_5 C20_5 C28_5 O29_5^b -74(3) .
C20_5 C28_5 O29_5^a Si30_5^a 173.1(14) .
C28_5 O29_5^a Si30_5^a C33_5^a -171.8(18) .
C28_5 O29_5^a Si30_5^a C32_5^a 71(2) .
C28_5 O29_5^a Si30_5^a C31_5^a -51(2) .
O29_5^a Si30_5^a C33_5^a C34_5^a -60.8(14) .
C32_5^a Si30_5^a C33_5^a C34_5^a 55.4(15) .
C31_5^a Si30_5^a C33_5^a C34_5^a -177.8(14) .
O29_5^a Si30_5^a C33_5^a C36_5^a 179.8(17) .
C32_5^a Si30_5^a C33_5^a C36_5^a -64.0(19) .
C31_5^a Si30_5^a C33_5^a C36_5^a 62.9(19) .
O29_5^a Si30_5^a C33_5^a C35_5^a 57.7(14) .
C32_5^a Si30_5^a C33_5^a C35_5^a 173.8(14) .
C31_5^a Si30_5^a C33_5^a C35_5^a -59.3(15) .
C20_5 C28_5 O29_5^b Si30_5^b -146(3) .
C28_5 O29_5^b Si30_5^b C32_5^b 16(5) .
C28_5 O29_5^b Si30_5^b C31_5^b 137(4) .
C28_5 O29_5^b Si30_5^b C33_5^b -104(4) .
K1 O1_6 C2_6 N3_6 40.6(9) .
K1 O1_6 C2_6 C7_6 -138.9(6) .
C4_6 N3_6 C2_6 O1_6 176.6(7) .
C4_6 N3_6 C2_6 C7_6 -3.8(10) .
C6_6 N5_6 C4_6 N11_6 -177.0(7) .
C6_6 N5_6 C4_6 N3_6 3.3(11) .
C2_6 N3_6 C4_6 N5_6 -0.7(12) .
C2_6 N3_6 C4_6 N11_6 179.6(7) .
C4_6 N5_6 C6_6 N10_6 177.6(7) .
C4_6 N5_6 C6_6 C7_6 -1.3(10) .
C9_6 N10_6 C6_6 N5_6 -179.7(6) .
C18_6 N10_6 C6_6 N5_6 8.7(11) .
C9_6 N10_6 C6_6 C7_6 -0.6(7) .
C18_6 N10_6 C6_6 C7_6 -172.3(6) .
C9_6 N8_6 C7_6 C6_6 0.2(7) .
C9_6 N8_6 C7_6 C2_6 -176.8(7) .
N5_6 C6_6 C7_6 N8_6 179.4(6) .
N10_6 C6_6 C7_6 N8_6 0.3(7) .
N5_6 C6_6 C7_6 C2_6 -3.3(10) .
N10_6 C6_6 C7_6 C2_6 177.6(6) .
O1_6 C2_6 C7_6 N8_6 1.7(12) .
N3_6 C2_6 C7_6 N8_6 -177.8(6) .
O1_6 C2_6 C7_6 C6_6 -175.0(7) .
N3_6 C2_6 C7_6 C6_6 5.5(9) .
C7_6 N8_6 C9_6 N10_6 -0.6(7) .
C7_6 N8_6 C9_6 C12_6 177.8(6) .
C6_6 N10_6 C9_6 N8_6 0.8(7) .
C18_6 N10_6 C9_6 N8_6 172.5(6) .
C6_6 N10_6 C9_6 C12_6 -177.5(6) .
C18_6 N10_6 C9_6 C12_6 -5.8(10) .
N8_6 C9_6 C12_6 C13_6 47.4(9) .
N10_6 C9_6 C12_6 C13_6 -134.4(7) .
N8_6 C9_6 C12_6 C17_6 -131.5(8) .
N10_6 C9_6 C12_6 C17_6 46.7(10) .
C17_6 C12_6 C13_6 C14_6 0.1(11) .
C9_6 C12_6 C13_6 C14_6 -178.9(7) .
C12_6 C13_6 C14_6 C15_6 0.6(12) .
C13_6 C14_6 C15_6 C16_6 -1.1(14) .
C14_6 C15_6 C16_6 C17_6 1.0(16) .
C13_6 C12_6 C17_6 C16_6 -0.2(12) .
C9_6 C12_6 C17_6 C16_6 178.7(8) .
C15_6 C16_6 C17_6 C12_6 -0.4(14) .
C20_6 O19_6 C18_6 N10_6 -120.1(7) .
C20_6 O19_6 C18_6 C22_6 6.3(8) .
C6_6 N10_6 C18_6 O19_6 77.7(8) .
C9_6 N10_6 C18_6 O19_6 -92.4(7) .
C6_6 N10_6 C18_6 C22_6 -43.5(9) .
C9_6 N10_6 C18_6 C22_6 146.4(7) .
C18_6 O19_6 C20_6 C28_6 122.9(8) .
C18_6 O19_6 C20_6 C21_6 1.7(9) .
C24_6 O25_6 C21_6 C22_6 -9.6(13) .
C24_6 O25_6 C21_6 C20_6 104.9(10) .
O19_6 C20_6 C21_6 O25_6 -124.6(8) .
C28_6 C20_6 C21_6 O25_6 116.7(10) .
O19_6 C20_6 C21_6 C22_6 -8.9(10) .
C28_6 C20_6 C21_6 C22_6 -127.7(8) .
C24_6 O23_6 C22_6 C21_6 -27.0(13) .
C24_6 O23_6 C22_6 C18_6 -140.5(9) .
O25_6 C21_6 C22_6 O23_6 21.7(12) .
C20_6 C21_6 C22_6 O23_6 -99.6(9) .
O25_6 C21_6 C22_6 C18_6 134.0(9) .
C20_6 C21_6 C22_6 C18_6 12.6(10) .
O19_6 C18_6 C22_6 O23_6 97.4(8) .
N10_6 C18_6 C22_6 O23_6 -140.0(7) .
O19_6 C18_6 C22_6 C21_6 -12.1(9) .
N10_6 C18_6 C22_6 C21_6 110.6(8) .
C22_6 O23_6 C24_6 O25_6 21.6(13) .
C22_6 O23_6 C24_6 C26_6 -93.2(14) .
C22_6 O23_6 C24_6 C27_6 136.3(15) .
C21_6 O25_6 C24_6 O23_6 -6.5(14) .
C21_6 O25_6 C24_6 C26_6 113.9(11) .
C21_6 O25_6 C24_6 C27_6 -131.3(12) .
O19_6 C20_6 C28_6 O29_6^a -177.3(10) .
C21_6 C20_6 C28_6 O29_6^a -59.2(13) .
O19_6 C20_6 C28_6 O29_6^b 159.0(19) .
C21_6 C20_6 C28_6 O29_6^b -83(2) .
C20_6 C28_6 O29_6^a Si30_6^a -130.6(13) .
C28_6 O29_6^a Si30_6^a C31_6^a -32(2) .
C28_6 O29_6^a Si30_6^a C32_6^a -157.7(18) .
C28_6 O29_6^a Si30_6^a C33_6^a 88.1(18) .
C20_6 C28_6 O29_6^b Si30_6^b 145(3) .
C28_6 O29_6^b Si30_6^b C31_6^b 54(4) .
C28_6 O29_6^b Si30_6^b C32_6^b -70(4) .
C28_6 O29_6^b Si30_6^b C33_6^b 175(3) .
K1 O1_7 C2_7 N3_7 37.5(11) .
K1 O1_7 C2_7 C7_7 -140.9(7) .
C4_7 N3_7 C2_7 O1_7 178.5(9) .
C4_7 N3_7 C2_7 C7_7 -2.9(12) .
C6_7 N5_7 C4_7 N11_7 -179.8(10) .
C6_7 N5_7 C4_7 N3_7 -2.6(15) .
C2_7 N3_7 C4_7 N5_7 3.1(16) .
C2_7 N3_7 C4_7 N11_7 -179.7(9) .
C9_7 N10_7 C6_7 C7_7 1.7(10) .
C18_7^b N10_7 C6_7 C7_7 -164.9(13) .
C18_7^a N10_7 C6_7 C7_7 176.3(10) .
C9_7 N10_7 C6_7 N5_7 -178.2(9) .
C18_7^b N10_7 C6_7 N5_7 15(2) .
C18_7^a N10_7 C6_7 N5_7 -3.6(16) .
C4_7 N5_7 C6_7 C7_7 2.8(15) .
C4_7 N5_7 C6_7 N10_7 -177.3(9) .
N10_7 C6_7 C7_7 C2_7 176.9(8) .
N5_7 C6_7 C7_7 C2_7 -3.2(16) .
N10_7 C6_7 C7_7 N8_7 -2.6(11) .
N5_7 C6_7 C7_7 N8_7 177.4(9) .
O1_7 C2_7 C7_7 C6_7 -178.7(9) .
N3_7 C2_7 C7_7 C6_7 2.8(12) .
O1_7 C2_7 C7_7 N8_7 0.7(16) .
N3_7 C2_7 C7_7 N8_7 -177.8(8) .
C9_7 N8_7 C7_7 C6_7 2.4(10) .
C9_7 N8_7 C7_7 C2_7 -177.0(9) .
C7_7 N8_7 C9_7 N10_7 -1.3(10) .
C7_7 N8_7 C9_7 C12_7 176.3(9) .
C6_7 N10_7 C9_7 N8_7 -0.2(11) .
C18_7^b N10_7 C9_7 N8_7 169.3(11) .
C18_7^a N10_7 C9_7 N8_7 -174.2(11) .
C6_7 N10_7 C9_7 C12_7 -177.6(10) .
C18_7^b N10_7 C9_7 C12_7 -8.1(16) .
C18_7^a N10_7 C9_7 C12_7 8.4(18) .
N8_7 C9_7 C12_7 C13_7 43.5(15) .
N10_7 C9_7 C12_7 C13_7 -139.3(11) .
N8_7 C9_7 C12_7 C17_7 -133.4(13) .
N10_7 C9_7 C12_7 C17_7 43.9(18) .
C17_7 C12_7 C13_7 C14_7 0.3(17) .
C9_7 C12_7 C13_7 C14_7 -176.6(12) .
C12_7 C13_7 C14_7 C15_7 -0.9(19) .
C13_7 C14_7 C15_7 C16_7 1(3) .
C14_7 C15_7 C16_7 C17_7 0(3) .
C13_7 C12_7 C17_7 C16_7 0(2) .
C9_7 C12_7 C17_7 C16_7 177.2(14) .
C15_7 C16_7 C17_7 C12_7 0(3) .
C20_7^a C28_7^a O29_7^a Si30_7^a -179.6(13) .
C28_7^a O29_7^a Si30_7^a C33_7^a 168.4(17) .
C28_7^a O29_7^a Si30_7^a C31_7^a 49(2) .
C28_7^a O29_7^a Si30_7^a C32_7^a -73(2) .
O29_7^a Si30_7^a C33_7^a C34_7^a -64(2) .
C31_7^a Si30_7^a C33_7^a C34_7^a 52(2) .
C32_7^a Si30_7^a C33_7^a C34_7^a 178(2) .
O29_7^a Si30_7^a C33_7^a C36_7^a 170.0(18) .
C31_7^a Si30_7^a C33_7^a C36_7^a -74(2) .
C32_7^a Si30_7^a C33_7^a C36_7^a 51(2) .
O29_7^a Si30_7^a C33_7^a C35_7^a 54(2) .
C31_7^a Si30_7^a C33_7^a C35_7^a 170(2) .
C32_7^a Si30_7^a C33_7^a C35_7^a -65(3) .
C9_7 N10_7 C18_7^a O19_7^a -94.9(17) .
C6_7 N10_7 C18_7^a O19_7^a 92.1(14) .
C9_7 N10_7 C18_7^a C22_7^a 140.9(14) .
C6_7 N10_7 C18_7^a C22_7^a -32(2) .
N10_7 C18_7^a O19_7^a C20_7^a -107.0(15) .
C22_7^a C18_7^a O19_7^a C20_7^a 28.8(18) .
C18_7^a O19_7^a C20_7^a C28_7^a 99.7(18) .
C18_7^a O19_7^a C20_7^a C21_7^a -27.3(18) .
O29_7^a C28_7^a C20_7^a O19_7^a 173.9(14) .
O29_7^a C28_7^a C20_7^a C21_7^a -64.4(19) .
O19_7^a C20_7^a C21_7^a O25_7^a -101.7(13) .
C28_7^a C20_7^a C21_7^a O25_7^a 133.1(14) .
O19_7^a C20_7^a C21_7^a C22_7^a 12.5(15) .
C28_7^a C20_7^a C21_7^a C22_7^a -112.6(15) .
O25_7^a C21_7^a C22_7^a O23_7^a 3.2(16) .
C20_7^a C21_7^a C22_7^a O23_7^a -113.8(13) .
O25_7^a C21_7^a C22_7^a C18_7^a 120.9(14) .
C20_7^a C21_7^a C22_7^a C18_7^a 3.9(16) .
O19_7^a C18_7^a C22_7^a O23_7^a 91.9(16) .
N10_7 C18_7^a C22_7^a O23_7^a -139.8(15) .
O19_7^a C18_7^a C22_7^a C21_7^a -19.0(17) .
N10_7 C18_7^a C22_7^a C21_7^a 109.4(16) .
C21_7^a C22_7^a O23_7^a C24_7^a -23.6(17) .
C18_7^a C22_7^a O23_7^a C24_7^a -137.2(14) .
C22_7^a O23_7^a C24_7^a O25_7^a 36.0(18) .
C22_7^a O23_7^a C24_7^a C26_7^a -83.0(17) .
C22_7^a O23_7^a C24_7^a C27_7^a 151.7(14) .
C20_7^a C21_7^a O25_7^a C24_7^a 132.3(14) .
C22_7^a C21_7^a O25_7^a C24_7^a 19.1(18) .
O23_7^a C24_7^a O25_7^a C21_7^a -33.5(18) .
C26_7^a C24_7^a O25_7^a C21_7^a 86.0(17) .
C27_7^a C24_7^a O25_7^a C21_7^a -148.7(16) .
C20_7^b C28_7^b O29_7^b Si30_7^b 127.5(13) .
C28_7^b O29_7^b Si30_7^b C33_7^b 178.0(13) .
C28_7^b O29_7^b Si30_7^b C31_7^b 54.6(16) .
C28_7^b O29_7^b Si30_7^b C32_7^b -62.7(15) .
O29_7^b Si30_7^b C33_7^b C35_7^b 53.7(16) .
C31_7^b Si30_7^b C33_7^b C35_7^b 174.8(14) .
C32_7^b Si30_7^b C33_7^b C35_7^b -65.7(16) .
O29_7^b Si30_7^b C33_7^b C34_7^b -66.0(16) .
C31_7^b Si30_7^b C33_7^b C34_7^b 55.2(17) .
C32_7^b Si30_7^b C33_7^b C34_7^b 174.6(15) .
O29_7^b Si30_7^b C33_7^b C36_7^b 179.5(17) .
C31_7^b Si30_7^b C33_7^b C36_7^b -59.4(19) .
C32_7^b Si30_7^b C33_7^b C36_7^b 60.1(19) .
C9_7 N10_7 C18_7^b O19_7^b -86.2(16) .
C6_7 N10_7 C18_7^b O19_7^b 79.1(18) .
C9_7 N10_7 C18_7^b C22_7^b 153.9(11) .
C6_7 N10_7 C18_7^b C22_7^b -41(2) .
N10_7 C18_7^b O19_7^b C20_7^b -111.4(14) .
C22_7^b C18_7^b O19_7^b C20_7^b 5.3(18) .
C18_7^b O19_7^b C20_7^b C28_7^b 108.0(15) .
C18_7^b O19_7^b C20_7^b C21_7^b -19.0(15) .
O29_7^b C28_7^b C20_7^b O19_7^b 171.4(12) .
O29_7^b C28_7^b C20_7^b C21_7^b -67.4(17) .
O19_7^b C20_7^b C21_7^b O25_7^b -84.6(13) .
C28_7^b C20_7^b C21_7^b O25_7^b 152.5(13) .
O19_7^b C20_7^b C21_7^b C22_7^b 25.4(15) .
C28_7^b C20_7^b C21_7^b C22_7^b -97.6(15) .
O25_7^b C21_7^b C22_7^b O23_7^b -20.3(18) .
C20_7^b C21_7^b C22_7^b O23_7^b -136.1(14) .
O25_7^b C21_7^b C22_7^b C18_7^b 94.6(14) .
C20_7^b C21_7^b C22_7^b C18_7^b -21.2(16) .
O19_7^b C18_7^b C22_7^b O23_7^b 124.6(15) .
N10_7 C18_7^b C22_7^b O23_7^b -115.5(14) .
O19_7^b C18_7^b C22_7^b C21_7^b 10.5(18) .
N10_7 C18_7^b C22_7^b C21_7^b 130.5(13) .
C21_7^b C22_7^b O23_7^b C24_7^b 2.7(19) .
C18_7^b C22_7^b O23_7^b C24_7^b -107.7(15) .
C22_7^b O23_7^b C24_7^b O25_7^b 16.2(19) .
C22_7^b O23_7^b C24_7^b C27_7^b 133.7(16) .
C22_7^b O23_7^b C24_7^b C26_7^b -99.9(18) .
C27_7^b C24_7^b O25_7^b C21_7^b -148.8(17) .
O23_7^b C24_7^b O25_7^b C21_7^b -30.2(18) .
C26_7^b C24_7^b O25_7^b C21_7^b 84.7(18) .
C22_7^b C21_7^b O25_7^b C24_7^b 30.9(17) .
C20_7^b C21_7^b O25_7^b C24_7^b 142.9(13) .
K1 O1_8 C2_8 N3_8 39.3(9) .
K1 O1_8 C2_8 C7_8 -141.5(7) .
C4_8 N3_8 C2_8 O1_8 179.4(7) .
C4_8 N3_8 C2_8 C7_8 0.1(11) .
C6_8 N5_8 C4_8 N11_8 -179.7(9) .
C6_8 N5_8 C4_8 N3_8 2.3(14) .
C2_8 N3_8 C4_8 N5_8 -2.4(14) .
C2_8 N3_8 C4_8 N11_8 179.6(8) .
C4_8 N5_8 C6_8 N10_8 179.6(9) .
C4_8 N5_8 C6_8 C7_8 -0.2(15) .
C9_8 N10_8 C6_8 N5_8 179.4(9) .
C18_8 N10_8 C6_8 N5_8 2.6(15) .
C9_8 N10_8 C6_8 C7_8 -0.7(9) .
C18_8 N10_8 C6_8 C7_8 -177.5(8) .
C9_8 N8_8 C7_8 C6_8 0.6(10) .
C9_8 N8_8 C7_8 C2_8 -177.3(9) .
N5_8 C6_8 C7_8 N8_8 180.0(9) .
N10_8 C6_8 C7_8 N8_8 0.1(10) .
N5_8 C6_8 C7_8 C2_8 -1.9(14) .
N10_8 C6_8 C7_8 C2_8 178.3(7) .
O1_8 C2_8 C7_8 N8_8 0.3(14) .
N3_8 C2_8 C7_8 N8_8 179.5(8) .
O1_8 C2_8 C7_8 C6_8 -177.5(8) .
N3_8 C2_8 C7_8 C6_8 1.7(11) .
C7_8 N8_8 C9_8 N10_8 -1.1(10) .
C7_8 N8_8 C9_8 C12_8 180.0(9) .
C6_8 N10_8 C9_8 N8_8 1.2(10) .
C18_8 N10_8 C9_8 N8_8 178.2(8) .
C6_8 N10_8 C9_8 C12_8 -180.0(10) .
C18_8 N10_8 C9_8 C12_8 -3.0(14) .
N8_8 C9_8 C12_8 C13_8 40.8(15) .
N10_8 C9_8 C12_8 C13_8 -137.9(11) .
N8_8 C9_8 C12_8 C17_8 -132.6(12) .
N10_8 C9_8 C12_8 C17_8 48.7(17) .
C17_8 C12_8 C13_8 C14_8 -1.9(18) .
C9_8 C12_8 C13_8 C14_8 -175.4(14) .
C12_8 C13_8 C14_8 C15_8 3(2) .
C13_8 C14_8 C15_8 C16_8 -2(3) .
C14_8 C15_8 C16_8 C17_8 1(4) .
C13_8 C12_8 C17_8 C16_8 1(2) .
C9_8 C12_8 C17_8 C16_8 173.9(14) .
C15_8 C16_8 C17_8 C12_8 0(3) .
C20_8 O19_8 C18_8 N10_8 -93.8(8) .
C20_8 O19_8 C18_8 C22_8 29.3(8) .
C6_8 N10_8 C18_8 O19_8 95.5(10) .
C9_8 N10_8 C18_8 O19_8 -80.7(9) .
C6_8 N10_8 C18_8 C22_8 -24.0(12) .
C9_8 N10_8 C18_8 C22_8 159.7(8) .
C18_8 O19_8 C20_8 C28_8 97.8(12) .
C18_8 O19_8 C20_8 C21_8 -24.6(9) .
C24_8 O25_8 C21_8 C20_8 123.9(10) .
C24_8 O25_8 C21_8 C22_8 11.1(14) .
O19_8 C20_8 C21_8 O25_8 -103.4(8) .
C28_8 C20_8 C21_8 O25_8 134.1(8) .
O19_8 C20_8 C21_8 C22_8 9.7(9) .
C28_8 C20_8 C21_8 C22_8 -112.9(8) .
C24_8 O23_8 C22_8 C18_8 -140.2(9) .
C24_8 O23_8 C22_8 C21_8 -31.0(12) .
O19_8 C18_8 C22_8 O23_8 86.2(8) .
N10_8 C18_8 C22_8 O23_8 -151.5(7) .
O19_8 C18_8 C22_8 C21_8 -21.6(8) .
N10_8 C18_8 C22_8 C21_8 100.8(8) .
O25_8 C21_8 C22_8 O23_8 12.6(13) .
C20_8 C21_8 C22_8 O23_8 -103.7(9) .
O25_8 C21_8 C22_8 C18_8 123.2(10) .
C20_8 C21_8 C22_8 C18_8 6.9(9) .
C21_8 O25_8 C24_8 O23_8 -30.6(12) .
C21_8 O25_8 C24_8 C27_8 88.2(12) .
C21_8 O25_8 C24_8 C26_8 -144.9(10) .
C22_8 O23_8 C24_8 O25_8 39.2(11) .
C22_8 O23_8 C24_8 C27_8 -80.8(12) .
C22_8 O23_8 C24_8 C26_8 155.5(11) .
O19_8 C20_8 C28_8 O29_8^a 137.1(14) .
C21_8 C20_8 C28_8 O29_8^a -103.5(15) .
O19_8 C20_8 C28_8 O29_8^b -168.3(11) .
C21_8 C20_8 C28_8 O29_8^b -48.9(12) .
C20_8 C28_8 O29_8^a Si30_8^a 173.4(12) .
C28_8 O29_8^a Si30_8^a C31_8^a 102.4(16) .
C28_8 O29_8^a Si30_8^a C32_8^a -23(2) .
C28_8 O29_8^a Si30_8^a C33_8^a -137.7(15) .
C20_8 C28_8 O29_8^b Si30_8^b -174.0(11) .
C32_8^b Si30_8^b O29_8^b C28_8 -148.4(15) .
C33_8^b Si30_8^b O29_8^b C28_8 94.0(15) .
C31_8^b Si30_8^b O29_8^b C28_8 -26(2) .
O29_8^b Si30_8^b C33_8^b C34_8^b -54(2) .
C32_8^b Si30_8^b C33_8^b C34_8^b -169(2) .
C31_8^b Si30_8^b C33_8^b C34_8^b 64(3) .
O29_8^b Si30_8^b C33_8^b C36_8^b -176(2) .
C32_8^b Si30_8^b C33_8^b C36_8^b 69(3) .
C31_8^b Si30_8^b C33_8^b C36_8^b -58(3) .
O29_8^b Si30_8^b C33_8^b C35_8^b 67.2(17) .
C32_8^b Si30_8^b C33_8^b C35_8^b -48(2) .
C31_8^b Si30_8^b C33_8^b C35_8^b -174.5(18) .
F46_12 P41_12 F45_12 F45_12 -8(3) 2_775
F44_12 P41_12 F45_12 F45_12 163(2) 2_775
F42_12 P41_12 F45_12 F45_12 -107(2) 2_775
F47_12 P41_12 F45_12 F45_12 75(2) 2_775
N41_26^a C42_26^a C43_26^a C43_26^a -133(12) 2_675
